data_7000617
loop_
_publ_author_name
'Newton, Graham N.'
'Cooper, Geoffrey J. T.'
'Schuch, Dominik'
'Shiga, Takuya'
'Khanra, Sumit'
'Long, De-Liang'
'Oshio, Hiroki'
'Cronin, Leroy'

_publ_section_title
;
 cis-Tach based pentadecadentate ligands as building blocks in the
 synthesis of FeIII and PdII coordination clusters
;
_journal_issue 9
_journal_name_full 'Dalton Transactions'
_journal_page_first 1549
_journal_page_last 1553
_journal_paper_doi 10.1039/b815200d
_journal_year 2009
_chemical_formula_moiety '6(K +), 3(Li +), (Fe12 C762 H105 N12 O77 9-), 45(H2 O)'
_chemical_formula_sum 'C76 H195 Fe12 K6 Li3 N12 O122'
_chemical_formula_weight 4155.06
_chemical_name_systematic
;
?
;
_space_group_IT_number 15
_symmetry_cell_setting monoclinic
_symmetry_space_group_name_Hall '-C 2yc'
_symmetry_space_group_name_H-M 'C 1 2/c 1'
_atom_sites_solution_hydrogens geom
_atom_sites_solution_primary direct
_atom_sites_solution_secondary difmap
_audit_creation_method SHELXL-97
_cell_angle_alpha 90.00
_cell_angle_beta 92.438(3)
_cell_angle_gamma 90.00
_cell_formula_units_Z 4
_cell_length_a 23.7886(10)
_cell_length_b 33.5635(14)
_cell_length_c 20.5333(10)
_cell_measurement_reflns_used 57192
_cell_measurement_temperature 150(2)
_cell_measurement_theta_max 21.6
_cell_measurement_theta_min 1.4
_cell_volume 16379.5(13)
_computing_cell_refinement 'HKL Scalepack (Otwinowski & Minor 1997)'
_computing_data_collection 'Collect (Nonius BV, 1997-2000)'
_computing_data_reduction 'HKL Denzo and Scalepack (Otwinowski & Minor 1997)'
_computing_molecular_graphics Diamond3
_computing_publication_material 'WinGX publication routines (Farrugia, 1999)'
_computing_structure_refinement 'SHELXL-97 (Sheldrick, 1997)'
_computing_structure_solution 'SHELXS-97 (Sheldrick, 1997)'
_diffrn_ambient_temperature 150(2)
_diffrn_measured_fraction_theta_full 0.994
_diffrn_measured_fraction_theta_max 0.994
_diffrn_measurement_device_type 'Nonius Kappa CCD'
_diffrn_measurement_method '\w $ \p scans'
_diffrn_radiation_monochromator graphite
_diffrn_radiation_source 'fine-focus sealed tube'
_diffrn_radiation_type MoK\a
_diffrn_radiation_wavelength 0.71073
_diffrn_reflns_av_R_equivalents 0.0835
_diffrn_reflns_av_sigmaI/netI 0.0713
_diffrn_reflns_limit_h_max 24
_diffrn_reflns_limit_h_min -23
_diffrn_reflns_limit_k_max 34
_diffrn_reflns_limit_k_min -26
_diffrn_reflns_limit_l_max 21
_diffrn_reflns_limit_l_min -21
_diffrn_reflns_number 57192
_diffrn_reflns_theta_full 21.66
_diffrn_reflns_theta_max 21.66
_diffrn_reflns_theta_min 1.42
_diffrn_standards_decay_% 0
_diffrn_standards_interval_count 0
_diffrn_standards_interval_time .
_diffrn_standards_number 0
_exptl_absorpt_coefficient_mu 1.304
_exptl_absorpt_correction_T_max 0.8807
_exptl_absorpt_correction_T_min 0.7364
_exptl_absorpt_correction_type empirical
_exptl_absorpt_process_details SADABS
_exptl_crystal_colour orange
_exptl_crystal_density_diffrn 1.685
_exptl_crystal_density_meas ?
_exptl_crystal_density_method 'not measured'
_exptl_crystal_description block
_exptl_crystal_F_000 8584
_exptl_crystal_size_max 0.25
_exptl_crystal_size_mid 0.16
_exptl_crystal_size_min 0.10
_platon_squeeze_details
;
;
_refine_diff_density_max 2.34
_refine_diff_density_min -0.53
_refine_diff_density_rms 0.15
_refine_ls_extinction_coef none
_refine_ls_extinction_expression none
_refine_ls_extinction_method SHELXL
_refine_ls_goodness_of_fit_ref 1.080
_refine_ls_hydrogen_treatment riding
_refine_ls_matrix_type full
_refine_ls_number_parameters 1010
_refine_ls_number_reflns 9556
_refine_ls_number_restraints 0
_refine_ls_restrained_S_all 1.080
_refine_ls_R_factor_all 0.1059
_refine_ls_R_factor_gt 0.0756
_refine_ls_shift/su_max 0.001
_refine_ls_shift/su_mean 0.000
_refine_ls_structure_factor_coef Fsqd
_refine_ls_weighting_details 'calc w=1/[\s^2^(Fo^2^)+(0.1590P)^2^+52.3079P] where P=(Fo^2^+2Fc^2^)/3'
_refine_ls_weighting_scheme calc
_refine_ls_wR_factor_gt 0.2272
_refine_ls_wR_factor_ref 0.2481
_reflns_number_gt 6452
_reflns_number_total 9556
_reflns_threshold_expression >2sigma(I)
_cod_data_source_file b815200d.txt
_cod_data_source_block final
_cod_depositor_comments
;
The following automatic conversions were performed:
'_symmetry_cell_setting' value 'Monoclinic' changed to 'monoclinic'
according to '/home/saulius/struct/CIF-dictionaries/cif_core.dic'
dictionary named 'cif_core.dic' version 2.4.1 from 2010-06-29.

Automatic conversion script
Id: cif_fix_enum 1527 2010-12-29 10:47:43Z saulius 

The following automatic conversions were performed:

'_exptl_crystal_density_meas' value 'none' was changed to '?' - the
value is perceived as not measured.

Automatic conversion script
Id: cif_fix_values 3008 2015-01-20 13:52:24Z robertas 
;
_cod_original_sg_symbol_H-M C2/c
_cod_database_code 7000617

loop_
_symmetry_equiv_pos_as_xyz
'x, y, z'
'-x, y, -z+1/2'
'x+1/2, y+1/2, z'
'-x+1/2, y+1/2, -z+1/2'
'-x, -y, -z'
'x, -y, z-1/2'
'-x+1/2, -y+1/2, -z'
'x+1/2, -y+1/2, z-1/2'

loop_
_atom_site_label
_atom_site_type_symbol
_atom_site_fract_x
_atom_site_fract_y
_atom_site_fract_z
_atom_site_U_iso_or_equiv
_atom_site_adp_type
_atom_site_occupancy
_atom_site_symmetry_multiplicity
_atom_site_calc_flag
_atom_site_refinement_flags
_atom_site_disorder_assembly
_atom_site_disorder_group
Fe1 Fe 0.82484(6) 0.76570(4) 0.30873(7) 0.0237(4) Uani 1 1 d . . .
Fe2 Fe 0.91128(6) 0.78225(4) 0.07427(7) 0.0219(4) Uani 1 1 d . . .
Fe3 Fe 0.83264(6) 0.66411(4) 0.28773(7) 0.0228(4) Uani 1 1 d . . .
Fe4 Fe 0.91172(6) 0.68008(4) 0.04727(7) 0.0215(4) Uani 1 1 d . . .
Fe5 Fe 0.81221(6) 0.72399(4) 0.15001(7) 0.0224(4) Uani 1 1 d . . .
Fe6 Fe 0.92371(6) 0.72194(4) 0.20728(7) 0.0220(4) Uani 1 1 d . . .
K1 K 0.65999(10) 0.74485(8) 0.08840(11) 0.0386(7) Uani 1 1 d . . .
K2 K 0.94577(10) 0.72116(7) 0.40267(12) 0.0342(7) Uani 1 1 d . . .
K3 K 0.84162(17) 1.08808(13) 0.0652(2) 0.0443(12) Uani 0.60 1 d P . .
K4 K 0.8155(6) 0.7677(5) 0.5246(7) 0.050(4) Uiso 0.20 1 d P . .
K4' K 0.8119(5) 0.7444(4) 0.4945(6) 0.037(3) Uiso 0.20 1 d P . .
Li1 Li 0.7975(8) 0.5418(6) 0.4951(9) 0.016(5) Uani 0.75 1 d P . .
Li2 Li 0.7863(8) 0.9845(6) 0.0484(9) 0.012(4) Uiso 0.75 1 d P . .
O1 O 0.7499(3) 0.7672(2) 0.3555(3) 0.0365(19) Uani 1 1 d . . .
O2 O 0.6810(4) 0.8035(2) 0.3939(4) 0.053(2) Uani 1 1 d . . .
O3 O 0.8598(3) 0.7877(2) 0.3943(3) 0.0323(19) Uani 1 1 d . . .
O4 O 0.8951(4) 0.8393(2) 0.4498(4) 0.061(3) Uani 1 1 d . . .
O5 O 0.7085(3) 0.9951(2) 0.0671(4) 0.041(2) Uani 1 1 d . . .
O6 O 0.6319(4) 0.9930(2) 0.1246(4) 0.048(2) Uani 1 1 d . . .
O7 O 0.8507(3) 1.0037(3) 0.1024(4) 0.053(2) Uani 1 1 d . . .
O8 O 0.8896(8) 1.0147(7) 0.1997(6) 0.244(14) Uani 1 1 d . . .
O9 O 0.9502(3) 0.8095(2) -0.0031(3) 0.0332(18) Uani 1 1 d . . .
O10 O 0.9620(4) 0.8654(2) -0.0596(4) 0.052(2) Uani 1 1 d . . .
O11 O 0.9834(3) 0.7875(2) 0.1295(3) 0.0272(17) Uani 1 1 d . . .
O12 O 1.0395(3) 0.8261(2) 0.1930(4) 0.041(2) Uani 1 1 d . . .
O13 O 0.8110(3) 0.6365(2) 0.3736(3) 0.0326(19) Uani 1 1 d . . .
O14 O 0.7708(4) 0.5835(2) 0.4167(4) 0.050(2) Uani 1 1 d . . .
O15 O 0.9153(3) 0.6548(2) 0.3136(3) 0.0285(17) Uani 1 1 d . . .
O16 O 0.9863(3) 0.6121(2) 0.3269(3) 0.0348(19) Uani 1 1 d . . .
O17 O 0.6558(4) 0.4567(3) 0.0951(4) 0.071(3) Uani 1 1 d . . .
O18 O 0.7144(3) 0.4662(2) 0.0156(4) 0.042(2) Uani 1 1 d . . .
O19 O 0.8129(5) 0.4107(3) 0.0563(4) 0.074(3) Uani 1 1 d . . .
O20 O 0.8739(4) 0.3922(3) 0.1336(4) 0.062(3) Uani 1 1 d . . .
O21 O 0.8835(3) 0.6786(2) -0.0482(3) 0.0290(18) Uani 1 1 d . . .
O22 O 0.8509(3) 0.6433(2) -0.1341(3) 0.0373(19) Uani 1 1 d . . .
O23 O 0.9865(3) 0.6590(2) 0.0159(3) 0.0296(18) Uani 1 1 d . . .
O24 O 1.0469(3) 0.6082(2) 0.0157(4) 0.046(2) Uani 1 1 d . . .
O25 O 0.7470(3) 0.8097(2) 0.0230(4) 0.043(2) Uani 1 1 d . . .
O26 O 0.8373(3) 0.7905(2) 0.0310(3) 0.0259(17) Uani 1 1 d . . .
O27 O 0.7710(3) 0.7606(2) 0.0892(3) 0.0312(18) Uani 1 1 d . . .
O28 O 0.7539(3) 0.6599(2) 0.2550(3) 0.0271(17) Uani 1 1 d . . .
O29 O 0.7423(3) 0.6911(2) 0.1581(3) 0.0299(18) Uani 1 1 d . . .
O30 O 0.6811(4) 0.6472(3) 0.1889(5) 0.085(4) Uani 1 1 d . . .
O31 O 0.8847(3) 0.75308(19) 0.1434(3) 0.0219(16) Uani 1 1 d . . .
O32 O 0.8570(3) 0.69260(19) 0.2166(3) 0.0215(16) Uani 1 1 d . . .
O33 O 0.7879(3) 0.7586(2) 0.2250(3) 0.0248(17) Uani 1 1 d . . .
O34 O 0.8361(3) 0.6890(2) 0.0754(3) 0.0242(17) Uani 1 1 d . . .
O35 O 0.9487(3) 0.6835(2) 0.1356(3) 0.0247(17) Uani 1 1 d . . .
O36 O 0.9357(3) 0.7345(2) 0.0266(3) 0.0252(17) Uani 1 1 d . . .
O37 O 0.8278(3) 0.7114(2) 0.3456(3) 0.0260(17) Uani 1 1 d . . .
O38 O 1.0000 0.7132(3) 0.2500 0.036(3) Uani 1 2 d S . .
O41 O 0.3292(7) 0.4340(5) 0.7996(8) 0.093(5) Uiso 0.70 1 d P A 1
O41' O 0.341(3) 0.419(2) 0.754(3) 0.103(19) Uiso 0.20 1 d P B 2
O42 O 0.9013(3) 0.7587(2) 0.2787(3) 0.0255(17) Uani 1 1 d . . .
O43 O 0.6740(3) 0.7877(2) 0.2040(4) 0.045(2) Uani 1 1 d . . .
O44 O 0.5398(5) 0.7569(4) 0.1074(5) 0.097(4) Uani 1 1 d . . .
O45 O 0.0178(3) 0.4682(2) 0.8235(4) 0.050(2) Uani 1 1 d . . .
O46 O 0.2165(3) 0.1293(2) 0.0501(4) 0.051(2) Uani 1 1 d . . .
O47 O 0.5621(4) 0.0343(3) 0.7176(4) 0.062(3) Uani 1 1 d . . .
O48 O 0.9060(4) 0.6111(3) 0.7606(4) 0.068(3) Uani 1 1 d . . .
O49 O 0.8087(3) 0.9446(2) -0.0117(4) 0.048(2) Uani 1 1 d . . .
O50 O 0.0128(4) 0.0544(3) 0.0568(5) 0.078(3) Uani 1 1 d . . .
O51 O 0.0048(5) 0.4073(4) 0.1242(5) 0.095(4) Uani 1 1 d . . .
O52 O 0.9387(5) 0.7712(4) 0.5200(5) 0.110(5) Uani 1 1 d . . .
O53 O 0.9259(6) 1.0839(4) -0.0263(8) 0.137(5) Uani 1 1 d . . .
O54 O 0.8903(5) 0.5391(4) 0.4826(5) 0.050(3) Uiso 0.70 1 d P . .
O55 O 0.9461(6) 0.3218(4) 0.1012(5) 0.069(5) Uani 0.70 1 d P . .
O56 O 0.9855(6) 0.5128(3) 0.5667(5) 0.071(4) Uani 0.80 1 d P . .
O57 O 0.8749(4) 0.6640(2) 0.4837(4) 0.052(2) Uani 1 1 d . . .
O58 O 0.5831(7) 0.6828(5) 0.1601(6) 0.094(6) Uani 0.70 1 d P . .
O59 O 0.7688(7) 1.1463(5) -0.0050(7) 0.107(5) Uiso 0.80 1 d P . .
O60 O 0.8191(13) 1.1588(9) 0.1425(14) 0.063(8) Uiso 0.30 1 d P . .
O61 O 0.9078(14) 0.7363(10) 0.7084(15) 0.070(9) Uiso 0.30 1 d P . .
O62 O 0.9423(13) -0.0086(10) 0.0332(15) 0.073(9) Uiso 0.30 1 d P . .
N1 N 0.8031(3) 0.8327(2) 0.3046(4) 0.026(2) Uani 1 1 d . . .
N2 N 0.7706(4) 0.9534(3) 0.1571(4) 0.029(2) Uani 1 1 d . . .
N3 N 0.9101(3) 0.8484(2) 0.0993(4) 0.022(2) Uani 1 1 d . . .
N4 N 0.8403(3) 0.5976(2) 0.2660(4) 0.021(2) Uani 1 1 d . . .
N5 N 0.8005(4) 0.4865(3) 0.1038(4) 0.031(2) Uani 1 1 d . . .
N6 N 0.8940(3) 0.6127(2) 0.0321(4) 0.023(2) Uani 1 1 d . . .
C1 C 0.8613(4) 0.8431(3) 0.2046(5) 0.026(3) Uani 1 1 d . . .
H1A H 0.8921 0.8552 0.2317 0.031 Uiso 1 1 calc R . .
H1B H 0.8682 0.8140 0.2023 0.031 Uiso 1 1 calc R . .
C2 C 0.8045(4) 0.8509(3) 0.2358(5) 0.025(3) Uani 1 1 d . . .
H2 H 0.7749 0.8370 0.2082 0.030 Uiso 1 1 calc R . .
C3 C 0.7899(5) 0.8953(3) 0.2349(5) 0.028(3) Uani 1 1 d . . .
H3A H 0.7518 0.8993 0.2514 0.034 Uiso 1 1 calc R . .
H3B H 0.8171 0.9100 0.2637 0.034 Uiso 1 1 calc R . .
C4 C 0.7919(4) 0.9113(3) 0.1657(5) 0.026(3) Uani 1 1 d . . .
H4 H 0.7658 0.8942 0.1385 0.031 Uiso 1 1 calc R . .
C5 C 0.8489(4) 0.9056(3) 0.1396(5) 0.029(3) Uani 1 1 d . . .
H5A H 0.8777 0.9188 0.1685 0.035 Uiso 1 1 calc R . .
H5B H 0.8504 0.9176 0.0956 0.035 Uiso 1 1 calc R . .
C6 C 0.8604(4) 0.8608(3) 0.1363(5) 0.026(3) Uani 1 1 d . . .
H6 H 0.8269 0.8489 0.1125 0.032 Uiso 1 1 calc R . .
C7 C 0.7452(4) 0.8365(3) 0.3276(5) 0.025(3) Uani 1 1 d . . .
H7A H 0.7195 0.8424 0.2897 0.030 Uiso 1 1 calc R . .
H7B H 0.7440 0.8594 0.3578 0.030 Uiso 1 1 calc R . .
C8 C 0.7237(5) 0.8002(3) 0.3618(5) 0.033(3) Uani 1 1 d . . .
C9 C 0.8443(5) 0.8528(3) 0.3513(5) 0.031(3) Uani 1 1 d . . .
H9A H 0.8254 0.8753 0.3723 0.037 Uiso 1 1 calc R . .
H9B H 0.8757 0.8637 0.3266 0.037 Uiso 1 1 calc R . .
C10 C 0.8680(5) 0.8251(4) 0.4032(5) 0.038(3) Uani 1 1 d . . .
C11 C 0.7092(4) 0.9561(3) 0.1634(5) 0.031(3) Uani 1 1 d . . .
H11A H 0.6923 0.9293 0.1575 0.037 Uiso 1 1 calc R . .
H11B H 0.7012 0.9655 0.2078 0.037 Uiso 1 1 calc R . .
C12 C 0.6830(5) 0.9836(3) 0.1151(5) 0.030(3) Uani 1 1 d . . .
C13 C 0.8024(5) 0.9819(3) 0.1949(5) 0.036(3) Uani 1 1 d . . .
H13A H 0.8171 0.9686 0.2351 0.043 Uiso 1 1 calc R . .
H13B H 0.7763 1.0031 0.2083 0.043 Uiso 1 1 calc R . .
C14 C 0.8504(6) 1.0012(5) 0.1635(7) 0.068(4) Uani 1 1 d . . .
C15 C 0.9091(5) 0.8686(3) 0.0363(5) 0.032(3) Uani 1 1 d . . .
H15A H 0.9246 0.8958 0.0420 0.039 Uiso 1 1 calc R . .
H15B H 0.8697 0.8710 0.0192 0.039 Uiso 1 1 calc R . .
C16 C 0.9425(5) 0.8465(4) -0.0116(5) 0.037(3) Uani 1 1 d . . .
C17 C 0.9653(4) 0.8575(3) 0.1356(5) 0.031(3) Uani 1 1 d . . .
H17A H 0.9885 0.8743 0.1076 0.037 Uiso 1 1 calc R . .
H17B H 0.9575 0.8730 0.1752 0.037 Uiso 1 1 calc R . .
C18 C 0.9980(4) 0.8212(3) 0.1549(5) 0.027(3) Uani 1 1 d . . .
C19 C 0.8719(4) 0.6036(3) 0.1515(4) 0.025(3) Uani 1 1 d . . .
H19A H 0.9099 0.5932 0.1633 0.030 Uiso 1 1 calc R . .
H19B H 0.8724 0.6328 0.1572 0.030 Uiso 1 1 calc R . .
C20 C 0.8282(4) 0.5847(3) 0.1963(4) 0.022(2) Uani 1 1 d . . .
H20 H 0.7905 0.5957 0.1825 0.026 Uiso 1 1 calc R . .
C21 C 0.8253(5) 0.5400(3) 0.1877(5) 0.030(3) Uani 1 1 d . . .
H21A H 0.7965 0.5289 0.2161 0.036 Uiso 1 1 calc R . .
H21B H 0.8620 0.5281 0.2009 0.036 Uiso 1 1 calc R . .
C22 C 0.8101(5) 0.5292(3) 0.1157(5) 0.031(3) Uani 1 1 d . . .
H22 H 0.7736 0.5428 0.1043 0.037 Uiso 1 1 calc R . .
C23 C 0.8530(4) 0.5466(3) 0.0710(5) 0.027(3) Uani 1 1 d . . .
H23A H 0.8425 0.5399 0.0252 0.032 Uiso 1 1 calc R . .
H23B H 0.8905 0.5350 0.0818 0.032 Uiso 1 1 calc R . .
C24 C 0.8556(4) 0.5929(3) 0.0792(5) 0.026(3) Uani 1 1 d . . .
H24 H 0.8168 0.6034 0.0695 0.031 Uiso 1 1 calc R . .
C25 C 0.7971(4) 0.5795(3) 0.3062(5) 0.030(3) Uani 1 1 d . . .
H25A H 0.8063 0.5511 0.3139 0.036 Uiso 1 1 calc R . .
H25B H 0.7600 0.5808 0.2824 0.036 Uiso 1 1 calc R . .
C26 C 0.7935(5) 0.6005(3) 0.3705(5) 0.035(3) Uani 1 1 d . . .
C27 C 0.8982(4) 0.5849(3) 0.2914(5) 0.030(3) Uani 1 1 d . . .
H27A H 0.9166 0.5695 0.2571 0.036 Uiso 1 1 calc R . .
H27B H 0.8942 0.5671 0.3294 0.036 Uiso 1 1 calc R . .
C28 C 0.9359(4) 0.6202(3) 0.3116(5) 0.024(3) Uani 1 1 d . . .
C29 C 0.7471(5) 0.4733(3) 0.1274(5) 0.037(3) Uani 1 1 d . . .
H29A H 0.7324 0.4942 0.1561 0.044 Uiso 1 1 calc R . .
H29B H 0.7536 0.4491 0.1542 0.044 Uiso 1 1 calc R . .
C30 C 0.7038(5) 0.4644(3) 0.0754(6) 0.039(3) Uani 1 1 d . . .
C31 C 0.8470(5) 0.4609(3) 0.1321(5) 0.042(3) Uani 1 1 d . . .
H31A H 0.8449 0.4601 0.1801 0.050 Uiso 1 1 calc R . .
H31B H 0.8838 0.4725 0.1215 0.050 Uiso 1 1 calc R . .
C32 C 0.8423(6) 0.4178(4) 0.1043(6) 0.046(3) Uani 1 1 d . . .
C33 C 0.8679(5) 0.6092(3) -0.0347(5) 0.028(3) Uani 1 1 d . . .
H33A H 0.8876 0.5879 -0.0581 0.034 Uiso 1 1 calc R . .
H33B H 0.8283 0.6007 -0.0311 0.034 Uiso 1 1 calc R . .
C34 C 0.8687(4) 0.6460(3) -0.0742(5) 0.026(3) Uani 1 1 d . . .
C35 C 0.9503(4) 0.5935(3) 0.0351(5) 0.028(3) Uani 1 1 d . . .
H35A H 0.9501 0.5712 0.0035 0.034 Uiso 1 1 calc R . .
H35B H 0.9573 0.5821 0.0792 0.034 Uiso 1 1 calc R . .
C36 C 0.9988(5) 0.6219(4) 0.0203(5) 0.034(3) Uani 1 1 d . . .
C37 C 0.7845(5) 0.7871(3) 0.0478(5) 0.027(3) Uani 1 1 d . . .
C38 C 0.7265(5) 0.6671(4) 0.2009(6) 0.038(3) Uani 1 1 d . . .

loop_
_atom_site_aniso_label
_atom_site_aniso_U_11
_atom_site_aniso_U_22
_atom_site_aniso_U_33
_atom_site_aniso_U_23
_atom_site_aniso_U_13
_atom_site_aniso_U_12
Fe1 0.0272(9) 0.0176(9) 0.0265(8) -0.0018(7) 0.0018(7) 0.0037(7)
Fe2 0.0218(9) 0.0179(9) 0.0260(8) 0.0003(6) 0.0013(6) 0.0019(6)
Fe3 0.0230(9) 0.0180(9) 0.0274(8) 0.0030(7) 0.0025(6) 0.0000(7)
Fe4 0.0206(9) 0.0180(9) 0.0259(8) -0.0007(7) 0.0015(6) 0.0011(7)
Fe5 0.0186(9) 0.0216(9) 0.0271(8) -0.0011(7) 0.0007(6) 0.0031(6)
Fe6 0.0202(9) 0.0217(9) 0.0240(8) -0.0010(7) -0.0006(6) -0.0008(6)
K1 0.0369(16) 0.0428(18) 0.0358(14) -0.0065(12) -0.0001(12) 0.0013(13)
K2 0.0293(15) 0.0287(16) 0.0441(15) 0.0029(12) -0.0036(11) -0.0003(11)
K3 0.026(2) 0.033(3) 0.075(3) -0.031(2) 0.010(2) -0.010(2)
Li1 0.019(12) 0.014(12) 0.015(10) -0.005(9) 0.000(9) -0.005(9)
O1 0.041(5) 0.024(5) 0.046(5) 0.005(4) 0.012(4) 0.009(4)
O2 0.057(6) 0.037(5) 0.068(6) 0.006(4) 0.036(5) 0.017(4)
O3 0.042(5) 0.032(5) 0.022(4) 0.000(3) -0.007(3) 0.004(4)
O4 0.103(8) 0.039(6) 0.038(5) -0.006(4) -0.033(5) -0.010(5)
O5 0.041(5) 0.037(5) 0.044(5) 0.004(4) 0.003(4) 0.001(4)
O6 0.059(6) 0.037(5) 0.049(5) 0.005(4) 0.001(4) 0.017(4)
O7 0.053(6) 0.062(7) 0.045(6) 0.007(5) -0.002(4) -0.004(5)
O8 0.235(19) 0.44(3) 0.060(8) 0.001(13) -0.012(10) -0.27(2)
O9 0.045(5) 0.023(5) 0.032(4) 0.001(4) 0.004(3) 0.001(4)
O10 0.071(6) 0.040(6) 0.045(5) 0.009(4) 0.020(5) 0.007(5)
O11 0.029(4) 0.017(4) 0.035(4) -0.002(3) -0.001(3) 0.004(3)
O12 0.034(5) 0.040(5) 0.046(5) -0.010(4) -0.011(4) 0.007(4)
O13 0.048(5) 0.020(5) 0.030(4) 0.002(3) 0.002(4) -0.009(4)
O14 0.078(7) 0.040(5) 0.032(5) 0.004(4) 0.018(4) -0.012(5)
O15 0.036(5) 0.011(4) 0.038(4) -0.002(3) -0.003(3) 0.005(4)
O16 0.030(5) 0.027(5) 0.048(5) -0.003(4) -0.002(4) -0.001(4)
O17 0.058(7) 0.097(9) 0.059(6) 0.000(6) 0.005(5) -0.024(6)
O18 0.041(5) 0.041(5) 0.043(5) -0.004(4) 0.002(4) -0.002(4)
O19 0.122(9) 0.047(7) 0.048(6) -0.012(5) -0.035(6) 0.008(6)
O20 0.086(7) 0.033(6) 0.067(6) 0.000(5) -0.009(5) 0.005(5)
O21 0.033(5) 0.025(5) 0.028(4) 0.001(4) -0.003(3) 0.000(4)
O22 0.049(5) 0.029(5) 0.034(5) -0.002(4) 0.004(4) -0.006(4)
O23 0.029(4) 0.014(5) 0.046(5) -0.003(4) 0.005(3) 0.001(3)
O24 0.021(5) 0.036(5) 0.082(6) -0.002(4) 0.012(4) 0.010(4)
O25 0.037(5) 0.050(6) 0.041(5) 0.019(4) -0.013(4) 0.001(4)
O26 0.024(4) 0.031(5) 0.023(4) 0.006(3) 0.002(3) 0.004(3)
O27 0.024(4) 0.033(5) 0.037(4) 0.011(4) 0.001(3) 0.001(3)
O28 0.018(4) 0.028(5) 0.035(4) 0.003(3) -0.007(3) 0.000(3)
O29 0.021(4) 0.035(5) 0.034(4) 0.001(4) 0.006(3) -0.006(3)
O30 0.060(7) 0.099(9) 0.095(8) 0.042(7) -0.027(6) -0.038(6)
O31 0.026(4) 0.019(4) 0.020(4) 0.002(3) 0.000(3) 0.002(3)
O32 0.024(4) 0.020(4) 0.021(4) 0.003(3) -0.002(3) 0.000(3)
O33 0.025(4) 0.020(4) 0.029(4) -0.005(3) 0.004(3) 0.005(3)
O34 0.021(4) 0.029(5) 0.023(4) -0.001(3) 0.003(3) -0.008(3)
O35 0.018(4) 0.030(4) 0.026(4) -0.001(3) 0.000(3) 0.002(3)
O36 0.024(4) 0.021(4) 0.031(4) -0.003(3) 0.005(3) 0.000(3)
O37 0.029(4) 0.017(4) 0.031(4) 0.002(3) 0.002(3) 0.002(3)
O38 0.029(6) 0.038(7) 0.041(6) 0.000 -0.009(5) 0.000
O42 0.027(4) 0.021(4) 0.029(4) 0.000(3) 0.002(3) 0.001(3)
O43 0.050(5) 0.044(6) 0.042(5) 0.001(4) 0.000(4) 0.011(4)
O44 0.087(9) 0.134(11) 0.071(7) 0.000(7) 0.016(6) -0.019(8)
O45 0.043(5) 0.032(5) 0.075(6) 0.006(4) -0.014(4) 0.000(4)
O46 0.046(5) 0.047(6) 0.059(5) 0.004(4) -0.004(4) 0.002(4)
O47 0.062(6) 0.069(7) 0.058(6) -0.015(5) 0.013(5) -0.015(5)
O48 0.084(7) 0.052(7) 0.070(6) -0.011(5) 0.010(5) 0.012(5)
O49 0.060(6) 0.041(5) 0.044(5) -0.002(4) 0.005(4) 0.017(4)
O50 0.083(7) 0.035(6) 0.120(8) 0.033(6) 0.041(6) 0.007(5)
O51 0.088(9) 0.110(10) 0.086(8) -0.019(7) -0.002(6) -0.013(7)
O52 0.086(9) 0.183(14) 0.059(7) -0.007(8) -0.001(6) 0.016(8)
O53 0.098(10) 0.108(11) 0.205(15) 0.049(11) -0.010(10) 0.004(8)
O55 0.096(11) 0.078(10) 0.037(7) 0.035(7) 0.029(7) 0.065(8)
O56 0.108(10) 0.038(7) 0.070(8) 0.015(6) 0.019(7) -0.006(7)
O57 0.062(6) 0.037(6) 0.055(5) -0.010(4) -0.012(4) 0.012(4)
O58 0.111(13) 0.120(14) 0.049(8) -0.032(9) -0.038(8) 0.048(11)
N1 0.034(6) 0.015(5) 0.029(5) 0.006(4) 0.003(4) 0.002(4)
N2 0.032(6) 0.027(6) 0.028(5) -0.004(4) 0.002(4) 0.007(4)
N3 0.028(5) 0.011(5) 0.027(5) 0.007(4) -0.004(4) 0.005(4)
N4 0.019(5) 0.021(5) 0.024(5) 0.003(4) 0.003(4) -0.007(4)
N5 0.038(6) 0.022(6) 0.033(5) 0.003(4) -0.005(4) -0.005(4)
N6 0.027(5) 0.018(5) 0.024(5) 0.005(4) 0.000(4) 0.007(4)
C1 0.032(7) 0.018(6) 0.028(6) 0.007(5) -0.005(5) 0.001(5)
C2 0.021(6) 0.029(7) 0.026(6) -0.004(5) 0.003(5) 0.011(5)
C3 0.046(7) 0.010(6) 0.029(6) -0.001(5) 0.000(5) 0.006(5)
C4 0.031(7) 0.009(6) 0.037(6) -0.002(5) -0.004(5) 0.008(5)
C5 0.033(7) 0.020(7) 0.034(6) 0.000(5) 0.009(5) 0.010(5)
C6 0.017(6) 0.019(6) 0.043(6) 0.006(5) 0.002(5) 0.003(5)
C7 0.032(7) 0.017(6) 0.028(6) -0.001(5) 0.009(5) 0.007(5)
C8 0.046(8) 0.030(8) 0.025(6) -0.002(5) 0.002(6) 0.009(6)
C9 0.040(7) 0.025(7) 0.027(6) -0.008(5) -0.006(5) 0.008(5)
C10 0.053(8) 0.029(8) 0.034(7) -0.003(6) 0.008(6) 0.003(6)
C11 0.040(8) 0.021(7) 0.032(6) 0.001(5) 0.008(5) 0.003(5)
C12 0.028(7) 0.019(7) 0.043(7) -0.004(6) 0.013(6) 0.012(5)
C13 0.050(8) 0.022(7) 0.036(6) -0.004(5) 0.008(6) 0.009(6)
C14 0.064(10) 0.084(12) 0.056(10) 0.011(9) 0.004(8) -0.027(9)
C15 0.037(7) 0.023(7) 0.037(7) -0.001(5) 0.000(5) 0.001(5)
C16 0.036(7) 0.036(9) 0.038(7) 0.007(6) 0.005(6) -0.001(6)
C17 0.029(7) 0.018(7) 0.044(7) 0.008(5) 0.001(5) -0.006(5)
C18 0.019(6) 0.030(8) 0.034(6) 0.004(6) 0.005(5) 0.004(5)
C19 0.022(6) 0.021(6) 0.031(6) -0.009(5) -0.007(5) -0.006(5)
C20 0.025(6) 0.019(6) 0.021(5) 0.010(5) 0.003(4) -0.004(5)
C21 0.031(7) 0.028(7) 0.032(6) -0.002(5) 0.005(5) -0.009(5)
C22 0.042(7) 0.020(7) 0.032(6) -0.002(5) 0.004(5) 0.001(5)
C23 0.027(6) 0.023(7) 0.030(6) 0.000(5) 0.003(5) -0.009(5)
C24 0.024(6) 0.018(6) 0.036(6) -0.004(5) 0.004(5) -0.003(5)
C25 0.033(7) 0.027(7) 0.031(6) 0.001(5) 0.001(5) -0.001(5)
C26 0.044(8) 0.023(8) 0.038(7) 0.000(6) 0.005(6) -0.003(6)
C27 0.030(7) 0.029(7) 0.031(6) 0.010(5) -0.004(5) -0.001(5)
C28 0.020(7) 0.028(8) 0.024(6) 0.007(5) 0.007(5) -0.005(5)
C29 0.041(8) 0.029(7) 0.041(7) 0.003(6) -0.001(6) -0.017(6)
C30 0.053(9) 0.021(7) 0.044(8) -0.001(6) 0.019(7) -0.009(6)
C31 0.059(9) 0.026(7) 0.038(7) -0.003(6) -0.012(6) -0.006(6)
C32 0.061(9) 0.028(8) 0.048(8) 0.015(7) 0.006(7) 0.013(7)
C33 0.035(7) 0.024(7) 0.026(6) -0.005(5) -0.001(5) -0.003(5)
C34 0.021(6) 0.026(7) 0.030(7) -0.002(6) 0.003(5) 0.001(5)
C35 0.031(7) 0.022(7) 0.033(6) 0.001(5) 0.011(5) 0.003(5)
C36 0.041(8) 0.030(8) 0.030(6) -0.002(5) -0.001(5) -0.011(6)
C37 0.041(8) 0.023(7) 0.017(6) -0.005(5) -0.002(5) 0.003(6)
C38 0.015(7) 0.034(8) 0.063(9) -0.005(7) -0.001(6) -0.013(6)

loop_
_atom_type_symbol
_atom_type_description
_atom_type_scat_dispersion_real
_atom_type_scat_dispersion_imag
_atom_type_scat_source
Fe Fe 0.3463 0.8444 'International Tables Vol C Tables 4.2.6.8 and 6.1.1.4'
K K 0.2009 0.2494 'International Tables Vol C Tables 4.2.6.8 and 6.1.1.4'
Li Li -0.0003 0.0001 'International Tables Vol C Tables 4.2.6.8 and 6.1.1.4'
O O 0.0106 0.0060 'International Tables Vol C Tables 4.2.6.8 and 6.1.1.4'
N N 0.0061 0.0033 'International Tables Vol C Tables 4.2.6.8 and 6.1.1.4'
C C 0.0033 0.0016 'International Tables Vol C Tables 4.2.6.8 and 6.1.1.4'
H H 0.0000 0.0000 'International Tables Vol C Tables 4.2.6.8 and 6.1.1.4'

loop_
_geom_angle_atom_site_label_1
_geom_angle_atom_site_label_2
_geom_angle_atom_site_label_3
_geom_angle
_geom_angle_site_symmetry_1
_geom_angle_site_symmetry_3
_geom_angle_publ_flag
O33 Fe1 O42 95.7(3) . . ?
O33 Fe1 O37 103.8(3) . . ?
O42 Fe1 O37 89.5(3) . . ?
O33 Fe1 O3 165.9(3) . . ?
O42 Fe1 O3 88.0(3) . . ?
O37 Fe1 O3 89.9(3) . . ?
O33 Fe1 O1 92.8(3) . . ?
O42 Fe1 O1 169.3(3) . . ?
O37 Fe1 O1 82.0(3) . . ?
O3 Fe1 O1 85.4(3) . . ?
O33 Fe1 N1 89.7(3) . . ?
O42 Fe1 N1 108.3(3) . . ?
O37 Fe1 N1 156.7(3) . . ?
O3 Fe1 N1 76.2(3) . . ?
O1 Fe1 N1 78.3(3) . . ?
O33 Fe1 K2 137.2(2) . . ?
O42 Fe1 K2 53.55(19) . . ?
O37 Fe1 K2 54.1(2) . . ?
O3 Fe1 K2 54.7(2) . . ?
O1 Fe1 K2 115.8(2) . . ?
N1 Fe1 K2 125.4(2) . . ?
O33 Fe1 K4' 143.4(3) . . ?
O42 Fe1 K4' 113.5(3) . . ?
O37 Fe1 K4' 57.3(3) . . ?
O3 Fe1 K4' 43.5(3) . . ?
O1 Fe1 K4' 56.2(3) . . ?
N1 Fe1 K4' 100.8(3) . . ?
K2 Fe1 K4' 60.67(19) . . ?
O31 Fe2 O26 95.3(3) . . ?
O31 Fe2 O36 93.9(3) . . ?
O26 Fe2 O36 99.6(3) . . ?
O31 Fe2 O11 85.7(3) . . ?
O26 Fe2 O11 165.2(3) . . ?
O36 Fe2 O11 95.0(3) . . ?
O31 Fe2 O9 172.2(3) . . ?
O26 Fe2 O9 90.7(3) . . ?
O36 Fe2 O9 80.1(3) . . ?
O11 Fe2 O9 89.8(3) . . ?
O31 Fe2 N3 109.5(3) . . ?
O26 Fe2 N3 86.9(3) . . ?
O36 Fe2 N3 155.2(3) . . ?
O11 Fe2 N3 78.9(3) . . ?
O9 Fe2 N3 75.8(3) . . ?
O31 Fe2 K1 113.1(2) . 7_665 ?
O26 Fe2 K1 43.44(19) . 7_665 ?
O36 Fe2 K1 59.96(19) . 7_665 ?
O11 Fe2 K1 148.4(2) . 7_665 ?
O9 Fe2 K1 68.3(2) . 7_665 ?
N3 Fe2 K1 115.1(2) . 7_665 ?
O31 Fe2 K2 87.4(2) . 2_755 ?
O26 Fe2 K2 150.9(2) . 2_755 ?
O36 Fe2 K2 51.26(19) . 2_755 ?
O11 Fe2 K2 43.9(2) . 2_755 ?
O9 Fe2 K2 84.9(2) . 2_755 ?
N3 Fe2 K2 119.5(2) . 2_755 ?
K1 Fe2 K2 109.20(6) 7_665 2_755 ?
O32 Fe3 O28 95.3(3) . . ?
O32 Fe3 O37 94.9(3) . . ?
O28 Fe3 O37 100.6(3) . . ?
O32 Fe3 O15 87.4(3) . . ?
O28 Fe3 O15 166.2(3) . . ?
O37 Fe3 O15 92.6(3) . . ?
O32 Fe3 O13 173.6(3) . . ?
O28 Fe3 O13 89.5(3) . . ?
O37 Fe3 O13 80.0(3) . . ?
O15 Fe3 O13 88.9(3) . . ?
O32 Fe3 N4 108.6(3) . . ?
O28 Fe3 N4 86.9(3) . . ?
O37 Fe3 N4 154.6(3) . . ?
O15 Fe3 N4 79.5(3) . . ?
O13 Fe3 N4 75.8(3) . . ?
O32 Fe3 K2 89.6(2) . . ?
O28 Fe3 K2 147.6(2) . . ?
O37 Fe3 K2 47.0(2) . . ?
O15 Fe3 K2 45.65(19) . . ?
O13 Fe3 K2 84.1(2) . . ?
N4 Fe3 K2 121.8(2) . . ?
O34 Fe4 O36 101.7(3) . . ?
O34 Fe4 O35 95.7(3) . . ?
O36 Fe4 O35 91.3(3) . . ?
O34 Fe4 O23 168.5(3) . . ?
O36 Fe4 O23 89.3(3) . . ?
O35 Fe4 O23 87.1(3) . . ?
O34 Fe4 O21 91.1(3) . . ?
O36 Fe4 O21 84.3(3) . . ?
O35 Fe4 O21 172.5(3) . . ?
O23 Fe4 O21 86.8(3) . . ?
O34 Fe4 N6 91.4(3) . . ?
O36 Fe4 N6 158.4(3) . . ?
O35 Fe4 N6 104.4(3) . . ?
O23 Fe4 N6 77.1(3) . . ?
O21 Fe4 N6 78.4(3) . . ?
O34 Fe4 K2 134.4(2) . 2_755 ?
O36 Fe4 K2 56.8(2) . 2_755 ?
O35 Fe4 K2 50.97(19) . 2_755 ?
O23 Fe4 K2 55.0(2) . 2_755 ?
O21 Fe4 K2 121.7(2) . 2_755 ?
N6 Fe4 K2 123.4(2) . 2_755 ?
O27 Fe5 O31 93.4(3) . . ?
O27 Fe5 O32 173.5(3) . . ?
O31 Fe5 O32 82.4(3) . . ?
O27 Fe5 O29 90.3(3) . . ?
O31 Fe5 O29 175.9(3) . . ?
O32 Fe5 O29 94.2(3) . . ?
O27 Fe5 O34 91.7(3) . . ?
O31 Fe5 O34 87.7(2) . . ?
O32 Fe5 O34 93.1(3) . . ?
O29 Fe5 O34 90.3(3) . . ?
O27 Fe5 O33 88.5(3) . . ?
O31 Fe5 O33 92.7(3) . . ?
O32 Fe5 O33 86.8(3) . . ?
O29 Fe5 O33 89.3(3) . . ?
O34 Fe5 O33 179.5(3) . . ?
O27 Fe5 Fe6 134.4(2) . . ?
O31 Fe5 Fe6 41.26(18) . . ?
O32 Fe5 Fe6 41.13(18) . . ?
O29 Fe5 Fe6 135.2(2) . . ?
O34 Fe5 Fe6 90.67(19) . . ?
O33 Fe5 Fe6 89.48(19) . . ?
O27 Fe5 K1 41.2(2) . . ?
O31 Fe5 K1 133.93(19) . . ?
O32 Fe5 K1 141.96(19) . . ?
O29 Fe5 K1 50.0(2) . . ?
O34 Fe5 K1 98.46(19) . . ?
O33 Fe5 K1 81.43(19) . . ?
Fe6 Fe5 K1 169.73(7) . . ?
O32 Fe6 O31 88.3(3) . . ?
O32 Fe6 O38 129.0(3) . . ?
O31 Fe6 O38 142.5(3) . . ?
O32 Fe6 O42 89.8(3) . . ?
O31 Fe6 O42 91.7(3) . . ?
O38 Fe6 O42 92.0(3) . . ?
O32 Fe6 O35 90.9(3) . . ?
O31 Fe6 O35 89.9(3) . . ?
O38 Fe6 O35 86.4(3) . . ?
O42 Fe6 O35 178.3(3) . . ?
O32 Fe6 Fe5 44.21(19) . . ?
O31 Fe6 Fe5 44.0(2) . . ?
O38 Fe6 Fe5 172.7(3) . . ?
O42 Fe6 Fe5 90.87(19) . . ?
O35 Fe6 Fe5 90.70(18) . . ?
O32 Fe6 K2 138.4(2) . 2_755 ?
O31 Fe6 K2 88.90(19) . 2_755 ?
O38 Fe6 K2 61.69(5) . 2_755 ?
O42 Fe6 K2 131.8(2) . 2_755 ?
O35 Fe6 K2 47.57(19) . 2_755 ?
Fe5 Fe6 K2 120.53(6) . 2_755 ?
O27 K1 O26 91.7(2) . 7_665 ?
O27 K1 O43 79.1(2) . . ?
O26 K1 O43 170.0(2) 7_665 . ?
O27 K1 O21 99.6(2) . 7_665 ?
O26 K1 O21 98.8(2) 7_665 7_665 ?
O43 K1 O21 79.1(2) . 7_665 ?
O27 K1 O44 159.1(3) . . ?
O26 K1 O44 103.9(3) 7_665 . ?
O43 K1 O44 84.1(3) . . ?
O21 K1 O44 64.8(3) 7_665 . ?
O27 K1 O29 59.5(2) . . ?
O26 K1 O29 97.4(2) 7_665 . ?
O43 K1 O29 81.4(2) . . ?
O21 K1 O29 153.9(2) 7_665 . ?
O44 K1 O29 130.1(3) . . ?
O27 K1 O58 135.2(3) . . ?
O26 K1 O58 99.7(3) 7_665 . ?
O43 K1 O58 89.7(3) . . ?
O21 K1 O58 120.8(3) 7_665 . ?
O44 K1 O58 56.2(4) . . ?
O29 K1 O58 76.1(3) . . ?
O27 K1 O36 127.8(2) . 7_665 ?
O26 K1 O36 59.19(18) 7_665 7_665 ?
O43 K1 O36 123.9(2) . 7_665 ?
O21 K1 O36 51.31(18) 7_665 7_665 ?
O44 K1 O36 54.2(2) . 7_665 ?
O29 K1 O36 153.4(2) . 7_665 ?
O58 K1 O36 94.4(3) . 7_665 ?
O27 K1 C37 69.1(2) . 7_665 ?
O26 K1 C37 22.6(2) 7_665 7_665 ?
O43 K1 C37 147.9(3) . 7_665 ?
O21 K1 C37 101.4(2) 7_665 7_665 ?
O44 K1 C37 125.6(3) . 7_665 ?
O29 K1 C37 86.1(2) . 7_665 ?
O58 K1 C37 115.9(3) . 7_665 ?
O36 K1 C37 75.6(2) 7_665 7_665 ?
O27 K1 O25 41.1(2) . . ?
O26 K1 O25 83.2(2) 7_665 . ?
O43 K1 O25 87.2(2) . . ?
O21 K1 O25 61.5(2) 7_665 . ?
O44 K1 O25 126.2(3) . . ?
O29 K1 O25 100.5(2) . . ?
O58 K1 O25 175.7(3) . . ?
O36 K1 O25 89.76(18) 7_665 . ?
C37 K1 O25 66.1(2) 7_665 . ?
O27 K1 C37 20.0(2) . . ?
O26 K1 C37 84.7(2) 7_665 . ?
O43 K1 C37 85.4(2) . . ?
O21 K1 C37 82.2(2) 7_665 . ?
O44 K1 C37 146.7(3) . . ?
O29 K1 C37 79.0(2) . . ?
O58 K1 C37 155.1(3) . . ?
O36 K1 C37 108.6(2) 7_665 . ?
C37 K1 C37 63.2(3) 7_665 . ?
O25 K1 C37 21.5(2) . . ?
O27 K1 Fe2 117.02(16) . 7_665 ?
O26 K1 Fe2 29.59(14) 7_665 7_665 ?
O43 K1 Fe2 155.25(18) . 7_665 ?
O21 K1 Fe2 79.60(15) 7_665 7_665 ?
O44 K1 Fe2 75.4(2) . 7_665 ?
O29 K1 Fe2 122.52(15) . 7_665 ?
O58 K1 Fe2 90.4(2) . 7_665 ?
O36 K1 Fe2 31.46(11) 7_665 7_665 ?
C37 K1 Fe2 50.2(2) 7_665 7_665 ?
O25 K1 Fe2 93.66(14) . 7_665 ?
C37 K1 Fe2 104.13(17) . 7_665 ?
O11 K2 O52 78.6(3) 2_755 . ?
O11 K2 O35 76.0(2) 2_755 2_755 ?
O52 K2 O35 122.8(3) . 2_755 ?
O11 K2 O15 124.8(2) 2_755 . ?
O52 K2 O15 156.2(3) . . ?
O35 K2 O15 72.58(19) 2_755 . ?
O11 K2 O42 70.66(19) 2_755 . ?
O52 K2 O42 115.2(3) . . ?
O35 K2 O42 103.18(19) 2_755 . ?
O15 K2 O42 73.88(19) . . ?
O11 K2 O37 122.6(2) 2_755 . ?
O52 K2 O37 107.2(3) . . ?
O35 K2 O37 129.74(19) 2_755 . ?
O15 K2 O37 58.44(19) . . ?
O42 K2 O37 54.93(18) . . ?
O11 K2 O3 79.5(2) 2_755 . ?
O52 K2 O3 64.2(3) . . ?
O35 K2 O3 151.9(2) 2_755 . ?
O15 K2 O3 111.9(2) . . ?
O42 K2 O3 55.09(17) . . ?
O37 K2 O3 56.12(19) . . ?
O11 K2 O23 110.5(2) 2_755 2_755 ?
O52 K2 O23 89.4(3) . 2_755 ?
O35 K2 O23 54.77(18) 2_755 2_755 ?
O15 K2 O23 86.23(19) . 2_755 ?
O42 K2 O23 154.6(2) . 2_755 ?
O37 K2 O23 126.41(19) . 2_755 ?
O3 K2 O23 149.9(2) . 2_755 ?
O11 K2 O57 160.1(2) 2_755 . ?
O52 K2 O57 82.1(3) . . ?
O35 K2 O57 111.6(2) 2_755 . ?
O15 K2 O57 74.9(2) . . ?
O42 K2 O57 122.6(2) . . ?
O37 K2 O57 67.7(2) . . ?
O3 K2 O57 96.1(2) . . ?
O23 K2 O57 64.7(2) 2_755 . ?
O11 K2 O36 58.40(18) 2_755 2_755 ?
O52 K2 O36 67.8(3) . 2_755 ?
O35 K2 O36 55.11(17) 2_755 2_755 ?
O15 K2 O36 125.8(2) . 2_755 ?
O42 K2 O36 127.57(19) . 2_755 ?
O37 K2 O36 174.92(19) . 2_755 ?
O3 K2 O36 120.7(2) . 2_755 ?
O23 K2 O36 53.78(18) 2_755 2_755 ?
O57 K2 O36 109.8(2) . 2_755 ?
O11 K2 Fe1 91.01(15) 2_755 . ?
O52 K2 Fe1 97.2(2) . . ?
O35 K2 Fe1 133.22(14) 2_755 . ?
O15 K2 Fe1 79.47(15) . . ?
O42 K2 Fe1 31.78(13) . . ?
O37 K2 Fe1 32.06(13) . . ?
O3 K2 Fe1 33.52(13) . . ?
O23 K2 Fe1 158.44(15) 2_755 . ?
O57 K2 Fe1 95.82(16) . . ?
O36 K2 Fe1 147.38(14) 2_755 . ?
O11 K2 Fe4 79.46(15) 2_755 2_755 ?
O52 K2 Fe4 93.9(2) . 2_755 ?
O35 K2 Fe4 31.55(12) 2_755 2_755 ?
O15 K2 Fe4 95.03(15) . 2_755 ?
O42 K2 Fe4 131.94(15) . 2_755 ?
O37 K2 Fe4 151.65(15) . 2_755 ?
O3 K2 Fe4 152.17(16) . 2_755 ?
O23 K2 Fe4 32.89(13) 2_755 2_755 ?
O57 K2 Fe4 97.56(16) . 2_755 ?
O36 K2 Fe4 31.47(12) 2_755 2_755 ?
Fe1 K2 Fe4 163.67(8) . 2_755 ?
O14 K3 O18 66.0(2) 4_655 7_665 ?
O14 K3 O53 145.3(4) 4_655 . ?
O18 K3 O53 84.6(4) 7_665 . ?
O14 K3 O60 76.5(6) 4_655 . ?
O18 K3 O60 140.0(7) 7_665 . ?
O53 K3 O60 123.9(7) . . ?
O14 K3 O7 88.4(3) 4_655 . ?
O18 K3 O7 63.2(2) 7_665 . ?
O53 K3 O7 94.6(3) . . ?
O60 K3 O7 131.0(6) . . ?
O14 K3 O59 62.8(4) 4_655 . ?
O18 K3 O59 83.4(4) 7_665 . ?
O53 K3 O59 97.3(4) . . ?
O60 K3 O59 67.0(7) . . ?
O7 K3 O59 143.2(4) . . ?
O14 K3 C30 79.3(3) 4_655 7_665 ?
O18 K3 C30 18.9(2) 7_665 7_665 ?
O53 K3 C30 68.2(4) . 7_665 ?
O60 K3 C30 142.9(7) . 7_665 ?
O7 K3 C30 75.4(3) . 7_665 ?
O59 K3 C30 77.1(4) . 7_665 ?
O14 K3 Li2 67.4(3) 4_655 . ?
O18 K3 Li2 34.1(3) 7_665 . ?
O53 K3 Li2 98.7(4) . . ?
O60 K3 Li2 137.4(7) . . ?
O7 K3 Li2 31.5(3) . . ?
O59 K3 Li2 112.0(4) . . ?
C30 K3 Li2 50.3(3) 7_665 . ?
O14 K3 Li1 34.6(3) 4_655 4_655 ?
O18 K3 Li1 31.6(3) 7_665 4_655 ?
O53 K3 Li1 113.3(4) . 4_655 ?
O60 K3 Li1 109.3(7) . 4_655 ?
O7 K3 Li1 75.2(3) . 4_655 ?
O59 K3 Li1 68.1(4) . 4_655 ?
C30 K3 Li1 45.3(3) 7_665 4_655 ?
Li2 K3 Li1 44.9(4) . 4_655 ?
O14 K3 K4 87.7(3) 4_655 6_575 ?
O18 K3 K4 119.3(3) 7_665 6_575 ?
O53 K3 K4 91.4(3) . 6_575 ?
O60 K3 K4 43.2(6) . 6_575 ?
O7 K3 K4 173.8(3) . 6_575 ?
O59 K3 K4 37.0(4) . 6_575 ?
C30 K3 K4 108.7(3) 7_665 6_575 ?
Li2 K3 K4 148.8(4) . 6_575 ?
Li1 K3 K4 104.1(4) 4_655 6_575 ?
K4' K4 O2 73.4(11) . 7_666 ?
K4' K4 O52 94.0(12) . . ?
O2 K4 O52 92.7(5) 7_666 . ?
K4' K4 O3 69.2(11) . . ?
O2 K4 O3 134.0(6) 7_666 . ?
O52 K4 O3 64.7(4) . . ?
K4' K4 K4' 76.0(12) . 7_666 ?
O2 K4 K4' 88.2(5) 7_666 7_666 ?
O52 K4 K4' 169.3(7) . 7_666 ?
O3 K4 K4' 107.4(5) . 7_666 ?
K4' K4 O59 125.3(13) . 6_576 ?
O2 K4 O59 149.9(6) 7_666 6_576 ?
O52 K4 O59 107.6(6) . 6_576 ?
O3 K4 O59 75.9(5) . 6_576 ?
K4' K4 O59 76.0(5) 7_666 6_576 ?
K4' K4 O1 99.2(12) . 7_666 ?
O2 K4 O1 42.2(3) 7_666 7_666 ?
O52 K4 O1 124.0(5) . 7_666 ?
O3 K4 O1 166.9(6) . 7_666 ?
K4' K4 O1 62.5(4) 7_666 7_666 ?
O59 K4 O1 107.9(5) 6_576 7_666 ?
K4' K4 C8 83.3(12) . 7_666 ?
O2 K4 C8 20.7(3) 7_666 7_666 ?
O52 K4 C8 110.5(5) . 7_666 ?
O3 K4 C8 151.2(6) . 7_666 ?
K4' K4 C8 72.7(4) 7_666 7_666 ?
O59 K4 C8 129.8(6) 6_576 7_666 ?
O1 K4 C8 22.0(2) 7_666 7_666 ?
K4' K4 C10 90.7(11) . . ?
O2 K4 C10 151.1(6) 7_666 . ?
O52 K4 C10 63.9(4) . . ?
O3 K4 C10 21.7(2) . . ?
K4' K4 C10 111.7(5) 7_666 . ?
O59 K4 C10 58.7(4) 6_576 . ?
O1 K4 C10 166.5(6) 7_666 . ?
C8 K4 C10 171.5(6) 7_666 . ?
K4' K4 K4 59.7(11) . 7_666 ?
O2 K4 K4 83.7(6) 7_666 7_666 ?
O52 K4 K4 153.4(8) . 7_666 ?
O3 K4 K4 99.4(6) . 7_666 ?
K4' K4 K4 16.3(3) 7_666 7_666 ?
O59 K4 K4 87.3(6) 6_576 7_666 ?
O1 K4 K4 68.7(5) 7_666 7_666 ?
C8 K4 K4 72.6(5) 7_666 7_666 ?
C10 K4 K4 109.5(6) . 7_666 ?
K4' K4 K2 53.6(10) . . ?
O2 K4 K2 91.8(4) 7_666 . ?
O52 K4 K2 42.3(3) . . ?
O3 K4 K2 44.0(2) . . ?
K4' K4 K2 127.0(6) 7_666 . ?
O59 K4 K2 118.2(5) 6_576 . ?
O1 K4 K2 133.9(5) 7_666 . ?
C8 K4 K2 112.0(4) 7_666 . ?
C10 K4 K2 59.6(3) . . ?
K4 K4 K2 111.3(6) 7_666 . ?
K4' K4 K3 151.3(12) . 6_576 ?
O2 K4 K3 134.8(5) 7_666 6_576 ?
O52 K4 K3 81.3(4) . 6_576 ?
O3 K4 K3 83.4(4) . 6_576 ?
K4' K4 K3 105.5(5) 7_666 6_576 ?
O59 K4 K3 34.4(3) 6_576 6_576 ?
O1 K4 K3 106.9(4) 7_666 6_576 ?
C8 K4 K3 125.0(4) 7_666 6_576 ?
C10 K4 K3 61.7(3) . 6_576 ?
K4 K4 K3 119.5(6) 7_666 6_576 ?
K2 K4 K3 111.1(3) . 6_576 ?
K4 K4' O2 86.6(11) . 7_666 ?
K4 K4' O3 91.3(12) . . ?
O2 K4' O3 152.5(5) 7_666 . ?
K4 K4' K4' 85.0(12) . 7_666 ?
O2 K4' K4' 92.0(6) 7_666 7_666 ?
O3 K4' K4' 115.1(6) . 7_666 ?
K4 K4' K4 104.0(12) . 7_666 ?
O2 K4' K4 93.1(5) 7_666 7_666 ?
O3 K4' K4 113.9(5) . 7_666 ?
K4' K4' K4 19.0(3) 7_666 7_666 ?
K4 K4' O57 134.2(13) . . ?
O2 K4' O57 63.0(3) 7_666 . ?
O3 K4' O57 100.8(4) . . ?
K4' K4' O57 126.6(7) 7_666 . ?
K4 K4' O57 110.7(6) 7_666 . ?
K4 K4' O52 67.7(11) . . ?
O2 K4' O52 90.2(4) 7_666 . ?
O3 K4' O52 63.9(4) . . ?
K4' K4' O52 152.4(8) 7_666 . ?
K4 K4' O52 170.8(7) 7_666 . ?
O57 K4' O52 78.4(4) . . ?
K4 K4' O1 112.6(12) . . ?
O2 K4' O1 149.8(5) 7_666 . ?
O3 K4' O1 54.3(3) . . ?
K4' K4' O1 68.0(5) 7_666 . ?
K4 K4' O1 60.6(4) 7_666 . ?
O57 K4' O1 110.2(4) . . ?
O52 K4' O1 118.2(4) . . ?
K4 K4' O37 146.1(13) . . ?
O2 K4' O37 124.2(5) 7_666 . ?
O3 K4' O37 54.9(3) . . ?
K4' K4' O37 105.5(6) 7_666 . ?
K4 K4' O37 89.4(5) 7_666 . ?
O57 K4' O37 64.2(3) . . ?
O52 K4' O37 95.9(4) . . ?
O1 K4' O37 47.8(2) . . ?
K4 K4' C8 80.0(11) . 7_666 ?
O2 K4' C8 19.6(3) 7_666 7_666 ?
O3 K4' C8 167.6(5) . 7_666 ?
K4' K4' C8 73.2(5) 7_666 7_666 ?
K4 K4' C8 77.0(4) 7_666 7_666 ?
O57 K4' C8 79.6(4) . 7_666 ?
O52 K4' C8 104.4(4) . 7_666 ?
O1 K4' C8 137.4(5) . 7_666 ?
O37 K4' C8 133.8(5) . 7_666 ?
K4 K4' K2 114.3(12) . . ?
O2 K4' K2 105.2(4) 7_666 . ?
O3 K4' K2 51.3(3) . . ?
K4' K4' K2 154.4(7) 7_666 . ?
K4 K4' K2 138.1(6) 7_666 . ?
O57 K4' K2 51.4(2) . . ?
O52 K4' K2 48.4(3) . . ?
O1 K4' K2 88.4(3) . . ?
O37 K4' K2 49.1(2) . . ?
C8 K4' K2 124.7(4) 7_666 . ?
K4 K4' Fe1 117.0(12) . . ?
O2 K4' Fe1 154.2(5) 7_666 . ?
O3 K4' Fe1 30.3(2) . . ?
K4' K4' Fe1 99.8(5) 7_666 . ?
K4 K4' Fe1 91.0(4) 7_666 . ?
O57 K4' Fe1 91.8(3) . . ?
O52 K4' Fe1 89.7(3) . . ?
O1 K4' Fe1 31.85(17) . . ?
O37 K4' Fe1 30.33(16) . . ?
C8 K4' Fe1 161.5(5) 7_666 . ?
K2 K4' Fe1 57.15(18) . . ?
O5 Li1 O19 173.6(12) 4_645 6_566 ?
O5 Li1 O18 89.2(8) 4_645 6_566 ?
O19 Li1 O18 97.1(9) 6_566 6_566 ?
O5 Li1 O14 91.2(8) 4_645 . ?
O19 Li1 O14 89.5(8) 6_566 . ?
O18 Li1 O14 88.9(8) 6_566 . ?
O5 Li1 O54 86.5(8) 4_645 . ?
O19 Li1 O54 87.1(8) 6_566 . ?
O18 Li1 O54 168.9(11) 6_566 . ?
O14 Li1 O54 101.4(8) . . ?
O5 Li1 N5 106.1(9) 4_645 6_566 ?
O19 Li1 N5 75.1(7) 6_566 6_566 ?
O18 Li1 N5 75.6(7) 6_566 6_566 ?
O14 Li1 N5 156.4(10) . 6_566 ?
O54 Li1 N5 95.7(8) . 6_566 ?
O5 Li1 Li2 42.2(6) 4_645 4_645 ?
O19 Li1 Li2 144.2(10) 6_566 4_645 ?
O18 Li1 Li2 47.1(6) 6_566 4_645 ?
O14 Li1 Li2 91.4(8) . 4_645 ?
O54 Li1 Li2 127.6(9) . 4_645 ?
N5 Li1 Li2 91.0(7) 6_566 4_645 ?
O5 Li1 K3 94.2(7) 4_645 4_645 ?
O19 Li1 K3 90.7(7) 6_566 4_645 ?
O18 Li1 K3 44.8(5) 6_566 4_645 ?
O14 Li1 K3 44.4(4) . 4_645 ?
O54 Li1 K3 145.7(8) . 4_645 ?
N5 Li1 K3 116.7(7) 6_566 4_645 ?
Li2 Li1 K3 65.9(6) 4_645 4_645 ?
O49 Li2 O5 123.4(11) . . ?
O49 Li2 O7 111.3(10) . . ?
O5 Li2 O7 123.8(10) . . ?
O49 Li2 O18 98.2(8) . 7_665 ?
O5 Li2 O18 89.8(8) . 7_665 ?
O7 Li2 O18 94.5(9) . 7_665 ?
O49 Li2 N2 109.9(9) . . ?
O5 Li2 N2 73.7(6) . . ?
O7 Li2 N2 77.0(7) . . ?
O18 Li2 N2 151.9(9) 7_665 . ?
O49 Li2 Li1 118.3(9) . 4_655 ?
O5 Li2 Li1 44.5(6) . 4_655 ?
O7 Li2 Li1 118.0(10) . 4_655 ?
O18 Li2 Li1 45.4(6) 7_665 4_655 ?
N2 Li2 Li1 115.2(8) . 4_655 ?
O49 Li2 K3 127.3(8) . . ?
O5 Li2 K3 98.4(7) . . ?
O7 Li2 K3 51.5(5) . . ?
O18 Li2 K3 47.2(4) 7_665 . ?
N2 Li2 K3 111.8(6) . . ?
Li1 Li2 K3 69.1(6) 4_655 . ?
C8 O1 Fe1 120.1(7) . . ?
C8 O1 K4 89.1(7) . 7_666 ?
Fe1 O1 K4 144.1(4) . 7_666 ?
C8 O1 K4' 108.6(6) . . ?
Fe1 O1 K4' 91.9(3) . . ?
K4 O1 K4' 56.9(4) 7_666 . ?
C8 O2 K4' 111.2(7) . 7_666 ?
C8 O2 K4 103.1(7) . 7_666 ?
K4' O2 K4 20.0(3) 7_666 7_666 ?
C10 O3 Fe1 122.0(7) . . ?
C10 O3 K4' 117.9(7) . . ?
Fe1 O3 K4' 106.2(4) . . ?
C10 O3 K4 98.6(7) . . ?
Fe1 O3 K4 122.7(4) . . ?
K4' O3 K4 19.5(3) . . ?
C10 O3 K2 128.0(7) . . ?
Fe1 O3 K2 91.8(3) . . ?
K4' O3 K2 82.5(3) . . ?
K4 O3 K2 92.7(3) . . ?
C12 O5 Li2 127.1(9) . . ?
C12 O5 Li1 136.0(9) . 4_655 ?
Li2 O5 Li1 93.4(8) . 4_655 ?
C14 O7 Li2 120.4(10) . . ?
C14 O7 K3 108.5(9) . . ?
Li2 O7 K3 97.0(7) . . ?
C16 O9 Fe2 118.0(7) . . ?
C18 O11 Fe2 120.8(7) . . ?
C18 O11 K2 128.3(6) . 2_755 ?
Fe2 O11 K2 107.1(3) . 2_755 ?
C26 O13 Fe3 118.2(7) . . ?
C26 O14 Li1 136.2(10) . . ?
C26 O14 K3 122.6(8) . 4_645 ?
Li1 O14 K3 101.0(6) . 4_645 ?
C28 O15 Fe3 120.3(7) . . ?
C28 O15 K2 128.9(6) . . ?
Fe3 O15 K2 104.8(3) . . ?
C30 O18 Li1 115.2(9) . 6_565 ?
C30 O18 Li2 130.1(9) . 7_665 ?
Li1 O18 Li2 87.5(8) 6_565 7_665 ?
C30 O18 K3 116.1(7) . 7_665 ?
Li1 O18 K3 103.6(6) 6_565 7_665 ?
Li2 O18 K3 98.8(6) 7_665 7_665 ?
C32 O19 Li1 115.3(10) . 6_565 ?
C34 O21 Fe4 120.0(7) . . ?
C34 O21 K1 124.2(6) . 7_665 ?
Fe4 O21 K1 110.7(3) . 7_665 ?
C36 O23 Fe4 120.9(7) . . ?
C36 O23 K2 120.5(6) . 2_755 ?
Fe4 O23 K2 92.1(2) . 2_755 ?
C37 O25 K1 83.3(6) . . ?
C37 O26 Fe2 135.7(6) . . ?
C37 O26 K1 104.9(6) . 7_665 ?
Fe2 O26 K1 107.0(3) . 7_665 ?
C37 O27 Fe5 135.9(7) . . ?
C37 O27 K1 113.9(6) . . ?
Fe5 O27 K1 109.9(3) . . ?
C38 O28 Fe3 136.2(7) . . ?
C38 O29 Fe5 133.0(7) . . ?
C38 O29 K1 120.7(6) . . ?
Fe5 O29 K1 99.0(3) . . ?
Fe2 O31 Fe6 130.5(4) . . ?
Fe2 O31 Fe5 129.4(3) . . ?
Fe6 O31 Fe5 94.7(3) . . ?
Fe3 O32 Fe6 129.9(3) . . ?
Fe3 O32 Fe5 129.4(3) . . ?
Fe6 O32 Fe5 94.7(3) . . ?
Fe1 O33 Fe5 128.1(3) . . ?
Fe4 O34 Fe5 127.5(3) . . ?
Fe4 O35 Fe6 123.9(3) . . ?
Fe4 O35 K2 97.5(2) . 2_755 ?
Fe6 O35 K2 101.3(3) . 2_755 ?
Fe4 O36 Fe2 123.5(3) . . ?
Fe4 O36 K2 91.8(2) . 2_755 ?
Fe2 O36 K2 99.4(2) . 2_755 ?
Fe4 O36 K1 98.8(2) . 7_665 ?
Fe2 O36 K1 88.6(2) . 7_665 ?
K2 O36 K1 160.4(2) 2_755 7_665 ?
Fe1 O37 Fe3 120.7(3) . . ?
Fe1 O37 K2 93.8(2) . . ?
Fe3 O37 K2 104.1(3) . . ?
Fe1 O37 K4' 92.4(3) . . ?
Fe3 O37 K4' 146.7(4) . . ?
K2 O37 K4' 75.2(3) . . ?
Fe6 O38 Fe6 163.1(6) . 2_755 ?
Fe1 O42 Fe6 125.6(3) . . ?
Fe1 O42 K2 94.7(2) . . ?
Fe6 O42 K2 105.5(3) . . ?
K4 O52 K2 95.5(5) . . ?
K4 O52 K4' 18.3(3) . . ?
K2 O52 K4' 77.9(4) . . ?
K2 O57 K4' 76.9(3) . . ?
K3 O59 K4 108.6(6) . 6_575 ?
C7 N1 C9 110.5(8) . . ?
C7 N1 C2 108.5(7) . . ?
C9 N1 C2 111.7(8) . . ?
C7 N1 Fe1 106.3(6) . . ?
C9 N1 Fe1 105.9(6) . . ?
C2 N1 Fe1 113.9(6) . . ?
C13 N2 C11 114.5(8) . . ?
C13 N2 C4 113.3(8) . . ?
C11 N2 C4 112.2(8) . . ?
C13 N2 Li2 96.3(8) . . ?
C11 N2 Li2 103.8(7) . . ?
C4 N2 Li2 115.6(7) . . ?
C15 N3 C6 109.8(7) . . ?
C15 N3 C17 108.8(8) . . ?
C6 N3 C17 112.6(8) . . ?
C15 N3 Fe2 104.6(6) . . ?
C6 N3 Fe2 113.9(6) . . ?
C17 N3 Fe2 106.8(6) . . ?
C25 N4 C20 107.6(7) . . ?
C25 N4 C27 109.6(8) . . ?
C20 N4 C27 112.3(7) . . ?
C25 N4 Fe3 103.3(6) . . ?
C20 N4 Fe3 116.9(6) . . ?
C27 N4 Fe3 106.7(6) . . ?
C29 N5 C22 112.0(9) . . ?
C29 N5 C31 109.8(9) . . ?
C22 N5 C31 112.8(8) . . ?
C29 N5 Li1 101.4(8) . 6_565 ?
C22 N5 Li1 122.2(8) . 6_565 ?
C31 N5 Li1 97.1(7) . 6_565 ?
C35 N6 C33 110.2(8) . . ?
C35 N6 C24 110.6(7) . . ?
C33 N6 C24 108.4(7) . . ?
C35 N6 Fe4 105.0(6) . . ?
C33 N6 Fe4 105.5(6) . . ?
C24 N6 Fe4 117.0(6) . . ?
C6 C1 C2 109.9(8) . . ?
C6 C1 H1A 109.7 . . ?
C2 C1 H1A 109.7 . . ?
C6 C1 H1B 109.7 . . ?
C2 C1 H1B 109.7 . . ?
H1A C1 H1B 108.2 . . ?
C3 C2 N1 112.5(7) . . ?
C3 C2 C1 111.2(9) . . ?
N1 C2 C1 111.6(8) . . ?
C3 C2 H2 107.0 . . ?
N1 C2 H2 107.0 . . ?
C1 C2 H2 107.0 . . ?
C4 C3 C2 109.9(8) . . ?
C4 C3 H3A 109.7 . . ?
C2 C3 H3A 109.7 . . ?
C4 C3 H3B 109.7 . . ?
C2 C3 H3B 109.7 . . ?
H3A C3 H3B 108.2 . . ?
C5 C4 N2 112.6(8) . . ?
C5 C4 C3 110.8(8) . . ?
N2 C4 C3 114.6(8) . . ?
C5 C4 H4 106.0 . . ?
N2 C4 H4 106.0 . . ?
C3 C4 H4 106.0 . . ?
C4 C5 C6 108.0(8) . . ?
C4 C5 H5A 110.1 . . ?
C6 C5 H5A 110.1 . . ?
C4 C5 H5B 110.1 . . ?
C6 C5 H5B 110.1 . . ?
H5A C5 H5B 108.4 . . ?
N3 C6 C1 112.3(8) . . ?
N3 C6 C5 116.3(8) . . ?
C1 C6 C5 109.8(8) . . ?
N3 C6 H6 105.9 . . ?
C1 C6 H6 105.9 . . ?
C5 C6 H6 105.9 . . ?
N1 C7 C8 114.8(8) . . ?
N1 C7 H7A 108.6 . . ?
C8 C7 H7A 108.6 . . ?
N1 C7 H7B 108.6 . . ?
C8 C7 H7B 108.6 . . ?
H7A C7 H7B 107.6 . . ?
O2 C8 O1 123.0(10) . . ?
O2 C8 C7 118.5(10) . . ?
O1 C8 C7 118.5(10) . . ?
O2 C8 K4 56.2(6) . 7_666 ?
O1 C8 K4 68.9(6) . 7_666 ?
C7 C8 K4 164.8(7) . 7_666 ?
O2 C8 K4' 49.3(6) . 7_666 ?
O1 C8 K4' 81.4(6) . 7_666 ?
C7 C8 K4' 148.3(7) . 7_666 ?
K4 C8 K4' 16.7(3) 7_666 7_666 ?
N1 C9 C10 113.0(9) . . ?
N1 C9 H9A 109.0 . . ?
C10 C9 H9A 109.0 . . ?
N1 C9 H9B 109.0 . . ?
C10 C9 H9B 109.0 . . ?
H9A C9 H9B 107.8 . . ?
O4 C10 O3 124.2(11) . . ?
O4 C10 C9 118.9(11) . . ?
O3 C10 C9 116.9(10) . . ?
O4 C10 K4 81.1(7) . . ?
O3 C10 K4 59.7(6) . . ?
C9 C10 K4 136.5(8) . . ?
C12 C11 N2 111.8(9) . . ?
C12 C11 H11A 109.3 . . ?
N2 C11 H11A 109.3 . . ?
C12 C11 H11B 109.3 . . ?
N2 C11 H11B 109.3 . . ?
H11A C11 H11B 107.9 . . ?
O5 C12 O6 123.0(10) . . ?
O5 C12 C11 121.6(10) . . ?
O6 C12 C11 115.3(10) . . ?
N2 C13 C14 117.1(10) . . ?
N2 C13 H13A 108.0 . . ?
C14 C13 H13A 108.0 . . ?
N2 C13 H13B 108.0 . . ?
C14 C13 H13B 108.0 . . ?
H13A C13 H13B 107.3 . . ?
O8 C14 O7 122.3(13) . . ?
O8 C14 C13 117.8(13) . . ?
O7 C14 C13 119.9(13) . . ?
N3 C15 C16 111.5(9) . . ?
N3 C15 H15A 109.3 . . ?
C16 C15 H15A 109.3 . . ?
N3 C15 H15B 109.3 . . ?
C16 C15 H15B 109.3 . . ?
H15A C15 H15B 108.0 . . ?
O9 C16 O10 122.6(10) . . ?
O9 C16 C15 118.3(10) . . ?
O10 C16 C15 119.1(11) . . ?
C18 C17 N3 113.5(9) . . ?
C18 C17 H17A 108.9 . . ?
N3 C17 H17A 108.9 . . ?
C18 C17 H17B 108.9 . . ?
N3 C17 H17B 108.9 . . ?
H17A C17 H17B 107.7 . . ?
O12 C18 O11 124.5(10) . . ?
O12 C18 C17 116.7(10) . . ?
O11 C18 C17 118.7(10) . . ?
C20 C19 C24 109.0(8) . . ?
C20 C19 H19A 109.9 . . ?
C24 C19 H19A 109.9 . . ?
C20 C19 H19B 109.9 . . ?
C24 C19 H19B 109.9 . . ?
H19A C19 H19B 108.3 . . ?
N4 C20 C21 113.7(8) . . ?
N4 C20 C19 109.8(7) . . ?
C21 C20 C19 111.3(8) . . ?
N4 C20 H20 107.2 . . ?
C21 C20 H20 107.2 . . ?
C19 C20 H20 107.2 . . ?
C20 C21 C22 110.7(8) . . ?
C20 C21 H21A 109.5 . . ?
C22 C21 H21A 109.5 . . ?
C20 C21 H21B 109.5 . . ?
C22 C21 H21B 109.5 . . ?
H21A C21 H21B 108.1 . . ?
N5 C22 C23 112.3(8) . . ?
N5 C22 C21 114.6(8) . . ?
C23 C22 C21 110.5(9) . . ?
N5 C22 H22 106.3 . . ?
C23 C22 H22 106.3 . . ?
C21 C22 H22 106.3 . . ?
C22 C23 C24 110.0(8) . . ?
C22 C23 H23A 109.7 . . ?
C24 C23 H23A 109.7 . . ?
C22 C23 H23B 109.7 . . ?
C24 C23 H23B 109.7 . . ?
H23A C23 H23B 108.2 . . ?
N6 C24 C19 112.1(8) . . ?
N6 C24 C23 113.0(8) . . ?
C19 C24 C23 109.7(8) . . ?
N6 C24 H24 107.3 . . ?
C19 C24 H24 107.3 . . ?
C23 C24 H24 107.3 . . ?
N4 C25 C26 111.4(9) . . ?
N4 C25 H25A 109.3 . . ?
C26 C25 H25A 109.3 . . ?
N4 C25 H25B 109.3 . . ?
C26 C25 H25B 109.3 . . ?
H25A C25 H25B 108.0 . . ?
O14 C26 O13 122.9(10) . . ?
O14 C26 C25 119.8(10) . . ?
O13 C26 C25 117.1(10) . . ?
N4 C27 C28 112.8(9) . . ?
N4 C27 H27A 109.0 . . ?
C28 C27 H27A 109.0 . . ?
N4 C27 H27B 109.0 . . ?
C28 C27 H27B 109.0 . . ?
H27A C27 H27B 107.8 . . ?
O16 C28 O15 123.9(10) . . ?
O16 C28 C27 116.3(10) . . ?
O15 C28 C27 119.7(9) . . ?
N5 C29 C30 114.5(9) . . ?
N5 C29 H29A 108.6 . . ?
C30 C29 H29A 108.6 . . ?
N5 C29 H29B 108.6 . . ?
C30 C29 H29B 108.6 . . ?
H29A C29 H29B 107.6 . . ?
O17 C30 O18 123.0(12) . . ?
O17 C30 C29 115.1(10) . . ?
O18 C30 C29 121.8(11) . . ?
O17 C30 K3 84.8(7) . 7_665 ?
O18 C30 K3 45.0(6) . 7_665 ?
C29 C30 K3 150.8(8) . 7_665 ?
N5 C31 C32 110.5(9) . . ?
N5 C31 H31A 109.5 . . ?
C32 C31 H31A 109.5 . . ?
N5 C31 H31B 109.5 . . ?
C32 C31 H31B 109.5 . . ?
H31A C31 H31B 108.1 . . ?
O19 C32 O20 124.1(12) . . ?
O19 C32 C31 120.8(11) . . ?
O20 C32 C31 114.9(12) . . ?
C34 C33 N6 115.2(9) . . ?
C34 C33 H33A 108.5 . . ?
N6 C33 H33A 108.5 . . ?
C34 C33 H33B 108.5 . . ?
N6 C33 H33B 108.5 . . ?
H33A C33 H33B 107.5 . . ?
O21 C34 O22 122.8(10) . . ?
O21 C34 C33 120.2(9) . . ?
O22 C34 C33 117.0(10) . . ?
N6 C35 C36 114.0(9) . . ?
N6 C35 H35A 108.7 . . ?
C36 C35 H35A 108.7 . . ?
N6 C35 H35B 108.7 . . ?
C36 C35 H35B 108.7 . . ?
H35A C35 H35B 107.6 . . ?
O24 C36 O23 124.2(10) . . ?
O24 C36 C35 119.3(11) . . ?
O23 C36 C35 116.5(10) . . ?
O25 C37 O27 119.6(10) . . ?
O25 C37 O26 120.3(10) . . ?
O27 C37 O26 120.1(10) . . ?
O25 C37 K1 98.8(6) . 7_665 ?
O27 C37 K1 117.1(7) . 7_665 ?
O26 C37 K1 52.5(4) . 7_665 ?
O25 C37 K1 75.1(6) . . ?
O27 C37 K1 46.1(5) . . ?
O26 C37 K1 160.4(7) . . ?
K1 C37 K1 116.8(3) 7_665 . ?
O29 C38 O30 118.2(11) . . ?
O29 C38 O28 124.3(9) . . ?
O30 C38 O28 117.4(11) . . ?

loop_
_geom_bond_atom_site_label_1
_geom_bond_atom_site_label_2
_geom_bond_distance
_geom_bond_site_symmetry_2
_geom_bond_publ_flag
Fe1 O33 1.912(6) . ?
Fe1 O42 1.960(6) . ?
Fe1 O37 1.973(7) . ?
Fe1 O3 2.049(7) . ?
Fe1 O1 2.062(7) . ?
Fe1 N1 2.309(8) . ?
Fe1 K2 3.709(3) . ?
Fe1 K4' 3.905(12) . ?
Fe2 O31 1.856(6) . ?
Fe2 O26 1.958(7) . ?
Fe2 O36 1.979(7) . ?
Fe2 O11 2.023(7) . ?
Fe2 O9 2.083(7) . ?
Fe2 N3 2.278(8) . ?
Fe2 K1 3.792(3) 7_665 ?
Fe2 K2 3.982(3) 2_755 ?
Fe3 O32 1.858(6) . ?
Fe3 O28 1.967(7) . ?
Fe3 O37 1.989(7) . ?
Fe3 O15 2.038(7) . ?
Fe3 O13 2.076(7) . ?
Fe3 N4 2.284(8) . ?
Fe3 K2 3.992(3) . ?
Fe4 O34 1.936(6) . ?
Fe4 O36 1.965(7) . ?
Fe4 O35 1.986(6) . ?
Fe4 O23 2.045(7) . ?
Fe4 O21 2.046(7) . ?
Fe4 N6 2.320(8) . ?
Fe4 K2 3.762(3) 2_755 ?
Fe5 O27 1.981(7) . ?
Fe5 O31 1.992(6) . ?
Fe5 O32 1.998(6) . ?
Fe5 O29 2.008(7) . ?
Fe5 O34 2.030(6) . ?
Fe5 O33 2.032(6) . ?
Fe5 Fe6 2.856(2) . ?
Fe5 K1 3.849(3) . ?
Fe6 O32 1.885(6) . ?
Fe6 O31 1.890(6) . ?
Fe6 O38 2.004(2) . ?
Fe6 O42 2.006(6) . ?
Fe6 O35 2.064(6) . ?
Fe6 K2 3.916(3) 2_755 ?
K1 O27 2.694(7) . ?
K1 O26 2.726(7) 7_665 ?
K1 O43 2.784(8) . ?
K1 O21 2.876(7) 7_665 ?
K1 O44 2.930(11) . ?
K1 O29 2.983(8) . ?
K1 O58 3.177(19) . ?
K1 O36 3.283(7) 7_665 ?
K1 C37 3.321(10) 7_665 ?
K1 O25 3.327(8) . ?
K1 C37 3.419(12) . ?
K1 Fe2 3.792(3) 7_665 ?
K2 O11 2.886(7) 2_755 ?
K2 O52 2.946(12) . ?
K2 O35 2.948(7) 2_755 ?
K2 O15 2.952(7) . ?
K2 O42 2.994(7) . ?
K2 O37 3.012(7) . ?
K2 O3 3.029(8) . ?
K2 O23 3.084(7) 2_755 ?
K2 O57 3.087(9) . ?
K2 O36 3.148(7) 2_755 ?
K2 Fe4 3.762(3) 2_755 ?
K3 O14 2.719(9) 4_655 ?
K3 O18 2.767(8) 7_665 ?
K3 O53 2.809(16) . ?
K3 O60 2.92(3) . ?
K3 O7 2.940(10) . ?
K3 O59 2.947(17) . ?
K3 C30 3.512(12) 7_665 ?
K3 Li2 3.73(2) . ?
K3 Li1 3.82(2) 4_655 ?
K3 K4 4.946(17) 6_575 ?
K4 K4' 0.999(16) . ?
K4 O2 2.916(17) 7_666 ?
K4 O52 2.941(18) . ?
K4 O3 2.995(15) . ?
K4 K4' 3.065(19) 7_666 ?
K4 O59 3.14(2) 6_576 ?
K4 O1 3.189(16) 7_666 ?
K4 C8 3.417(18) 7_666 ?
K4 C10 3.429(18) . ?
K4 K4 3.44(3) 7_666 ?
K4 K3 4.946(17) 6_576 ?
K4' O2 2.799(15) 7_666 ?
K4' O3 2.800(14) . ?
K4' K4' 2.99(2) 7_666 ?
K4' K4 3.065(19) 7_666 ?
K4' O57 3.100(15) . ?
K4' O52 3.171(18) . ?
K4' O1 3.247(14) . ?
K4' O37 3.288(14) . ?
K4' C8 3.446(16) 7_666 ?
Li1 O5 2.02(2) 4_645 ?
Li1 O19 2.05(2) 6_566 ?
Li1 O18 2.06(2) 6_566 ?
Li1 O14 2.21(2) . ?
Li1 O54 2.24(2) . ?
Li1 N5 2.42(2) 6_566 ?
Li1 Li2 2.88(3) 4_645 ?
Li1 K3 3.82(2) 4_645 ?
Li2 O49 1.91(2) . ?
Li2 O5 1.94(2) . ?
Li2 O7 1.96(2) . ?
Li2 O18 2.11(2) 7_665 ?
Li2 N2 2.51(2) . ?
Li2 Li1 2.88(3) 4_655 ?
O1 C8 1.280(13) . ?
O1 K4 3.189(16) 7_666 ?
O2 C8 1.239(13) . ?
O2 K4' 2.799(15) 7_666 ?
O2 K4 2.916(17) 7_666 ?
O3 C10 1.282(13) . ?
O4 C10 1.227(13) . ?
O5 C12 1.240(12) . ?
O5 Li1 2.02(2) 4_655 ?
O6 C12 1.280(12) . ?
O7 C14 1.257(15) . ?
O8 C14 1.252(18) . ?
O9 C16 1.269(13) . ?
O10 C16 1.275(13) . ?
O11 C18 1.286(13) . ?
O11 K2 2.886(7) 2_755 ?
O12 C18 1.244(12) . ?
O13 C26 1.279(13) . ?
O14 C26 1.248(13) . ?
O14 K3 2.719(9) 4_645 ?
O15 C28 1.263(12) . ?
O16 C28 1.254(12) . ?
O17 C30 1.252(14) . ?
O18 C30 1.267(13) . ?
O18 Li1 2.06(2) 6_565 ?
O18 Li2 2.11(2) 7_665 ?
O18 K3 2.767(8) 7_665 ?
O19 C32 1.208(14) . ?
O19 Li1 2.05(2) 6_565 ?
O20 C32 1.276(14) . ?
O21 C34 1.262(12) . ?
O21 K1 2.876(7) 7_665 ?
O22 C34 1.287(12) . ?
O23 C36 1.282(13) . ?
O23 K2 3.084(7) 2_755 ?
O24 C36 1.239(13) . ?
O25 C37 1.262(12) . ?
O26 C37 1.321(12) . ?
O26 K1 2.726(7) 7_665 ?
O27 C37 1.280(12) . ?
O28 C38 1.288(13) . ?
O29 C38 1.262(13) . ?
O30 C38 1.282(13) . ?
O35 K2 2.948(7) 2_755 ?
O36 K2 3.148(7) 2_755 ?
O36 K1 3.283(7) 7_665 ?
O38 Fe6 2.004(2) 2_755 ?
O59 K4 3.14(2) 6_575 ?
N1 C7 1.481(12) . ?
N1 C9 1.500(13) . ?
N1 C2 1.539(12) . ?
N2 C13 1.429(14) . ?
N2 C11 1.474(13) . ?
N2 C4 1.509(13) . ?
N3 C15 1.462(12) . ?
N3 C6 1.491(12) . ?
N3 C17 1.512(13) . ?
N4 C25 1.478(12) . ?
N4 C20 1.510(12) . ?
N4 C27 1.514(13) . ?
N5 C29 1.446(13) . ?
N5 C22 1.470(13) . ?
N5 C31 1.499(14) . ?
N5 Li1 2.42(2) 6_565 ?
N6 C35 1.484(12) . ?
N6 C33 1.486(12) . ?
N6 C24 1.509(12) . ?
C1 C6 1.522(13) . ?
C1 C2 1.541(13) . ?
C1 H1A 0.9900 . ?
C1 H1B 0.9900 . ?
C2 C3 1.531(14) . ?
C2 H2 1.0000 . ?
C3 C4 1.521(14) . ?
C3 H3A 0.9900 . ?
C3 H3B 0.9900 . ?
C4 C5 1.492(14) . ?
C4 H4 1.0000 . ?
C5 C6 1.533(14) . ?
C5 H5A 0.9900 . ?
C5 H5B 0.9900 . ?
C6 H6 1.0000 . ?
C7 C8 1.506(15) . ?
C7 H7A 0.9900 . ?
C7 H7B 0.9900 . ?
C8 K4 3.417(18) 7_666 ?
C8 K4' 3.446(16) 7_666 ?
C9 C10 1.504(15) . ?
C9 H9A 0.9900 . ?
C9 H9B 0.9900 . ?
C11 C12 1.472(15) . ?
C11 H11A 0.9900 . ?
C11 H11B 0.9900 . ?
C13 C14 1.485(17) . ?
C13 H13A 0.9900 . ?
C13 H13B 0.9900 . ?
C15 C16 1.487(15) . ?
C15 H15A 0.9900 . ?
C15 H15B 0.9900 . ?
C17 C18 1.491(15) . ?
C17 H17A 0.9900 . ?
C17 H17B 0.9900 . ?
C19 C20 1.552(13) . ?
C19 C24 1.561(13) . ?
C19 H19A 0.9900 . ?
C19 H19B 0.9900 . ?
C20 C21 1.512(14) . ?
C20 H20 1.0000 . ?
C21 C22 1.550(14) . ?
C21 H21A 0.9900 . ?
C21 H21B 0.9900 . ?
C22 C23 1.520(14) . ?
C22 H22 1.0000 . ?
C23 C24 1.564(14) . ?
C23 H23A 0.9900 . ?
C23 H23B 0.9900 . ?
C24 H24 1.0000 . ?
C25 C26 1.502(14) . ?
C25 H25A 0.9900 . ?
C25 H25B 0.9900 . ?
C27 C28 1.533(15) . ?
C27 H27A 0.9900 . ?
C27 H27B 0.9900 . ?
C29 C30 1.483(16) . ?
C29 H29A 0.9900 . ?
C29 H29B 0.9900 . ?
C30 K3 3.512(12) 7_665 ?
C31 C32 1.555(16) . ?
C31 H31A 0.9900 . ?
C31 H31B 0.9900 . ?
C33 C34 1.480(14) . ?
C33 H33A 0.9900 . ?
C33 H33B 0.9900 . ?
C35 C36 1.537(15) . ?
C35 H35A 0.9900 . ?
C35 H35B 0.9900 . ?
C37 K1 3.321(10) 7_665 ?

loop_
_geom_torsion_atom_site_label_1
_geom_torsion_atom_site_label_2
_geom_torsion_atom_site_label_3
_geom_torsion_atom_site_label_4
_geom_torsion
_geom_torsion_site_symmetry_1
_geom_torsion_site_symmetry_2
_geom_torsion_site_symmetry_3
_geom_torsion_site_symmetry_4
_geom_torsion_publ_flag
O27 Fe5 Fe6 O32 173.0(4) . . . . ?
O31 Fe5 Fe6 O32 -179.7(4) . . . . ?
O29 Fe5 Fe6 O32 -2.9(4) . . . . ?
O34 Fe5 Fe6 O32 -93.9(3) . . . . ?
O33 Fe5 Fe6 O32 85.7(3) . . . . ?
K1 Fe5 Fe6 O32 113.3(5) . . . . ?
O27 Fe5 Fe6 O31 -7.3(4) . . . . ?
O32 Fe5 Fe6 O31 179.7(4) . . . . ?
O29 Fe5 Fe6 O31 176.8(4) . . . . ?
O34 Fe5 Fe6 O31 85.8(3) . . . . ?
O33 Fe5 Fe6 O31 -94.6(3) . . . . ?
K1 Fe5 Fe6 O31 -67.0(5) . . . . ?
O27 Fe5 Fe6 O38 -162.9(9) . . . . ?
O31 Fe5 Fe6 O38 -155.6(9) . . . . ?
O32 Fe5 Fe6 O38 24.1(9) . . . . ?
O29 Fe5 Fe6 O38 21.2(9) . . . . ?
O34 Fe5 Fe6 O38 -69.9(9) . . . . ?
O33 Fe5 Fe6 O38 109.7(9) . . . . ?
K1 Fe5 Fe6 O38 137.3(8) . . . . ?
O27 Fe5 Fe6 O42 84.2(3) . . . . ?
O31 Fe5 Fe6 O42 91.5(3) . . . . ?
O32 Fe5 Fe6 O42 -88.8(3) . . . . ?
O29 Fe5 Fe6 O42 -91.7(3) . . . . ?
O34 Fe5 Fe6 O42 177.3(3) . . . . ?
O33 Fe5 Fe6 O42 -3.1(3) . . . . ?
K1 Fe5 Fe6 O42 24.5(4) . . . . ?
O27 Fe5 Fe6 O35 -96.5(3) . . . . ?
O31 Fe5 Fe6 O35 -89.2(3) . . . . ?
O32 Fe5 Fe6 O35 90.5(3) . . . . ?
O29 Fe5 Fe6 O35 87.7(3) . . . . ?
O34 Fe5 Fe6 O35 -3.4(3) . . . . ?
O33 Fe5 Fe6 O35 176.2(3) . . . . ?
K1 Fe5 Fe6 O35 -156.2(4) . . . . ?
O27 Fe5 Fe6 K2 -57.4(3) . . . 2_755 ?
O31 Fe5 Fe6 K2 -50.1(3) . . . 2_755 ?
O32 Fe5 Fe6 K2 129.6(3) . . . 2_755 ?
O29 Fe5 Fe6 K2 126.8(3) . . . 2_755 ?
O34 Fe5 Fe6 K2 35.7(2) . . . 2_755 ?
O33 Fe5 Fe6 K2 -144.7(2) . . . 2_755 ?
K1 Fe5 Fe6 K2 -117.1(4) . . . 2_755 ?
O33 Fe1 K2 O11 100.8(3) . . . 2_755 ?
O42 Fe1 K2 O11 48.9(3) . . . 2_755 ?
O37 Fe1 K2 O11 170.4(3) . . . 2_755 ?
O3 Fe1 K2 O11 -69.1(3) . . . 2_755 ?
O1 Fe1 K2 O11 -132.3(3) . . . 2_755 ?
N1 Fe1 K2 O11 -38.5(3) . . . 2_755 ?
K4' Fe1 K2 O11 -120.7(3) . . . 2_755 ?
O33 Fe1 K2 O52 179.4(4) . . . . ?
O42 Fe1 K2 O52 127.5(4) . . . . ?
O37 Fe1 K2 O52 -111.1(3) . . . . ?
O3 Fe1 K2 O52 9.5(4) . . . . ?
O1 Fe1 K2 O52 -53.7(4) . . . . ?
N1 Fe1 K2 O52 40.1(4) . . . . ?
K4' Fe1 K2 O52 -42.1(4) . . . . ?
O33 Fe1 K2 O35 29.2(4) . . . 2_755 ?
O42 Fe1 K2 O35 -22.7(3) . . . 2_755 ?
O37 Fe1 K2 O35 98.8(3) . . . 2_755 ?
O3 Fe1 K2 O35 -140.7(3) . . . 2_755 ?
O1 Fe1 K2 O35 156.1(3) . . . 2_755 ?
N1 Fe1 K2 O35 -110.0(3) . . . 2_755 ?
K4' Fe1 K2 O35 167.8(3) . . . 2_755 ?
O33 Fe1 K2 O15 -24.5(3) . . . . ?
O42 Fe1 K2 O15 -76.4(3) . . . . ?
O37 Fe1 K2 O15 45.1(3) . . . . ?
O3 Fe1 K2 O15 165.7(3) . . . . ?
O1 Fe1 K2 O15 102.5(3) . . . . ?
N1 Fe1 K2 O15 -163.7(3) . . . . ?
K4' Fe1 K2 O15 114.1(3) . . . . ?
O33 Fe1 K2 O42 51.9(4) . . . . ?
O37 Fe1 K2 O42 121.4(3) . . . . ?
O3 Fe1 K2 O42 -118.0(4) . . . . ?
O1 Fe1 K2 O42 178.8(3) . . . . ?
N1 Fe1 K2 O42 -87.4(3) . . . . ?
K4' Fe1 K2 O42 -169.6(3) . . . . ?
O33 Fe1 K2 O37 -69.5(4) . . . . ?
O42 Fe1 K2 O37 -121.4(3) . . . . ?
O3 Fe1 K2 O37 120.6(3) . . . . ?
O1 Fe1 K2 O37 57.4(3) . . . . ?
N1 Fe1 K2 O37 151.2(3) . . . . ?
K4' Fe1 K2 O37 69.0(3) . . . . ?
O33 Fe1 K2 O3 169.9(4) . . . . ?
O42 Fe1 K2 O3 118.0(4) . . . . ?
O37 Fe1 K2 O3 -120.6(3) . . . . ?
O1 Fe1 K2 O3 -63.2(3) . . . . ?
N1 Fe1 K2 O3 30.6(4) . . . . ?
K4' Fe1 K2 O3 -51.6(3) . . . . ?
O33 Fe1 K2 O23 -73.7(5) . . . 2_755 ?
O42 Fe1 K2 O23 -125.6(5) . . . 2_755 ?
O37 Fe1 K2 O23 -4.2(5) . . . 2_755 ?
O3 Fe1 K2 O23 116.4(5) . . . 2_755 ?
O1 Fe1 K2 O23 53.2(5) . . . 2_755 ?
N1 Fe1 K2 O23 147.0(5) . . . 2_755 ?
K4' Fe1 K2 O23 64.8(5) . . . 2_755 ?
O33 Fe1 K2 O57 -97.9(3) . . . . ?
O42 Fe1 K2 O57 -149.8(3) . . . . ?
O37 Fe1 K2 O57 -28.3(3) . . . . ?
O3 Fe1 K2 O57 92.2(3) . . . . ?
O1 Fe1 K2 O57 29.1(3) . . . . ?
N1 Fe1 K2 O57 122.9(3) . . . . ?
K4' Fe1 K2 O57 40.7(3) . . . . ?
O33 Fe1 K2 O36 119.9(4) . . . 2_755 ?
O42 Fe1 K2 O36 68.0(4) . . . 2_755 ?
O37 Fe1 K2 O36 -170.5(3) . . . 2_755 ?
O3 Fe1 K2 O36 -50.0(4) . . . 2_755 ?
O1 Fe1 K2 O36 -113.2(3) . . . 2_755 ?
N1 Fe1 K2 O36 -19.4(4) . . . 2_755 ?
K4' Fe1 K2 O36 -101.6(3) . . . 2_755 ?
O33 Fe1 K2 Fe4 47.0(4) . . . 2_755 ?
O42 Fe1 K2 Fe4 -4.9(4) . . . 2_755 ?
O37 Fe1 K2 Fe4 116.6(4) . . . 2_755 ?
O3 Fe1 K2 Fe4 -122.9(4) . . . 2_755 ?
O1 Fe1 K2 Fe4 174.0(3) . . . 2_755 ?
N1 Fe1 K2 Fe4 -92.2(4) . . . 2_755 ?
K4' Fe1 K2 Fe4 -174.4(4) . . . 2_755 ?
O11 K2 K4 K4' 150.5(13) 2_755 . . . ?
O52 K2 K4 K4' -159.7(15) . . . . ?
O35 K2 K4 K4' -113.7(13) 2_755 . . . ?
O15 K2 K4 K4' 4.0(14) . . . . ?
O42 K2 K4 K4' 78.9(13) . . . . ?
O37 K2 K4 K4' 31.8(13) . . . . ?
O3 K2 K4 K4' 97.4(13) . . . . ?
O23 K2 K4 K4' -91.0(13) 2_755 . . . ?
O57 K2 K4 K4' -45.6(13) . . . . ?
O36 K2 K4 K4' -147.8(13) 2_755 . . . ?
Fe1 K2 K4 K4' 67.0(13) . . . . ?
Fe4 K2 K4 K4' -119.5(13) 2_755 . . . ?
O11 K2 K4 O2 -141.8(4) 2_755 . . 7_666 ?
O52 K2 K4 O2 -91.9(6) . . . 7_666 ?
O35 K2 K4 O2 -46.0(10) 2_755 . . 7_666 ?
O15 K2 K4 O2 71.7(4) . . . 7_666 ?
O42 K2 K4 O2 146.6(4) . . . 7_666 ?
O37 K2 K4 O2 99.5(4) . . . 7_666 ?
O3 K2 K4 O2 165.1(6) . . . 7_666 ?
O23 K2 K4 O2 -23.2(4) 2_755 . . 7_666 ?
O57 K2 K4 O2 22.1(3) . . . 7_666 ?
O36 K2 K4 O2 -80.1(4) 2_755 . . 7_666 ?
Fe1 K2 K4 O2 134.7(4) . . . 7_666 ?
Fe4 K2 K4 O2 -51.7(5) 2_755 . . 7_666 ?
O11 K2 K4 O52 -49.8(5) 2_755 . . . ?
O35 K2 K4 O52 46.0(9) 2_755 . . . ?
O15 K2 K4 O52 163.7(4) . . . . ?
O42 K2 K4 O52 -121.4(5) . . . . ?
O37 K2 K4 O52 -168.5(5) . . . . ?
O3 K2 K4 O52 -102.9(6) . . . . ?
O23 K2 K4 O52 68.7(5) 2_755 . . . ?
O57 K2 K4 O52 114.1(5) . . . . ?
O36 K2 K4 O52 11.9(5) 2_755 . . . ?
Fe1 K2 K4 O52 -133.3(5) . . . . ?
Fe4 K2 K4 O52 40.2(5) 2_755 . . . ?
O11 K2 K4 O3 53.1(4) 2_755 . . . ?
O52 K2 K4 O3 102.9(6) . . . . ?
O35 K2 K4 O3 148.9(7) 2_755 . . . ?
O15 K2 K4 O3 -93.4(4) . . . . ?
O42 K2 K4 O3 -18.5(3) . . . . ?
O37 K2 K4 O3 -65.6(3) . . . . ?
O23 K2 K4 O3 171.6(3) 2_755 . . . ?
O57 K2 K4 O3 -143.0(4) . . . . ?
O36 K2 K4 O3 114.8(3) 2_755 . . . ?
Fe1 K2 K4 O3 -30.4(3) . . . . ?
Fe4 K2 K4 O3 143.1(3) 2_755 . . . ?
O11 K2 K4 K4' 129.1(6) 2_755 . . 7_666 ?
O52 K2 K4 K4' 178.9(8) . . . 7_666 ?
O35 K2 K4 K4' -135.1(6) 2_755 . . 7_666 ?
O15 K2 K4 K4' -17.4(7) . . . 7_666 ?
O42 K2 K4 K4' 57.5(6) . . . 7_666 ?
O37 K2 K4 K4' 10.4(5) . . . 7_666 ?
O3 K2 K4 K4' 76.0(6) . . . 7_666 ?
O23 K2 K4 K4' -112.4(6) 2_755 . . 7_666 ?
O57 K2 K4 K4' -67.0(6) . . . 7_666 ?
O36 K2 K4 K4' -169.2(5) 2_755 . . 7_666 ?
Fe1 K2 K4 K4' 45.6(5) . . . 7_666 ?
Fe4 K2 K4 K4' -140.9(5) 2_755 . . 7_666 ?
O11 K2 K4 O59 35.6(6) 2_755 . . 6_576 ?
O52 K2 K4 O59 85.4(7) . . . 6_576 ?
O35 K2 K4 O59 131.4(7) 2_755 . . 6_576 ?
O15 K2 K4 O59 -110.9(5) . . . 6_576 ?
O42 K2 K4 O59 -36.0(6) . . . 6_576 ?
O37 K2 K4 O59 -83.1(5) . . . 6_576 ?
O3 K2 K4 O59 -17.5(4) . . . 6_576 ?
O23 K2 K4 O59 154.2(5) 2_755 . . 6_576 ?
O57 K2 K4 O59 -160.5(6) . . . 6_576 ?
O36 K2 K4 O59 97.3(5) 2_755 . . 6_576 ?
Fe1 K2 K4 O59 -47.9(5) . . . 6_576 ?
Fe4 K2 K4 O59 125.6(5) 2_755 . . 6_576 ?
O11 K2 K4 O1 -145.3(6) 2_755 . . 7_666 ?
O52 K2 K4 O1 -95.4(7) . . . 7_666 ?
O35 K2 K4 O1 -49.4(12) 2_755 . . 7_666 ?
O15 K2 K4 O1 68.3(7) . . . 7_666 ?
O42 K2 K4 O1 143.2(6) . . . 7_666 ?
O37 K2 K4 O1 96.1(6) . . . 7_666 ?
O3 K2 K4 O1 161.7(8) . . . 7_666 ?
O23 K2 K4 O1 -26.7(7) 2_755 . . 7_666 ?
O57 K2 K4 O1 18.7(5) . . . 7_666 ?
O36 K2 K4 O1 -83.6(6) 2_755 . . 7_666 ?
Fe1 K2 K4 O1 131.2(7) . . . 7_666 ?
Fe4 K2 K4 O1 -55.2(7) 2_755 . . 7_666 ?
O11 K2 K4 C8 -146.6(4) 2_755 . . 7_666 ?
O52 K2 K4 C8 -96.7(6) . . . 7_666 ?
O35 K2 K4 C8 -50.7(10) 2_755 . . 7_666 ?
O15 K2 K4 C8 67.0(5) . . . 7_666 ?
O42 K2 K4 C8 141.9(4) . . . 7_666 ?
O37 K2 K4 C8 94.8(5) . . . 7_666 ?
O3 K2 K4 C8 160.4(6) . . . 7_666 ?
O23 K2 K4 C8 -28.0(5) 2_755 . . 7_666 ?
O57 K2 K4 C8 17.4(4) . . . 7_666 ?
O36 K2 K4 C8 -84.9(4) 2_755 . . 7_666 ?
Fe1 K2 K4 C8 129.9(5) . . . 7_666 ?
Fe4 K2 K4 C8 -56.5(5) 2_755 . . 7_666 ?
O11 K2 K4 C10 33.6(4) 2_755 . . . ?
O52 K2 K4 C10 83.5(5) . . . . ?
O35 K2 K4 C10 129.5(7) 2_755 . . . ?
O15 K2 K4 C10 -112.8(4) . . . . ?
O42 K2 K4 C10 -37.9(3) . . . . ?
O37 K2 K4 C10 -85.0(3) . . . . ?
O3 K2 K4 C10 -19.4(3) . . . . ?
O23 K2 K4 C10 152.2(3) 2_755 . . . ?
O57 K2 K4 C10 -162.5(4) . . . . ?
O36 K2 K4 C10 95.3(3) 2_755 . . . ?
Fe1 K2 K4 C10 -49.9(3) . . . . ?
Fe4 K2 K4 C10 123.7(3) 2_755 . . . ?
O11 K2 K4 K4 134.3(6) 2_755 . . 7_666 ?
O52 K2 K4 K4 -175.9(9) . . . 7_666 ?
O35 K2 K4 K4 -129.9(7) 2_755 . . 7_666 ?
O15 K2 K4 K4 -12.2(7) . . . 7_666 ?
O42 K2 K4 K4 62.7(6) . . . 7_666 ?
O37 K2 K4 K4 15.6(5) . . . 7_666 ?
O3 K2 K4 K4 81.2(6) . . . 7_666 ?
O23 K2 K4 K4 -107.1(6) 2_755 . . 7_666 ?
O57 K2 K4 K4 -61.8(6) . . . 7_666 ?
O36 K2 K4 K4 -164.0(5) 2_755 . . 7_666 ?
Fe1 K2 K4 K4 50.8(5) . . . 7_666 ?
Fe4 K2 K4 K4 -135.7(5) 2_755 . . 7_666 ?
O11 K2 K4 K3 -1.6(3) 2_755 . . 6_576 ?
O52 K2 K4 K3 48.3(4) . . . 6_576 ?
O35 K2 K4 K3 94.3(8) 2_755 . . 6_576 ?
O15 K2 K4 K3 -148.0(2) . . . 6_576 ?
O42 K2 K4 K3 -73.1(3) . . . 6_576 ?
O37 K2 K4 K3 -120.2(3) . . . 6_576 ?
O3 K2 K4 K3 -54.7(3) . . . 6_576 ?
O23 K2 K4 K3 117.0(3) 2_755 . . 6_576 ?
O57 K2 K4 K3 162.3(4) . . . 6_576 ?
O36 K2 K4 K3 60.1(3) 2_755 . . 6_576 ?
Fe1 K2 K4 K3 -85.1(3) . . . 6_576 ?
Fe4 K2 K4 K3 88.5(3) 2_755 . . 6_576 ?
O52 K4 K4' O2 91.6(5) . . . 7_666 ?
O3 K4 K4' O2 152.6(5) . . . 7_666 ?
K4' K4 K4' O2 -92.3(5) 7_666 . . 7_666 ?
O59 K4 K4' O2 -153.5(11) 6_576 . . 7_666 ?
O1 K4 K4' O2 -33.8(5) 7_666 . . 7_666 ?
C8 K4 K4' O2 -18.6(3) 7_666 . . 7_666 ?
C10 K4 K4' O2 155.4(4) . . . 7_666 ?
K4 K4 K4' O2 -92.3(5) 7_666 . . 7_666 ?
K2 K4 K4' O2 105.1(8) . . . 7_666 ?
K3 K4 K4' O2 171(2) 6_576 . . 7_666 ?
O2 K4 K4' O3 -152.6(5) 7_666 . . . ?
O52 K4 K4' O3 -61.0(5) . . . . ?
K4' K4 K4' O3 115.1(6) 7_666 . . . ?
O59 K4 K4' O3 53.9(12) 6_576 . . . ?
O1 K4 K4' O3 173.6(4) 7_666 . . . ?
C8 K4 K4' O3 -171.2(4) 7_666 . . . ?
C10 K4 K4' O3 2.9(5) . . . . ?
K4 K4 K4' O3 115.1(6) 7_666 . . . ?
K2 K4 K4' O3 -47.5(6) . . . . ?
K3 K4 K4' O3 18(3) 6_576 . . . ?
O2 K4 K4' K4' 92.3(5) 7_666 . . 7_666 ?
O52 K4 K4' K4' -176.1(6) . . . 7_666 ?
O3 K4 K4' K4' -115.1(6) . . . 7_666 ?
O59 K4 K4' K4' -61.2(13) 6_576 . . 7_666 ?
O1 K4 K4' K4' 58.5(6) 7_666 . . 7_666 ?
C8 K4 K4' K4' 73.8(5) 7_666 . . 7_666 ?
C10 K4 K4' K4' -112.2(5) . . . 7_666 ?
K4 K4 K4' K4' 0.000(2) 7_666 . . 7_666 ?
K2 K4 K4' K4' -162.5(10) . . . 7_666 ?
K3 K4 K4' K4' -97(2) 6_576 . . 7_666 ?
O2 K4 K4' K4 92.3(5) 7_666 . . 7_666 ?
O52 K4 K4' K4 -176.1(6) . . . 7_666 ?
O3 K4 K4' K4 -115.1(6) . . . 7_666 ?
K4' K4 K4' K4 0.000(2) 7_666 . . 7_666 ?
O59 K4 K4' K4 -61.2(13) 6_576 . . 7_666 ?
O1 K4 K4' K4 58.5(6) 7_666 . . 7_666 ?
C8 K4 K4' K4 73.8(5) 7_666 . . 7_666 ?
C10 K4 K4' K4 -112.2(5) . . . 7_666 ?
K2 K4 K4' K4 -162.5(10) . . . 7_666 ?
K3 K4 K4' K4 -97(2) 6_576 . . 7_666 ?
O2 K4 K4' O57 -46.2(13) 7_666 . . . ?
O52 K4 K4' O57 45.4(16) . . . . ?
O3 K4 K4' O57 106.4(14) . . . . ?
K4' K4 K4' O57 -138.5(16) 7_666 . . . ?
O59 K4 K4' O57 160.3(8) 6_576 . . . ?
O1 K4 K4' O57 -80.0(15) 7_666 . . . ?
C8 K4 K4' O57 -64.8(14) 7_666 . . . ?
C10 K4 K4' O57 109.2(13) . . . . ?
K4 K4 K4' O57 -138.5(16) 7_666 . . . ?
K2 K4 K4' O57 58.9(12) . . . . ?
K3 K4 K4' O57 125(2) 6_576 . . . ?
O2 K4 K4' O52 -91.6(5) 7_666 . . . ?
O3 K4 K4' O52 61.0(5) . . . . ?
K4' K4 K4' O52 176.1(6) 7_666 . . . ?
O59 K4 K4' O52 114.9(13) 6_576 . . . ?
O1 K4 K4' O52 -125.4(7) 7_666 . . . ?
C8 K4 K4' O52 -110.2(5) 7_666 . . . ?
C10 K4 K4' O52 63.8(4) . . . . ?
K4 K4 K4' O52 176.1(6) 7_666 . . . ?
K2 K4 K4' O52 13.5(10) . . . . ?
K3 K4 K4' O52 79(2) 6_576 . . . ?
O2 K4 K4' O1 156.0(8) 7_666 . . . ?
O52 K4 K4' O1 -112.4(7) . . . . ?
O3 K4 K4' O1 -51.5(6) . . . . ?
K4' K4 K4' O1 63.6(7) 7_666 . . . ?
O59 K4 K4' O1 2.4(17) 6_576 . . . ?
O1 K4 K4' O1 122.2(6) 7_666 . . . ?
C8 K4 K4' O1 137.4(7) 7_666 . . . ?
C10 K4 K4' O1 -48.6(8) . . . . ?
K4 K4 K4' O1 63.6(7) 7_666 . . . ?
K2 K4 K4' O1 -98.9(10) . . . . ?
K3 K4 K4' O1 -33(3) 6_576 . . . ?
O2 K4 K4' O37 -157(2) 7_666 . . . ?
O52 K4 K4' O37 -66(2) . . . . ?
O3 K4 K4' O37 -4.6(18) . . . . ?
K4' K4 K4' O37 110(2) 7_666 . . . ?
O59 K4 K4' O37 49(3) 6_576 . . . ?
O1 K4 K4' O37 169.0(17) 7_666 . . . ?
C8 K4 K4' O37 -176(2) 7_666 . . . ?
C10 K4 K4' O37 -2(2) . . . . ?
K4 K4 K4' O37 110(2) 7_666 . . . ?
K2 K4 K4' O37 -52.1(17) . . . . ?
K3 K4 K4' O37 14(4) 6_576 . . . ?
O2 K4 K4' C8 18.6(3) 7_666 . . 7_666 ?
O52 K4 K4' C8 110.2(5) . . . 7_666 ?
O3 K4 K4' C8 171.2(4) . . . 7_666 ?
K4' K4 K4' C8 -73.8(5) 7_666 . . 7_666 ?
O59 K4 K4' C8 -134.9(12) 6_576 . . 7_666 ?
O1 K4 K4' C8 -15.2(4) 7_666 . . 7_666 ?
C10 K4 K4' C8 174.0(5) . . . 7_666 ?
K4 K4 K4' C8 -73.8(5) 7_666 . . 7_666 ?
K2 K4 K4' C8 123.7(7) . . . 7_666 ?
K3 K4 K4' C8 -171(2) 6_576 . . 7_666 ?
O2 K4 K4' K2 -105.1(8) 7_666 . . . ?
O52 K4 K4' K2 -13.5(10) . . . . ?
O3 K4 K4' K2 47.5(6) . . . . ?
K4' K4 K4' K2 162.5(10) 7_666 . . . ?
O59 K4 K4' K2 101.4(12) 6_576 . . . ?
O1 K4 K4' K2 -138.9(5) 7_666 . . . ?
C8 K4 K4' K2 -123.7(7) 7_666 . . . ?
C10 K4 K4' K2 50.3(8) . . . . ?
K4 K4 K4' K2 162.5(10) 7_666 . . . ?
K3 K4 K4' K2 66(3) 6_576 . . . ?
O2 K4 K4' Fe1 -169.2(9) 7_666 . . . ?
O52 K4 K4' Fe1 -77.6(9) . . . . ?
O3 K4 K4' Fe1 -16.6(6) . . . . ?
K4' K4 K4' Fe1 98.5(9) 7_666 . . . ?
O59 K4 K4' Fe1 37.3(17) 6_576 . . . ?
O1 K4 K4' Fe1 157.0(5) 7_666 . . . ?
C8 K4 K4' Fe1 172.2(8) 7_666 . . . ?
C10 K4 K4' Fe1 -13.7(9) . . . . ?
K4 K4 K4' Fe1 98.5(9) 7_666 . . . ?
K2 K4 K4' Fe1 -64.0(7) . . . . ?
K3 K4 K4' Fe1 2(3) 6_576 . . . ?
O11 K2 K4' K4 -32.1(14) 2_755 . . . ?
O52 K2 K4' K4 16.8(12) . . . . ?
O35 K2 K4' K4 101.9(15) 2_755 . . . ?
O15 K2 K4' K4 -176.3(13) . . . . ?
O42 K2 K4' K4 -102.1(13) . . . . ?
O37 K2 K4' K4 -144.4(14) . . . . ?
O3 K2 K4' K4 -70.7(13) . . . . ?
O23 K2 K4' K4 92.8(13) 2_755 . . . ?
O57 K2 K4' K4 128.2(14) . . . . ?
O36 K2 K4' K4 35.2(14) 2_755 . . . ?
Fe1 K2 K4' K4 -107.6(13) . . . . ?
Fe4 K2 K4' K4 70.3(14) 2_755 . . . ?
O11 K2 K4' O2 -125.2(4) 2_755 . . 7_666 ?
O52 K2 K4' O2 -76.3(5) . . . 7_666 ?
O35 K2 K4' O2 8.8(11) 2_755 . . 7_666 ?
O15 K2 K4' O2 90.5(4) . . . 7_666 ?
O42 K2 K4' O2 164.7(4) . . . 7_666 ?
O37 K2 K4' O2 122.4(5) . . . 7_666 ?
O3 K2 K4' O2 -163.9(6) . . . 7_666 ?
O23 K2 K4' O2 -0.4(5) 2_755 . . 7_666 ?
O57 K2 K4' O2 35.0(4) . . . 7_666 ?
O36 K2 K4' O2 -58.0(5) 2_755 . . 7_666 ?
Fe1 K2 K4' O2 159.3(5) . . . 7_666 ?
Fe4 K2 K4' O2 -22.9(6) 2_755 . . 7_666 ?
O11 K2 K4' O3 38.6(4) 2_755 . . . ?
O52 K2 K4' O3 87.5(4) . . . . ?
O35 K2 K4' O3 172.7(7) 2_755 . . . ?
O15 K2 K4' O3 -105.6(3) . . . . ?
O42 K2 K4' O3 -31.4(3) . . . . ?
O37 K2 K4' O3 -73.7(3) . . . . ?
O23 K2 K4' O3 163.5(3) 2_755 . . . ?
O57 K2 K4' O3 -161.1(4) . . . . ?
O36 K2 K4' O3 105.9(3) 2_755 . . . ?
Fe1 K2 K4' O3 -36.9(2) . . . . ?
Fe4 K2 K4' O3 141.0(2) 2_755 . . . ?
O11 K2 K4' K4' 104.1(16) 2_755 . . 7_666 ?
O52 K2 K4' K4' 153.0(18) . . . 7_666 ?
O35 K2 K4' K4' -121.9(14) 2_755 . . 7_666 ?
O15 K2 K4' K4' -40.1(17) . . . 7_666 ?
O42 K2 K4' K4' 34.1(16) . . . 7_666 ?
O37 K2 K4' K4' -8.2(15) . . . 7_666 ?
O3 K2 K4' K4' 65.5(15) . . . 7_666 ?
O23 K2 K4' K4' -131.0(16) 2_755 . . 7_666 ?
O57 K2 K4' K4' -95.6(17) . . . 7_666 ?
O36 K2 K4' K4' 171.4(15) 2_755 . . 7_666 ?
Fe1 K2 K4' K4' 28.6(15) . . . 7_666 ?
Fe4 K2 K4' K4' -153.5(14) 2_755 . . 7_666 ?
O11 K2 K4' K4 122.1(7) 2_755 . . 7_666 ?
O52 K2 K4' K4 171.0(9) . . . 7_666 ?
O35 K2 K4' K4 -103.9(9) 2_755 . . 7_666 ?
O15 K2 K4' K4 -22.2(8) . . . 7_666 ?
O42 K2 K4' K4 52.0(7) . . . 7_666 ?
O37 K2 K4' K4 9.7(6) . . . 7_666 ?
O3 K2 K4' K4 83.4(7) . . . 7_666 ?
O23 K2 K4' K4 -113.1(7) 2_755 . . 7_666 ?
O57 K2 K4' K4 -77.7(8) . . . 7_666 ?
O36 K2 K4' K4 -170.7(6) 2_755 . . 7_666 ?
Fe1 K2 K4' K4 46.6(6) . . . 7_666 ?
Fe4 K2 K4' K4 -135.6(6) 2_755 . . 7_666 ?
O11 K2 K4' O57 -160.2(3) 2_755 . . . ?
O52 K2 K4' O57 -111.3(4) . . . . ?
O35 K2 K4' O57 -26.2(9) 2_755 . . . ?
O15 K2 K4' O57 55.5(3) . . . . ?
O42 K2 K4' O57 129.8(3) . . . . ?
O37 K2 K4' O57 87.4(3) . . . . ?
O3 K2 K4' O57 161.1(4) . . . . ?
O23 K2 K4' O57 -35.4(3) 2_755 . . . ?
O36 K2 K4' O57 -93.0(3) 2_755 . . . ?
Fe1 K2 K4' O57 124.3(3) . . . . ?
Fe4 K2 K4' O57 -57.9(4) 2_755 . . . ?
O11 K2 K4' O52 -48.9(4) 2_755 . . . ?
O35 K2 K4' O52 85.1(9) 2_755 . . . ?
O15 K2 K4' O52 166.8(4) . . . . ?
O42 K2 K4' O52 -118.9(4) . . . . ?
O37 K2 K4' O52 -161.3(4) . . . . ?
O3 K2 K4' O52 -87.5(4) . . . . ?
O23 K2 K4' O52 76.0(4) 2_755 . . . ?
O57 K2 K4' O52 111.3(4) . . . . ?
O36 K2 K4' O52 18.4(4) 2_755 . . . ?
Fe1 K2 K4' O52 -124.4(4) . . . . ?
Fe4 K2 K4' O52 53.4(4) 2_755 . . . ?
O11 K2 K4' O1 82.1(3) 2_755 . . . ?
O52 K2 K4' O1 131.0(5) . . . . ?
O35 K2 K4' O1 -143.9(7) 2_755 . . . ?
O15 K2 K4' O1 -62.1(3) . . . . ?
O42 K2 K4' O1 12.1(3) . . . . ?
O37 K2 K4' O1 -30.3(2) . . . . ?
O3 K2 K4' O1 43.5(3) . . . . ?
O23 K2 K4' O1 -153.0(3) 2_755 . . . ?
O57 K2 K4' O1 -117.7(4) . . . . ?
O36 K2 K4' O1 149.4(3) 2_755 . . . ?
Fe1 K2 K4' O1 6.61(19) . . . . ?
Fe4 K2 K4' O1 -175.56(17) 2_755 . . . ?
O11 K2 K4' O37 112.4(3) 2_755 . . . ?
O52 K2 K4' O37 161.3(4) . . . . ?
O35 K2 K4' O37 -113.6(8) 2_755 . . . ?
O15 K2 K4' O37 -31.9(3) . . . . ?
O42 K2 K4' O37 42.4(2) . . . . ?
O3 K2 K4' O37 73.7(3) . . . . ?
O23 K2 K4' O37 -122.8(2) 2_755 . . . ?
O57 K2 K4' O37 -87.4(3) . . . . ?
O36 K2 K4' O37 179.6(2) 2_755 . . . ?
Fe1 K2 K4' O37 36.87(17) . . . . ?
Fe4 K2 K4' O37 -145.3(2) 2_755 . . . ?
O11 K2 K4' C8 -126.7(5) 2_755 . . 7_666 ?
O52 K2 K4' C8 -77.8(6) . . . 7_666 ?
O35 K2 K4' C8 7.3(12) 2_755 . . 7_666 ?
O15 K2 K4' C8 89.0(5) . . . 7_666 ?
O42 K2 K4' C8 163.3(5) . . . 7_666 ?
O37 K2 K4' C8 120.9(6) . . . 7_666 ?
O3 K2 K4' C8 -165.4(7) . . . 7_666 ?
O23 K2 K4' C8 -1.9(6) 2_755 . . 7_666 ?
O57 K2 K4' C8 33.5(4) . . . 7_666 ?
O36 K2 K4' C8 -59.5(6) 2_755 . . 7_666 ?
Fe1 K2 K4' C8 157.8(6) . . . 7_666 ?
Fe4 K2 K4' C8 -24.4(7) 2_755 . . 7_666 ?
O11 K2 K4' Fe1 75.5(2) 2_755 . . . ?
O52 K2 K4' Fe1 124.4(4) . . . . ?
O35 K2 K4' Fe1 -150.5(7) 2_755 . . . ?
O15 K2 K4' Fe1 -68.8(2) . . . . ?
O42 K2 K4' Fe1 5.48(18) . . . . ?
O37 K2 K4' Fe1 -36.87(17) . . . . ?
O3 K2 K4' Fe1 36.9(2) . . . . ?
O23 K2 K4' Fe1 -159.63(17) 2_755 . . . ?
O57 K2 K4' Fe1 -124.3(3) . . . . ?
O36 K2 K4' Fe1 142.75(18) 2_755 . . . ?
Fe4 K2 K4' Fe1 177.83(15) 2_755 . . . ?
O33 Fe1 K4' K4 -126.3(13) . . . . ?
O42 Fe1 K4' K4 93.6(14) . . . . ?
O37 Fe1 K4' K4 166.8(14) . . . . ?
O3 Fe1 K4' K4 34.5(13) . . . . ?
O1 Fe1 K4' K4 -89.8(14) . . . . ?
N1 Fe1 K4' K4 -21.9(14) . . . . ?
K2 Fe1 K4' K4 102.8(14) . . . . ?
O33 Fe1 K4' O2 79.2(12) . . . 7_666 ?
O42 Fe1 K4' O2 -60.9(11) . . . 7_666 ?
O37 Fe1 K4' O2 12.3(10) . . . 7_666 ?
O3 Fe1 K4' O2 -120.0(12) . . . 7_666 ?
O1 Fe1 K4' O2 115.7(12) . . . 7_666 ?
N1 Fe1 K4' O2 -176.4(11) . . . 7_666 ?
K2 Fe1 K4' O2 -51.7(10) . . . 7_666 ?
O33 Fe1 K4' O3 -160.8(5) . . . . ?
O42 Fe1 K4' O3 59.1(5) . . . . ?
O37 Fe1 K4' O3 132.2(5) . . . . ?
O1 Fe1 K4' O3 -124.3(5) . . . . ?
N1 Fe1 K4' O3 -56.4(4) . . . . ?
K2 Fe1 K4' O3 68.3(4) . . . . ?
O33 Fe1 K4' K4' -36.9(9) . . . 7_666 ?
O42 Fe1 K4' K4' -177.0(5) . . . 7_666 ?
O37 Fe1 K4' K4' -103.9(7) . . . 7_666 ?
O3 Fe1 K4' K4' 123.9(8) . . . 7_666 ?
O1 Fe1 K4' K4' -0.5(5) . . . 7_666 ?
N1 Fe1 K4' K4' 67.4(6) . . . 7_666 ?
K2 Fe1 K4' K4' -167.9(7) . . . 7_666 ?
O33 Fe1 K4' K4 -20.0(7) . . . 7_666 ?
O42 Fe1 K4' K4 -160.1(4) . . . 7_666 ?
O37 Fe1 K4' K4 -87.0(5) . . . 7_666 ?
O3 Fe1 K4' K4 140.8(7) . . . 7_666 ?
O1 Fe1 K4' K4 16.4(4) . . . 7_666 ?
N1 Fe1 K4' K4 84.3(5) . . . 7_666 ?
K2 Fe1 K4' K4 -151.0(5) . . . 7_666 ?
O33 Fe1 K4' O57 90.7(5) . . . . ?
O42 Fe1 K4' O57 -49.4(4) . . . . ?
O37 Fe1 K4' O57 23.8(3) . . . . ?
O3 Fe1 K4' O57 -108.5(5) . . . . ?
O1 Fe1 K4' O57 127.2(5) . . . . ?
N1 Fe1 K4' O57 -164.9(3) . . . . ?
K2 Fe1 K4' O57 -40.2(2) . . . . ?
O33 Fe1 K4' O52 169.1(4) . . . . ?
O42 Fe1 K4' O52 29.0(5) . . . . ?
O37 Fe1 K4' O52 102.1(4) . . . . ?
O3 Fe1 K4' O52 -30.1(4) . . . . ?
O1 Fe1 K4' O52 -154.5(5) . . . . ?
N1 Fe1 K4' O52 -86.6(4) . . . . ?
K2 Fe1 K4' O52 38.1(3) . . . . ?
O33 Fe1 K4' O1 -36.4(6) . . . . ?
O42 Fe1 K4' O1 -176.5(3) . . . . ?
O37 Fe1 K4' O1 -103.4(4) . . . . ?
O3 Fe1 K4' O1 124.3(5) . . . . ?
N1 Fe1 K4' O1 67.9(4) . . . . ?
K2 Fe1 K4' O1 -167.4(4) . . . . ?
O33 Fe1 K4' O37 67.0(5) . . . . ?
O42 Fe1 K4' O37 -73.1(4) . . . . ?
O3 Fe1 K4' O37 -132.2(5) . . . . ?
O1 Fe1 K4' O37 103.4(4) . . . . ?
N1 Fe1 K4' O37 171.3(3) . . . . ?
K2 Fe1 K4' O37 -64.0(3) . . . . ?
O33 Fe1 K4' C8 29.0(16) . . . 7_666 ?
O42 Fe1 K4' C8 -111.1(14) . . . 7_666 ?
O37 Fe1 K4' C8 -38.0(13) . . . 7_666 ?
O3 Fe1 K4' C8 -170.2(16) . . . 7_666 ?
O1 Fe1 K4' C8 65.4(14) . . . 7_666 ?
N1 Fe1 K4' C8 133.3(14) . . . 7_666 ?
K2 Fe1 K4' C8 -102.0(14) . . . 7_666 ?
O33 Fe1 K4' K2 131.0(4) . . . . ?
O42 Fe1 K4' K2 -9.1(3) . . . . ?
O37 Fe1 K4' K2 64.0(3) . . . . ?
O3 Fe1 K4' K2 -68.3(4) . . . . ?
O1 Fe1 K4' K2 167.4(4) . . . . ?
N1 Fe1 K4' K2 -124.7(2) . . . . ?
O14 K3 Li2 O49 142.8(11) 4_655 . . . ?
O18 K3 Li2 O49 62.5(9) 7_665 . . . ?
O53 K3 Li2 O49 -4.1(11) . . . . ?
O60 K3 Li2 O49 176.9(11) . . . . ?
O7 K3 Li2 O49 -88.7(11) . . . . ?
O59 K3 Li2 O49 97.4(10) . . . . ?
C30 K3 Li2 O49 47.9(9) 7_665 . . . ?
Li1 K3 Li2 O49 110.4(11) 4_655 . . . ?
K4 K3 Li2 O49 103.3(11) 6_575 . . . ?
O14 K3 Li2 O5 -1.6(5) 4_655 . . . ?
O18 K3 Li2 O5 -81.9(8) 7_665 . . . ?
O53 K3 Li2 O5 -148.5(7) . . . . ?
O60 K3 Li2 O5 32.5(13) . . . . ?
O7 K3 Li2 O5 127.0(10) . . . . ?
O59 K3 Li2 O5 -46.9(8) . . . . ?
C30 K3 Li2 O5 -96.5(8) 7_665 . . . ?
Li1 K3 Li2 O5 -34.0(6) 4_655 . . . ?
K4 K3 Li2 O5 -41.1(11) 6_575 . . . ?
O14 K3 Li2 O7 -128.6(7) 4_655 . . . ?
O18 K3 Li2 O7 151.2(9) 7_665 . . . ?
O53 K3 Li2 O7 84.5(6) . . . . ?
O60 K3 Li2 O7 -94.5(11) . . . . ?
O59 K3 Li2 O7 -173.9(6) . . . . ?
C30 K3 Li2 O7 136.6(8) 7_665 . . . ?
Li1 K3 Li2 O7 -161.0(9) 4_655 . . . ?
K4 K3 Li2 O7 -168.1(5) 6_575 . . . ?
O14 K3 Li2 O18 80.3(5) 4_655 . . 7_665 ?
O53 K3 Li2 O18 -66.6(6) . . . 7_665 ?
O60 K3 Li2 O18 114.4(10) . . . 7_665 ?
O7 K3 Li2 O18 -151.2(9) . . . 7_665 ?
O59 K3 Li2 O18 34.9(7) . . . 7_665 ?
C30 K3 Li2 O18 -14.6(4) 7_665 . . 7_665 ?
Li1 K3 Li2 O18 47.9(6) 4_655 . . 7_665 ?
K4 K3 Li2 O18 40.8(9) 6_575 . . 7_665 ?
O14 K3 Li2 N2 -77.4(6) 4_655 . . . ?
O18 K3 Li2 N2 -157.6(10) 7_665 . . . ?
O53 K3 Li2 N2 135.7(7) . . . . ?
O60 K3 Li2 N2 -43.3(13) . . . . ?
O7 K3 Li2 N2 51.2(6) . . . . ?
O59 K3 Li2 N2 -122.7(7) . . . . ?
C30 K3 Li2 N2 -172.2(9) 7_665 . . . ?
Li1 K3 Li2 N2 -109.8(8) 4_655 . . . ?
K4 K3 Li2 N2 -116.9(7) 6_575 . . . ?
O14 K3 Li2 Li1 32.4(5) 4_655 . . 4_655 ?
O18 K3 Li2 Li1 -47.9(6) 7_665 . . 4_655 ?
O53 K3 Li2 Li1 -114.5(6) . . . 4_655 ?
O60 K3 Li2 Li1 66.5(11) . . . 4_655 ?
O7 K3 Li2 Li1 161.0(9) . . . 4_655 ?
O59 K3 Li2 Li1 -12.9(6) . . . 4_655 ?
C30 K3 Li2 Li1 -62.5(5) 7_665 . . 4_655 ?
K4 K3 Li2 Li1 -7.1(9) 6_575 . . 4_655 ?
O33 Fe1 O1 C8 -87.9(8) . . . . ?
O42 Fe1 O1 C8 130.1(15) . . . . ?
O37 Fe1 O1 C8 168.6(8) . . . . ?
O3 Fe1 O1 C8 78.0(8) . . . . ?
N1 Fe1 O1 C8 1.2(8) . . . . ?
K2 Fe1 O1 C8 125.0(7) . . . . ?
K4' Fe1 O1 C8 112.8(8) . . . . ?
O33 Fe1 O1 K4 131.7(7) . . . 7_666 ?
O42 Fe1 O1 K4 -10(2) . . . 7_666 ?
O37 Fe1 O1 K4 28.1(7) . . . 7_666 ?
O3 Fe1 O1 K4 -62.4(7) . . . 7_666 ?
N1 Fe1 O1 K4 -139.2(8) . . . 7_666 ?
K2 Fe1 O1 K4 -15.4(8) . . . 7_666 ?
K4' Fe1 O1 K4 -27.6(7) . . . 7_666 ?
O33 Fe1 O1 K4' 159.3(3) . . . . ?
O42 Fe1 O1 K4' 17.3(17) . . . . ?
O37 Fe1 O1 K4' 55.7(3) . . . . ?
O3 Fe1 O1 K4' -34.8(4) . . . . ?
N1 Fe1 O1 K4' -111.6(4) . . . . ?
K2 Fe1 O1 K4' 12.2(3) . . . . ?
K4 K4' O1 C8 -17.6(15) . . . . ?
O2 K4' O1 C8 108.5(12) 7_666 . . . ?
O3 K4' O1 C8 -92.0(8) . . . . ?
K4' K4' O1 C8 56.7(9) 7_666 . . . ?
K4 K4' O1 C8 76.2(8) 7_666 . . . ?
O57 K4' O1 C8 179.2(7) . . . . ?
O52 K4' O1 C8 -93.5(9) . . . . ?
O37 K4' O1 C8 -164.3(8) . . . . ?
C8 K4' O1 C8 82.5(10) 7_666 . . . ?
K2 K4' O1 C8 -133.3(7) . . . . ?
Fe1 K4' O1 C8 -122.8(8) . . . . ?
K4 K4' O1 Fe1 105.2(13) . . . . ?
O2 K4' O1 Fe1 -128.8(10) 7_666 . . . ?
O3 K4' O1 Fe1 30.8(3) . . . . ?
K4' K4' O1 Fe1 179.5(5) 7_666 . . . ?
K4 K4' O1 Fe1 -161.1(5) 7_666 . . . ?
O57 K4' O1 Fe1 -58.1(4) . . . . ?
O52 K4' O1 Fe1 29.3(6) . . . . ?
O37 K4' O1 Fe1 -41.5(2) . . . . ?
C8 K4' O1 Fe1 -154.7(7) 7_666 . . . ?
K2 K4' O1 Fe1 -10.6(3) . . . . ?
K4 K4' O1 K4 -93.7(13) . . . 7_666 ?
O2 K4' O1 K4 32.3(9) 7_666 . . 7_666 ?
O3 K4' O1 K4 -168.1(6) . . . 7_666 ?
K4' K4' O1 K4 -19.4(4) 7_666 . . 7_666 ?
O57 K4' O1 K4 103.0(6) . . . 7_666 ?
O52 K4' O1 K4 -169.6(8) . . . 7_666 ?
O37 K4' O1 K4 119.6(5) . . . 7_666 ?
C8 K4' O1 K4 6.3(6) 7_666 . . 7_666 ?
K2 K4' O1 K4 150.5(6) . . . 7_666 ?
Fe1 K4' O1 K4 161.1(5) . . . 7_666 ?
O33 Fe1 O3 C10 -12.5(17) . . . . ?
O42 Fe1 O3 C10 92.9(8) . . . . ?
O37 Fe1 O3 C10 -177.6(8) . . . . ?
O1 Fe1 O3 C10 -95.5(8) . . . . ?
N1 Fe1 O3 C10 -16.5(8) . . . . ?
K2 Fe1 O3 C10 138.2(9) . . . . ?
K4' Fe1 O3 C10 -139.1(10) . . . . ?
O33 Fe1 O3 K4' 126.5(11) . . . . ?
O42 Fe1 O3 K4' -128.0(4) . . . . ?
O37 Fe1 O3 K4' -38.5(4) . . . . ?
O1 Fe1 O3 K4' 43.5(4) . . . . ?
N1 Fe1 O3 K4' 122.6(4) . . . . ?
K2 Fe1 O3 K4' -82.8(4) . . . . ?
O33 Fe1 O3 K4 115.0(12) . . . . ?
O42 Fe1 O3 K4 -139.6(5) . . . . ?
O37 Fe1 O3 K4 -50.1(5) . . . . ?
O1 Fe1 O3 K4 32.0(5) . . . . ?
N1 Fe1 O3 K4 111.0(5) . . . . ?
K2 Fe1 O3 K4 -94.3(5) . . . . ?
K4' Fe1 O3 K4 -11.5(4) . . . . ?
O33 Fe1 O3 K2 -150.7(11) . . . . ?
O42 Fe1 O3 K2 -45.3(2) . . . . ?
O37 Fe1 O3 K2 44.2(2) . . . . ?
O1 Fe1 O3 K2 126.3(3) . . . . ?
N1 Fe1 O3 K2 -154.7(3) . . . . ?
K4' Fe1 O3 K2 82.8(4) . . . . ?
K4 K4' O3 C10 -8.7(15) . . . . ?
O2 K4' O3 C10 -93.8(15) 7_666 . . . ?
K4' K4' O3 C10 76.4(11) 7_666 . . . ?
K4 K4' O3 C10 97.2(10) 7_666 . . . ?
O57 K4' O3 C10 -144.2(8) . . . . ?
O52 K4' O3 C10 -72.9(8) . . . . ?
O1 K4' O3 C10 108.6(8) . . . . ?
O37 K4' O3 C10 168.2(8) . . . . ?
C8 K4' O3 C10 -54(3) 7_666 . . . ?
K2 K4' O3 C10 -129.3(8) . . . . ?
Fe1 K4' O3 C10 141.0(9) . . . . ?
K4 K4' O3 Fe1 -149.7(11) . . . . ?
O2 K4' O3 Fe1 125.2(12) 7_666 . . . ?
K4' K4' O3 Fe1 -64.6(8) 7_666 . . . ?
K4 K4' O3 Fe1 -43.8(7) 7_666 . . . ?
O57 K4' O3 Fe1 74.8(4) . . . . ?
O52 K4' O3 Fe1 146.0(4) . . . . ?
O1 K4' O3 Fe1 -32.5(3) . . . . ?
O37 K4' O3 Fe1 27.2(3) . . . . ?
C8 K4' O3 Fe1 165(2) 7_666 . . . ?
K2 K4' O3 Fe1 89.7(3) . . . . ?
O2 K4' O3 K4 -85.1(16) 7_666 . . . ?
K4' K4' O3 K4 85.1(13) 7_666 . . . ?
K4 K4' O3 K4 105.9(13) 7_666 . . . ?
O57 K4' O3 K4 -135.5(13) . . . . ?
O52 K4' O3 K4 -64.3(11) . . . . ?
O1 K4' O3 K4 117.2(12) . . . . ?
O37 K4' O3 K4 176.9(12) . . . . ?
C8 K4' O3 K4 -45(2) 7_666 . . . ?
K2 K4' O3 K4 -120.6(12) . . . . ?
Fe1 K4' O3 K4 149.7(11) . . . . ?
K4 K4' O3 K2 120.6(12) . . . . ?
O2 K4' O3 K2 35.5(13) 7_666 . . . ?
K4' K4' O3 K2 -154.3(8) 7_666 . . . ?
K4 K4' O3 K2 -133.5(6) 7_666 . . . ?
O57 K4' O3 K2 -14.9(3) . . . . ?
O52 K4' O3 K2 56.4(3) . . . . ?
O1 K4' O3 K2 -122.1(3) . . . . ?
O37 K4' O3 K2 -62.5(2) . . . . ?
C8 K4' O3 K2 76(3) 7_666 . . . ?
Fe1 K4' O3 K2 -89.7(3) . . . . ?
K4' K4 O3 C10 172.3(13) . . . . ?
O2 K4 O3 C10 -149.9(9) 7_666 . . . ?
O52 K4 O3 C10 -82.5(7) . . . . ?
K4' K4 O3 C10 105.2(8) 7_666 . . . ?
O59 K4 O3 C10 35.1(7) 6_576 . . . ?
O1 K4 O3 C10 143(3) 7_666 . . . ?
C8 K4 O3 C10 -169.3(12) 7_666 . . . ?
K4 K4 O3 C10 119.8(9) 7_666 . . . ?
K2 K4 O3 C10 -129.1(7) . . . . ?
K3 K4 O3 C10 0.9(7) 6_576 . . . ?
K4' K4 O3 Fe1 35.2(13) . . . . ?
O2 K4 O3 Fe1 72.9(9) 7_666 . . . ?
O52 K4 O3 Fe1 140.3(5) . . . . ?
K4' K4 O3 Fe1 -31.9(8) 7_666 . . . ?
O59 K4 O3 Fe1 -102.0(5) 6_576 . . . ?
O1 K4 O3 Fe1 6(3) 7_666 . . . ?
C8 K4 O3 Fe1 53.6(13) 7_666 . . . ?
C10 K4 O3 Fe1 -137.1(9) . . . . ?
K4 K4 O3 Fe1 -17.3(8) 7_666 . . . ?
K2 K4 O3 Fe1 93.8(4) . . . . ?
K3 K4 O3 Fe1 -136.2(4) 6_576 . . . ?
O2 K4 O3 K4' 37.8(10) 7_666 . . . ?
O52 K4 O3 K4' 105.2(12) . . . . ?
K4' K4 O3 K4' -67.1(12) 7_666 . . . ?
O59 K4 O3 K4' -137.2(13) 6_576 . . . ?
O1 K4 O3 K4' -29(2) 7_666 . . . ?
C8 K4 O3 K4' 18.4(10) 7_666 . . . ?
C10 K4 O3 K4' -172.3(13) . . . . ?
K4 K4 O3 K4' -52.4(10) 7_666 . . . ?
K2 K4 O3 K4' 58.7(12) . . . . ?
K3 K4 O3 K4' -171.3(13) 6_576 . . . ?
K4' K4 O3 K2 -58.7(12) . . . . ?
O2 K4 O3 K2 -20.9(8) 7_666 . . . ?
O52 K4 O3 K2 46.5(4) . . . . ?
K4' K4 O3 K2 -125.7(6) 7_666 . . . ?
O59 K4 O3 K2 164.2(4) 6_576 . . . ?
O1 K4 O3 K2 -88(3) 7_666 . . . ?
C8 K4 O3 K2 -40.2(12) 7_666 . . . ?
C10 K4 O3 K2 129.1(7) . . . . ?
K4 K4 O3 K2 -111.1(6) 7_666 . . . ?
K3 K4 O3 K2 130.0(2) 6_576 . . . ?
O11 K2 O3 C10 -25.9(8) 2_755 . . . ?
O52 K2 O3 C10 56.4(8) . . . . ?
O35 K2 O3 C10 -55.4(9) 2_755 . . . ?
O15 K2 O3 C10 -149.3(8) . . . . ?
O42 K2 O3 C10 -99.6(8) . . . . ?
O37 K2 O3 C10 -167.5(9) . . . . ?
O23 K2 O3 C10 87.0(9) 2_755 . . . ?
O57 K2 O3 C10 134.5(8) . . . . ?
O36 K2 O3 C10 17.2(9) 2_755 . . . ?
Fe1 K2 O3 C10 -134.1(9) . . . . ?
Fe4 K2 O3 C10 15.5(10) 2_755 . . . ?
O11 K2 O3 Fe1 108.2(3) 2_755 . . . ?
O52 K2 O3 Fe1 -169.5(4) . . . . ?
O35 K2 O3 Fe1 78.8(5) 2_755 . . . ?
O15 K2 O3 Fe1 -15.2(3) . . . . ?
O42 K2 O3 Fe1 34.5(2) . . . . ?
O37 K2 O3 Fe1 -33.4(2) . . . . ?
O23 K2 O3 Fe1 -138.9(3) 2_755 . . . ?
O57 K2 O3 Fe1 -91.4(3) . . . . ?
O36 K2 O3 Fe1 151.3(2) 2_755 . . . ?
Fe4 K2 O3 Fe1 149.6(2) 2_755 . . . ?
O11 K2 O3 K4' -145.6(3) 2_755 . . . ?
O52 K2 O3 K4' -63.4(4) . . . . ?
O35 K2 O3 K4' -175.1(4) 2_755 . . . ?
O15 K2 O3 K4' 90.9(3) . . . . ?
O42 K2 O3 K4' 140.7(4) . . . . ?
O37 K2 O3 K4' 72.7(3) . . . . ?
O23 K2 O3 K4' -32.8(5) 2_755 . . . ?
O57 K2 O3 K4' 14.8(3) . . . . ?
O36 K2 O3 K4' -102.6(3) 2_755 . . . ?
Fe1 K2 O3 K4' 106.1(4) . . . . ?
Fe4 K2 O3 K4' -104.2(4) 2_755 . . . ?
O11 K2 O3 K4 -129.0(4) 2_755 . . . ?
O52 K2 O3 K4 -46.7(4) . . . . ?
O35 K2 O3 K4 -158.4(5) 2_755 . . . ?
O15 K2 O3 K4 107.6(4) . . . . ?
O42 K2 O3 K4 157.4(4) . . . . ?
O37 K2 O3 K4 89.4(4) . . . . ?
O23 K2 O3 K4 -16.1(6) 2_755 . . . ?
O57 K2 O3 K4 31.5(4) . . . . ?
O36 K2 O3 K4 -85.9(4) 2_755 . . . ?
Fe1 K2 O3 K4 122.8(4) . . . . ?
Fe4 K2 O3 K4 -87.5(5) 2_755 . . . ?
O49 Li2 O5 C12 100.6(14) . . . . ?
O7 Li2 O5 C12 -64.3(17) . . . . ?
O18 Li2 O5 C12 -159.7(9) 7_665 . . . ?
N2 Li2 O5 C12 -2.8(11) . . . . ?
Li1 Li2 O5 C12 -161.4(13) 4_655 . . . ?
K3 Li2 O5 C12 -113.1(10) . . . . ?
O49 Li2 O5 Li1 -98.0(12) . . . 4_655 ?
O7 Li2 O5 Li1 97.1(13) . . . 4_655 ?
O18 Li2 O5 Li1 1.7(8) 7_665 . . 4_655 ?
N2 Li2 O5 Li1 158.6(7) . . . 4_655 ?
K3 Li2 O5 Li1 48.3(7) . . . 4_655 ?
O49 Li2 O7 C14 -122.3(13) . . . . ?
O5 Li2 O7 C14 44.3(18) . . . . ?
O18 Li2 O7 C14 137.1(12) 7_665 . . . ?
N2 Li2 O7 C14 -15.7(13) . . . . ?
Li1 Li2 O7 C14 96.2(14) 4_655 . . . ?
K3 Li2 O7 C14 116.3(13) . . . . ?
O49 Li2 O7 K3 121.4(8) . . . . ?
O5 Li2 O7 K3 -72.1(11) . . . . ?
O18 Li2 O7 K3 20.8(7) 7_665 . . . ?
N2 Li2 O7 K3 -132.0(4) . . . . ?
Li1 Li2 O7 K3 -20.2(9) 4_655 . . . ?
O14 K3 O7 C14 -79.2(9) 4_655 . . . ?
O18 K3 O7 C14 -143.0(9) 7_665 . . . ?
O53 K3 O7 C14 135.4(9) . . . . ?
O60 K3 O7 C14 -8.7(13) . . . . ?
O59 K3 O7 C14 -115.9(10) . . . . ?
C30 K3 O7 C14 -158.6(9) 7_665 . . . ?
Li2 K3 O7 C14 -125.4(11) . . . . ?
Li1 K3 O7 C14 -111.6(9) 4_655 . . . ?
K4 K3 O7 C14 -28(3) 6_575 . . . ?
O14 K3 O7 Li2 46.2(6) 4_655 . . . ?
O18 K3 O7 Li2 -17.6(6) 7_665 . . . ?
O53 K3 O7 Li2 -99.2(7) . . . . ?
O60 K3 O7 Li2 116.7(10) . . . . ?
O59 K3 O7 Li2 9.5(9) . . . . ?
C30 K3 O7 Li2 -33.2(6) 7_665 . . . ?
Li1 K3 O7 Li2 13.8(6) 4_655 . . . ?
K4 K3 O7 Li2 98(3) 6_575 . . . ?
O31 Fe2 O9 C16 -152(2) . . . . ?
O26 Fe2 O9 C16 68.2(8) . . . . ?
O36 Fe2 O9 C16 167.8(8) . . . . ?
O11 Fe2 O9 C16 -97.0(8) . . . . ?
N3 Fe2 O9 C16 -18.4(7) . . . . ?
K1 Fe2 O9 C16 106.4(8) 7_665 . . . ?
K2 Fe2 O9 C16 -140.6(8) 2_755 . . . ?
O31 Fe2 O11 C18 -109.5(7) . . . . ?
O26 Fe2 O11 C18 -14.8(15) . . . . ?
O36 Fe2 O11 C18 157.0(7) . . . . ?
O9 Fe2 O11 C18 76.9(7) . . . . ?
N3 Fe2 O11 C18 1.3(7) . . . . ?
K1 Fe2 O11 C18 121.5(7) 7_665 . . . ?
K2 Fe2 O11 C18 159.8(8) 2_755 . . . ?
O31 Fe2 O11 K2 90.7(3) . . . 2_755 ?
O26 Fe2 O11 K2 -174.7(9) . . . 2_755 ?
O36 Fe2 O11 K2 -2.9(3) . . . 2_755 ?
O9 Fe2 O11 K2 -82.9(3) . . . 2_755 ?
N3 Fe2 O11 K2 -158.5(3) . . . 2_755 ?
K1 Fe2 O11 K2 -38.3(5) 7_665 . . 2_755 ?
O32 Fe3 O13 C26 -157(2) . . . . ?
O28 Fe3 O13 C26 64.2(8) . . . . ?
O37 Fe3 O13 C26 165.0(8) . . . . ?
O15 Fe3 O13 C26 -102.1(8) . . . . ?
N4 Fe3 O13 C26 -22.7(8) . . . . ?
K2 Fe3 O13 C26 -147.6(8) . . . . ?
O5 Li1 O14 C26 -79.9(14) 4_645 . . . ?
O19 Li1 O14 C26 93.8(13) 6_566 . . . ?
O18 Li1 O14 C26 -169.1(11) 6_566 . . . ?
O54 Li1 O14 C26 6.8(16) . . . . ?
N5 Li1 O14 C26 142(2) 6_566 . . . ?
Li2 Li1 O14 C26 -122.1(12) 4_645 . . . ?
K3 Li1 O14 C26 -174.7(14) 4_645 . . . ?
O5 Li1 O14 K3 94.8(6) 4_645 . . 4_645 ?
O19 Li1 O14 K3 -91.5(7) 6_566 . . 4_645 ?
O18 Li1 O14 K3 5.6(7) 6_566 . . 4_645 ?
O54 Li1 O14 K3 -178.5(6) . . . 4_645 ?
N5 Li1 O14 K3 -43(3) 6_566 . . 4_645 ?
Li2 Li1 O14 K3 52.6(6) 4_645 . . 4_645 ?
O32 Fe3 O15 C28 -112.9(7) . . . . ?
O28 Fe3 O15 C28 -11.2(16) . . . . ?
O37 Fe3 O15 C28 152.2(7) . . . . ?
O13 Fe3 O15 C28 72.3(7) . . . . ?
N4 Fe3 O15 C28 -3.5(7) . . . . ?
K2 Fe3 O15 C28 155.1(8) . . . . ?
O32 Fe3 O15 K2 92.0(3) . . . . ?
O28 Fe3 O15 K2 -166.3(11) . . . . ?
O37 Fe3 O15 K2 -2.9(3) . . . . ?
O13 Fe3 O15 K2 -82.8(3) . . . . ?
N4 Fe3 O15 K2 -158.6(3) . . . . ?
O11 K2 O15 C28 100.1(8) 2_755 . . . ?
O52 K2 O15 C28 -92.1(10) . . . . ?
O35 K2 O15 C28 41.9(7) 2_755 . . . ?
O42 K2 O15 C28 151.7(8) . . . . ?
O37 K2 O15 C28 -149.9(8) . . . . ?
O3 K2 O15 C28 -167.6(7) . . . . ?
O23 K2 O15 C28 -12.3(8) 2_755 . . . ?
O57 K2 O15 C28 -77.1(8) . . . . ?
O36 K2 O15 C28 26.7(8) 2_755 . . . ?
Fe1 K2 O15 C28 -176.1(8) . . . . ?
Fe4 K2 O15 C28 19.4(8) 2_755 . . . ?
O11 K2 O15 Fe3 -107.8(3) 2_755 . . . ?
O52 K2 O15 Fe3 60.0(8) . . . . ?
O35 K2 O15 Fe3 -166.0(3) 2_755 . . . ?
O42 K2 O15 Fe3 -56.2(3) . . . . ?
O37 K2 O15 Fe3 2.2(2) . . . . ?
O3 K2 O15 Fe3 -15.5(3) . . . . ?
O23 K2 O15 Fe3 139.8(3) 2_755 . . . ?
O57 K2 O15 Fe3 75.1(3) . . . . ?
O36 K2 O15 Fe3 178.8(2) 2_755 . . . ?
Fe1 K2 O15 Fe3 -24.0(2) . . . . ?
Fe4 K2 O15 Fe3 171.6(2) 2_755 . . . ?
O34 Fe4 O21 C34 -90.4(7) . . . . ?
O36 Fe4 O21 C34 168.0(7) . . . . ?
O35 Fe4 O21 C34 114(2) . . . . ?
O23 Fe4 O21 C34 78.3(7) . . . . ?
N6 Fe4 O21 C34 0.9(7) . . . . ?
K2 Fe4 O21 C34 123.1(7) 2_755 . . . ?
O34 Fe4 O21 K1 65.5(3) . . . 7_665 ?
O36 Fe4 O21 K1 -36.1(3) . . . 7_665 ?
O35 Fe4 O21 K1 -90(2) . . . 7_665 ?
O23 Fe4 O21 K1 -125.8(3) . . . 7_665 ?
N6 Fe4 O21 K1 156.8(3) . . . 7_665 ?
K2 Fe4 O21 K1 -80.9(3) 2_755 . . 7_665 ?
O34 Fe4 O23 C36 -19.6(18) . . . . ?
O36 Fe4 O23 C36 176.4(8) . . . . ?
O35 Fe4 O23 C36 85.0(8) . . . . ?
O21 Fe4 O23 C36 -99.3(8) . . . . ?
N6 Fe4 O23 C36 -20.5(7) . . . . ?
K2 Fe4 O23 C36 127.8(8) 2_755 . . . ?
O34 Fe4 O23 K2 -147.4(13) . . . 2_755 ?
O36 Fe4 O23 K2 48.6(2) . . . 2_755 ?
O35 Fe4 O23 K2 -42.7(2) . . . 2_755 ?
O21 Fe4 O23 K2 132.9(3) . . . 2_755 ?
N6 Fe4 O23 K2 -148.3(3) . . . 2_755 ?
O27 K1 O25 C37 7.9(5) . . . . ?
O26 K1 O25 C37 -92.6(6) 7_665 . . . ?
O43 K1 O25 C37 84.4(6) . . . . ?
O21 K1 O25 C37 163.6(6) 7_665 . . . ?
O44 K1 O25 C37 165.1(6) . . . . ?
O29 K1 O25 C37 3.7(6) . . . . ?
O58 K1 O25 C37 41(4) . . . . ?
O36 K1 O25 C37 -151.6(6) 7_665 . . . ?
C37 K1 O25 C37 -77.3(6) 7_665 . . . ?
Fe2 K1 O25 C37 -120.3(6) 7_665 . . . ?
O31 Fe2 O26 C37 15.8(9) . . . . ?
O36 Fe2 O26 C37 110.7(9) . . . . ?
O11 Fe2 O26 C37 -77.6(15) . . . . ?
O9 Fe2 O26 C37 -169.2(9) . . . . ?
N3 Fe2 O26 C37 -93.5(9) . . . . ?
K1 Fe2 O26 C37 134.2(10) 7_665 . . . ?
K2 Fe2 O26 C37 110.0(9) 2_755 . . . ?
O31 Fe2 O26 K1 -118.4(3) . . . 7_665 ?
O36 Fe2 O26 K1 -23.5(3) . . . 7_665 ?
O11 Fe2 O26 K1 148.2(10) . . . 7_665 ?
O9 Fe2 O26 K1 56.6(3) . . . 7_665 ?
N3 Fe2 O26 K1 132.4(3) . . . 7_665 ?
K2 Fe2 O26 K1 -24.2(6) 2_755 . . 7_665 ?
O31 Fe5 O27 C37 15.3(10) . . . . ?
O32 Fe5 O27 C37 65(3) . . . . ?
O29 Fe5 O27 C37 -162.8(10) . . . . ?
O34 Fe5 O27 C37 -72.6(10) . . . . ?
O33 Fe5 O27 C37 107.8(9) . . . . ?
Fe6 Fe5 O27 C37 20.1(11) . . . . ?
K1 Fe5 O27 C37 -173.5(11) . . . . ?
O31 Fe5 O27 K1 -171.3(3) . . . . ?
O32 Fe5 O27 K1 -122(2) . . . . ?
O29 Fe5 O27 K1 10.6(3) . . . . ?
O34 Fe5 O27 K1 100.9(3) . . . . ?
O33 Fe5 O27 K1 -78.7(3) . . . . ?
Fe6 Fe5 O27 K1 -166.47(11) . . . . ?
O26 K1 O27 C37 69.2(7) 7_665 . . . ?
O43 K1 O27 C37 -106.9(7) . . . . ?
O21 K1 O27 C37 -30.0(7) 7_665 . . . ?
O44 K1 O27 C37 -69.7(11) . . . . ?
O29 K1 O27 C37 166.7(7) . . . . ?
O58 K1 O27 C37 174.8(7) . . . . ?
O36 K1 O27 C37 17.9(8) 7_665 . . . ?
C37 K1 O27 C37 68.6(7) 7_665 . . . ?
O25 K1 O27 C37 -8.5(6) . . . . ?
Fe2 K1 O27 C37 53.2(7) 7_665 . . . ?
O26 K1 O27 Fe5 -105.8(3) 7_665 . . . ?
O43 K1 O27 Fe5 78.1(3) . . . . ?
O21 K1 O27 Fe5 155.0(3) 7_665 . . . ?
O44 K1 O27 Fe5 115.2(8) . . . . ?
O29 K1 O27 Fe5 -8.3(2) . . . . ?
O58 K1 O27 Fe5 -0.2(6) . . . . ?
O36 K1 O27 Fe5 -157.1(2) 7_665 . . . ?
C37 K1 O27 Fe5 -106.4(4) 7_665 . . . ?
O25 K1 O27 Fe5 176.5(5) . . . . ?
C37 K1 O27 Fe5 -175.0(9) . . . . ?
Fe2 K1 O27 Fe5 -121.8(3) 7_665 . . . ?
O32 Fe3 O28 C38 10.5(10) . . . . ?
O37 Fe3 O28 C38 106.6(10) . . . . ?
O15 Fe3 O28 C38 -90.3(15) . . . . ?
O13 Fe3 O28 C38 -173.7(10) . . . . ?
N4 Fe3 O28 C38 -97.9(10) . . . . ?
K2 Fe3 O28 C38 108.2(10) . . . . ?
O27 Fe5 O29 C38 -158.0(10) . . . . ?
O31 Fe5 O29 C38 50(4) . . . . ?
O32 Fe5 O29 C38 17.2(10) . . . . ?
O34 Fe5 O29 C38 110.3(10) . . . . ?
O33 Fe5 O29 C38 -69.5(10) . . . . ?
Fe6 Fe5 O29 C38 19.1(11) . . . . ?
K1 Fe5 O29 C38 -148.9(11) . . . . ?
O27 Fe5 O29 K1 -9.1(3) . . . . ?
O31 Fe5 O29 K1 -161(4) . . . . ?
O32 Fe5 O29 K1 166.0(2) . . . . ?
O34 Fe5 O29 K1 -100.9(2) . . . . ?
O33 Fe5 O29 K1 79.3(3) . . . . ?
Fe6 Fe5 O29 K1 167.93(11) . . . . ?
O27 K1 O29 C38 161.7(8) . . . . ?
O26 K1 O29 C38 -110.6(8) 7_665 . . . ?
O43 K1 O29 C38 79.4(8) . . . . ?
O21 K1 O29 C38 121.5(8) 7_665 . . . ?
O44 K1 O29 C38 4.5(9) . . . . ?
O58 K1 O29 C38 -12.5(8) . . . . ?
O36 K1 O29 C38 -84.0(9) 7_665 . . . ?
C37 K1 O29 C38 -130.3(8) 7_665 . . . ?
O25 K1 O29 C38 164.9(8) . . . . ?
C37 K1 O29 C38 166.3(8) . . . . ?
Fe2 K1 O29 C38 -93.8(8) 7_665 . . . ?
O27 K1 O29 Fe5 7.8(2) . . . . ?
O26 K1 O29 Fe5 95.4(3) 7_665 . . . ?
O43 K1 O29 Fe5 -74.6(3) . . . . ?
O21 K1 O29 Fe5 -32.5(6) 7_665 . . . ?
O44 K1 O29 Fe5 -149.4(3) . . . . ?
O58 K1 O29 Fe5 -166.4(3) . . . . ?
O36 K1 O29 Fe5 122.1(4) 7_665 . . . ?
C37 K1 O29 Fe5 75.8(3) 7_665 . . . ?
O25 K1 O29 Fe5 11.0(3) . . . . ?
C37 K1 O29 Fe5 12.4(3) . . . . ?
Fe2 K1 O29 Fe5 112.2(2) 7_665 . . . ?
O26 Fe2 O31 Fe6 167.2(5) . . . . ?
O36 Fe2 O31 Fe6 67.2(5) . . . . ?
O11 Fe2 O31 Fe6 -27.6(5) . . . . ?
O9 Fe2 O31 Fe6 27(2) . . . . ?
N3 Fe2 O31 Fe6 -104.2(5) . . . . ?
K1 Fe2 O31 Fe6 126.1(4) 7_665 . . . ?
K2 Fe2 O31 Fe6 16.3(4) 2_755 . . . ?
O26 Fe2 O31 Fe5 19.9(5) . . . . ?
O36 Fe2 O31 Fe5 -80.1(4) . . . . ?
O11 Fe2 O31 Fe5 -174.9(5) . . . . ?
O9 Fe2 O31 Fe5 -120(2) . . . . ?
N3 Fe2 O31 Fe5 108.5(4) . . . . ?
K1 Fe2 O31 Fe5 -21.2(5) 7_665 . . . ?
K2 Fe2 O31 Fe5 -131.0(4) 2_755 . . . ?
O32 Fe6 O31 Fe2 -155.0(5) . . . . ?
O38 Fe6 O31 Fe2 19.8(8) . . . . ?
O42 Fe6 O31 Fe2 115.3(5) . . . . ?
O35 Fe6 O31 Fe2 -64.1(5) . . . . ?
Fe5 Fe6 O31 Fe2 -155.2(6) . . . . ?
K2 Fe6 O31 Fe2 -16.6(4) 2_755 . . . ?
O32 Fe6 O31 Fe5 0.2(3) . . . . ?
O38 Fe6 O31 Fe5 175.0(4) . . . . ?
O42 Fe6 O31 Fe5 -89.5(3) . . . . ?
O35 Fe6 O31 Fe5 91.1(3) . . . . ?
K2 Fe6 O31 Fe5 138.7(2) 2_755 . . . ?
O27 Fe5 O31 Fe2 -29.6(5) . . . . ?
O32 Fe5 O31 Fe2 155.5(5) . . . . ?
O29 Fe5 O31 Fe2 123(4) . . . . ?
O34 Fe5 O31 Fe2 62.0(5) . . . . ?
O33 Fe5 O31 Fe2 -118.2(4) . . . . ?
Fe6 Fe5 O31 Fe2 155.7(6) . . . . ?
K1 Fe5 O31 Fe2 -37.5(6) . . . . ?
O27 Fe5 O31 Fe6 174.8(3) . . . . ?
O32 Fe5 O31 Fe6 -0.2(3) . . . . ?
O29 Fe5 O31 Fe6 -33(4) . . . . ?
O34 Fe5 O31 Fe6 -93.6(3) . . . . ?
O33 Fe5 O31 Fe6 86.2(3) . . . . ?
K1 Fe5 O31 Fe6 166.83(11) . . . . ?
O28 Fe3 O32 Fe6 164.6(4) . . . . ?
O37 Fe3 O32 Fe6 63.5(5) . . . . ?
O15 Fe3 O32 Fe6 -28.9(5) . . . . ?
O13 Fe3 O32 Fe6 26(3) . . . . ?
N4 Fe3 O32 Fe6 -106.9(5) . . . . ?
K2 Fe3 O32 Fe6 16.7(4) . . . . ?
O28 Fe3 O32 Fe5 19.3(5) . . . . ?
O37 Fe3 O32 Fe5 -81.9(4) . . . . ?
O15 Fe3 O32 Fe5 -174.3(4) . . . . ?
O13 Fe3 O32 Fe5 -120(3) . . . . ?
N4 Fe3 O32 Fe5 107.8(4) . . . . ?
K2 Fe3 O32 Fe5 -128.7(4) . . . . ?
O31 Fe6 O32 Fe3 -154.1(5) . . . . ?
O38 Fe6 O32 Fe3 30.0(6) . . . . ?
O42 Fe6 O32 Fe3 -62.4(5) . . . . ?
O35 Fe6 O32 Fe3 116.1(5) . . . . ?
Fe5 Fe6 O32 Fe3 -153.8(6) . . . . ?
K2 Fe6 O32 Fe3 119.6(4) 2_755 . . . ?
O31 Fe6 O32 Fe5 -0.2(3) . . . . ?
O38 Fe6 O32 Fe5 -176.2(3) . . . . ?
O42 Fe6 O32 Fe5 91.5(3) . . . . ?
O35 Fe6 O32 Fe5 -90.1(3) . . . . ?
K2 Fe6 O32 Fe5 -86.6(3) 2_755 . . . ?
O27 Fe5 O32 Fe3 104(2) . . . . ?
O31 Fe5 O32 Fe3 154.2(5) . . . . ?
O29 Fe5 O32 Fe3 -28.0(5) . . . . ?
O34 Fe5 O32 Fe3 -118.5(4) . . . . ?
O33 Fe5 O32 Fe3 61.1(4) . . . . ?
Fe6 Fe5 O32 Fe3 154.0(6) . . . . ?
K1 Fe5 O32 Fe3 -10.6(6) . . . . ?
O27 Fe5 O32 Fe6 -50(3) . . . . ?
O31 Fe5 O32 Fe6 0.2(3) . . . . ?
O29 Fe5 O32 Fe6 178.0(3) . . . . ?
O34 Fe5 O32 Fe6 87.5(3) . . . . ?
O33 Fe5 O32 Fe6 -92.9(3) . . . . ?
K1 Fe5 O32 Fe6 -164.59(13) . . . . ?
O42 Fe1 O33 Fe5 31.7(5) . . . . ?
O37 Fe1 O33 Fe5 -59.2(5) . . . . ?
O3 Fe1 O33 Fe5 136.3(10) . . . . ?
O1 Fe1 O33 Fe5 -141.6(4) . . . . ?
N1 Fe1 O33 Fe5 140.1(4) . . . . ?
K2 Fe1 O33 Fe5 -7.8(6) . . . . ?
K4' Fe1 O33 Fe5 -112.0(5) . . . . ?
O27 Fe5 O33 Fe1 -153.2(5) . . . . ?
O31 Fe5 O33 Fe1 -59.9(4) . . . . ?
O32 Fe5 O33 Fe1 22.3(4) . . . . ?
O29 Fe5 O33 Fe1 116.5(5) . . . . ?
O34 Fe5 O33 Fe1 90(42) . . . . ?
Fe6 Fe5 O33 Fe1 -18.8(4) . . . . ?
K1 Fe5 O33 Fe1 166.0(4) . . . . ?
O36 Fe4 O34 Fe5 -58.7(4) . . . . ?
O35 Fe4 O34 Fe5 33.8(5) . . . . ?
O23 Fe4 O34 Fe5 137.7(12) . . . . ?
O21 Fe4 O34 Fe5 -143.1(4) . . . . ?
N6 Fe4 O34 Fe5 138.5(4) . . . . ?
K2 Fe4 O34 Fe5 -4.2(6) 2_755 . . . ?
O27 Fe5 O34 Fe4 114.6(4) . . . . ?
O31 Fe5 O34 Fe4 21.3(4) . . . . ?
O32 Fe5 O34 Fe4 -60.9(4) . . . . ?
O29 Fe5 O34 Fe4 -155.1(4) . . . . ?
O33 Fe5 O34 Fe4 -129(69) . . . . ?
Fe6 Fe5 O34 Fe4 -19.8(4) . . . . ?
K1 Fe5 O34 Fe4 155.4(4) . . . . ?
O34 Fe4 O35 Fe6 -36.4(4) . . . . ?
O36 Fe4 O35 Fe6 65.5(4) . . . . ?
O23 Fe4 O35 Fe6 154.7(4) . . . . ?
O21 Fe4 O35 Fe6 119(2) . . . . ?
N6 Fe4 O35 Fe6 -129.4(4) . . . . ?
K2 Fe4 O35 Fe6 109.0(4) 2_755 . . . ?
O34 Fe4 O35 K2 -145.5(2) . . . 2_755 ?
O36 Fe4 O35 K2 -43.6(3) . . . 2_755 ?
O23 Fe4 O35 K2 45.7(3) . . . 2_755 ?
O21 Fe4 O35 K2 10(2) . . . 2_755 ?
N6 Fe4 O35 K2 121.6(3) . . . 2_755 ?
O32 Fe6 O35 Fe4 69.7(4) . . . . ?
O31 Fe6 O35 Fe4 -18.5(4) . . . . ?
O38 Fe6 O35 Fe4 -161.2(4) . . . . ?
O42 Fe6 O35 Fe4 -178(100) . . . . ?
Fe5 Fe6 O35 Fe4 25.5(4) . . . . ?
K2 Fe6 O35 Fe4 -107.1(4) 2_755 . . . ?
O32 Fe6 O35 K2 176.8(3) . . . 2_755 ?
O31 Fe6 O35 K2 88.6(3) . . . 2_755 ?
O38 Fe6 O35 K2 -54.1(3) . . . 2_755 ?
O42 Fe6 O35 K2 -71(10) . . . 2_755 ?
Fe5 Fe6 O35 K2 132.62(17) . . . 2_755 ?
O34 Fe4 O36 Fe2 33.5(4) . . . . ?
O35 Fe4 O36 Fe2 -62.7(4) . . . . ?
O23 Fe4 O36 Fe2 -149.8(4) . . . . ?
O21 Fe4 O36 Fe2 123.4(4) . . . . ?
N6 Fe4 O36 Fe2 159.9(6) . . . . ?
K2 Fe4 O36 Fe2 -102.5(4) 2_755 . . . ?
O34 Fe4 O36 K2 135.9(2) . . . 2_755 ?
O35 Fe4 O36 K2 39.8(2) . . . 2_755 ?
O23 Fe4 O36 K2 -47.3(2) . . . 2_755 ?
O21 Fe4 O36 K2 -134.2(2) . . . 2_755 ?
N6 Fe4 O36 K2 -97.6(7) . . . 2_755 ?
O34 Fe4 O36 K1 -60.7(2) . . . 7_665 ?
O35 Fe4 O36 K1 -156.8(2) . . . 7_665 ?
O23 Fe4 O36 K1 116.1(2) . . . 7_665 ?
O21 Fe4 O36 K1 29.2(2) . . . 7_665 ?
N6 Fe4 O36 K1 65.8(8) . . . 7_665 ?
K2 Fe4 O36 K1 163.4(3) 2_755 . . 7_665 ?
O31 Fe2 O36 Fe4 15.0(4) . . . . ?
O26 Fe2 O36 Fe4 -81.1(4) . . . . ?
O11 Fe2 O36 Fe4 101.0(4) . . . . ?
O9 Fe2 O36 Fe4 -170.1(4) . . . . ?
N3 Fe2 O36 Fe4 175.2(5) . . . . ?
K1 Fe2 O36 Fe4 -99.6(4) 7_665 . . . ?
K2 Fe2 O36 Fe4 98.4(4) 2_755 . . . ?
O31 Fe2 O36 K2 -83.5(3) . . . 2_755 ?
O26 Fe2 O36 K2 -179.6(2) . . . 2_755 ?
O11 Fe2 O36 K2 2.5(3) . . . 2_755 ?
O9 Fe2 O36 K2 91.4(3) . . . 2_755 ?
N3 Fe2 O36 K2 76.8(7) . . . 2_755 ?
K1 Fe2 O36 K2 161.9(3) 7_665 . . 2_755 ?
O31 Fe2 O36 K1 114.6(2) . . . 7_665 ?
O26 Fe2 O36 K1 18.5(2) . . . 7_665 ?
O11 Fe2 O36 K1 -159.4(2) . . . 7_665 ?
O9 Fe2 O36 K1 -70.5(2) . . . 7_665 ?
N3 Fe2 O36 K1 -85.1(6) . . . 7_665 ?
K2 Fe2 O36 K1 -161.9(3) 2_755 . . 7_665 ?
O33 Fe1 O37 Fe3 30.2(4) . . . . ?
O42 Fe1 O37 Fe3 -65.5(4) . . . . ?
O3 Fe1 O37 Fe3 -153.5(4) . . . . ?
O1 Fe1 O37 Fe3 121.1(4) . . . . ?
N1 Fe1 O37 Fe3 153.9(6) . . . . ?
K2 Fe1 O37 Fe3 -108.8(4) . . . . ?
K4' Fe1 O37 Fe3 175.9(5) . . . . ?
O33 Fe1 O37 K2 139.1(2) . . . . ?
O42 Fe1 O37 K2 43.3(2) . . . . ?
O3 Fe1 O37 K2 -44.7(2) . . . . ?
O1 Fe1 O37 K2 -130.0(3) . . . . ?
N1 Fe1 O37 K2 -97.3(7) . . . . ?
K4' Fe1 O37 K2 -75.3(3) . . . . ?
O33 Fe1 O37 K4' -145.6(3) . . . . ?
O42 Fe1 O37 K4' 118.6(3) . . . . ?
O3 Fe1 O37 K4' 30.6(3) . . . . ?
O1 Fe1 O37 K4' -54.7(3) . . . . ?
N1 Fe1 O37 K4' -22.0(8) . . . . ?
K2 Fe1 O37 K4' 75.3(3) . . . . ?
O32 Fe3 O37 Fe1 18.4(4) . . . . ?
O28 Fe3 O37 Fe1 -77.9(4) . . . . ?
O15 Fe3 O37 Fe1 106.0(4) . . . . ?
O13 Fe3 O37 Fe1 -165.5(4) . . . . ?
N4 Fe3 O37 Fe1 176.7(5) . . . . ?
K2 Fe3 O37 Fe1 103.2(4) . . . . ?
O32 Fe3 O37 K2 -84.8(3) . . . . ?
O28 Fe3 O37 K2 178.8(2) . . . . ?
O15 Fe3 O37 K2 2.8(3) . . . . ?
O13 Fe3 O37 K2 91.2(3) . . . . ?
N4 Fe3 O37 K2 73.5(7) . . . . ?
O32 Fe3 O37 K4' -169.1(7) . . . . ?
O28 Fe3 O37 K4' 94.5(7) . . . . ?
O15 Fe3 O37 K4' -81.5(7) . . . . ?
O13 Fe3 O37 K4' 6.9(7) . . . . ?
N4 Fe3 O37 K4' -10.9(11) . . . . ?
K2 Fe3 O37 K4' -84.3(7) . . . . ?
O11 K2 O37 Fe1 -11.5(3) 2_755 . . . ?
O52 K2 O37 Fe1 75.7(3) . . . . ?
O35 K2 O37 Fe1 -110.5(3) 2_755 . . . ?
O15 K2 O37 Fe1 -125.2(3) . . . . ?
O42 K2 O37 Fe1 -33.3(2) . . . . ?
O3 K2 O37 Fe1 34.9(2) . . . . ?
O23 K2 O37 Fe1 178.1(2) 2_755 . . . ?
O57 K2 O37 Fe1 149.3(3) . . . . ?
O36 K2 O37 Fe1 88(2) 2_755 . . . ?
Fe4 K2 O37 Fe1 -148.0(2) 2_755 . . . ?
O11 K2 O37 Fe3 111.5(3) 2_755 . . . ?
O52 K2 O37 Fe3 -161.3(3) . . . . ?
O35 K2 O37 Fe3 12.4(4) 2_755 . . . ?
O15 K2 O37 Fe3 -2.3(2) . . . . ?
O42 K2 O37 Fe3 89.6(3) . . . . ?
O3 K2 O37 Fe3 157.9(3) . . . . ?
O23 K2 O37 Fe3 -59.0(3) 2_755 . . . ?
O57 K2 O37 Fe3 -87.7(3) . . . . ?
O36 K2 O37 Fe3 -149(2) 2_755 . . . ?
Fe1 K2 O37 Fe3 122.9(4) . . . . ?
Fe4 K2 O37 Fe3 -25.1(5) 2_755 . . . ?
O11 K2 O37 K4' -102.9(3) 2_755 . . . ?
O52 K2 O37 K4' -15.7(4) . . . . ?
O35 K2 O37 K4' 158.0(3) 2_755 . . . ?
O15 K2 O37 K4' 143.3(3) . . . . ?
O42 K2 O37 K4' -124.8(3) . . . . ?
O3 K2 O37 K4' -56.5(3) . . . . ?
O23 K2 O37 K4' 86.6(3) 2_755 . . . ?
O57 K2 O37 K4' 57.9(3) . . . . ?
O36 K2 O37 K4' -4(2) 2_755 . . . ?
Fe1 K2 O37 K4' -91.5(3) . . . . ?
Fe4 K2 O37 K4' 120.5(3) 2_755 . . . ?
K4 K4' O37 Fe1 -21(2) . . . . ?
O2 K4' O37 Fe1 -173.6(5) 7_666 . . . ?
O3 K4' O37 Fe1 -27.1(3) . . . . ?
K4' K4' O37 Fe1 83.0(6) 7_666 . . . ?
K4 K4' O37 Fe1 93.1(4) 7_666 . . . ?
O57 K4' O37 Fe1 -153.4(3) . . . . ?
O52 K4' O37 Fe1 -79.4(4) . . . . ?
O1 K4' O37 Fe1 43.8(3) . . . . ?
C8 K4' O37 Fe1 164.3(6) 7_666 . . . ?
K2 K4' O37 Fe1 -93.3(2) . . . . ?
K4 K4' O37 Fe3 165(2) . . . . ?
O2 K4' O37 Fe3 12.9(10) 7_666 . . . ?
O3 K4' O37 Fe3 159.4(7) . . . . ?
K4' K4' O37 Fe3 -90.5(8) 7_666 . . . ?
K4 K4' O37 Fe3 -80.4(7) 7_666 . . . ?
O57 K4' O37 Fe3 33.1(7) . . . . ?
O52 K4' O37 Fe3 107.2(7) . . . . ?
O1 K4' O37 Fe3 -129.7(7) . . . . ?
C8 K4' O37 Fe3 -9.2(11) 7_666 . . . ?
K2 K4' O37 Fe3 93.2(6) . . . . ?
Fe1 K4' O37 Fe3 -173.5(8) . . . . ?
K4 K4' O37 K2 72(2) . . . . ?
O2 K4' O37 K2 -80.2(5) 7_666 . . . ?
O3 K4' O37 K2 66.2(3) . . . . ?
K4' K4' O37 K2 176.3(7) 7_666 . . . ?
K4 K4' O37 K2 -173.5(4) 7_666 . . . ?
O57 K4' O37 K2 -60.1(2) . . . . ?
O52 K4' O37 K2 14.0(3) . . . . ?
O1 K4' O37 K2 137.2(3) . . . . ?
C8 K4' O37 K2 -102.4(6) 7_666 . . . ?
Fe1 K4' O37 K2 93.3(2) . . . . ?
O32 Fe6 O38 Fe6 -143.2(3) . . . 2_755 ?
O31 Fe6 O38 Fe6 43.5(4) . . . 2_755 ?
O42 Fe6 O38 Fe6 -51.86(19) . . . 2_755 ?
O35 Fe6 O38 Fe6 128.64(19) . . . 2_755 ?
Fe5 Fe6 O38 Fe6 -164.6(8) . . . 2_755 ?
K2 Fe6 O38 Fe6 85.84(17) 2_755 . . 2_755 ?
O33 Fe1 O42 Fe6 -34.7(4) . . . . ?
O37 Fe1 O42 Fe6 69.1(4) . . . . ?
O3 Fe1 O42 Fe6 159.0(4) . . . . ?
O1 Fe1 O42 Fe6 107.1(15) . . . . ?
N1 Fe1 O42 Fe6 -126.2(4) . . . . ?
K2 Fe1 O42 Fe6 112.8(5) . . . . ?
K4' Fe1 O42 Fe6 122.8(4) . . . . ?
O33 Fe1 O42 K2 -147.5(2) . . . . ?
O37 Fe1 O42 K2 -43.7(2) . . . . ?
O3 Fe1 O42 K2 46.2(3) . . . . ?
O1 Fe1 O42 K2 -5.7(17) . . . . ?
N1 Fe1 O42 K2 120.9(2) . . . . ?
K4' Fe1 O42 K2 9.9(3) . . . . ?
O32 Fe6 O42 Fe1 -19.8(4) . . . . ?
O31 Fe6 O42 Fe1 68.4(4) . . . . ?
O38 Fe6 O42 Fe1 -148.9(4) . . . . ?
O35 Fe6 O42 Fe1 -132(9) . . . . ?
Fe5 Fe6 O42 Fe1 24.4(4) . . . . ?
K2 Fe6 O42 Fe1 158.4(2) 2_755 . . . ?
O32 Fe6 O42 K2 87.8(3) . . . . ?
O31 Fe6 O42 K2 176.0(3) . . . . ?
O38 Fe6 O42 K2 -41.3(3) . . . . ?
O35 Fe6 O42 K2 -25(10) . . . . ?
Fe5 Fe6 O42 K2 131.98(19) . . . . ?
K2 Fe6 O42 K2 -93.9(3) 2_755 . . . ?
O11 K2 O42 Fe1 -127.0(3) 2_755 . . . ?
O52 K2 O42 Fe1 -60.4(4) . . . . ?
O35 K2 O42 Fe1 163.2(2) 2_755 . . . ?
O15 K2 O42 Fe1 96.0(3) . . . . ?
O37 K2 O42 Fe1 33.6(2) . . . . ?
O3 K2 O42 Fe1 -36.5(2) . . . . ?
O23 K2 O42 Fe1 135.9(4) 2_755 . . . ?
O57 K2 O42 Fe1 36.5(3) . . . . ?
O36 K2 O42 Fe1 -140.9(2) 2_755 . . . ?
Fe4 K2 O42 Fe1 178.16(14) 2_755 . . . ?
O11 K2 O42 Fe6 104.0(3) 2_755 . . . ?
O52 K2 O42 Fe6 170.6(3) . . . . ?
O35 K2 O42 Fe6 34.2(3) 2_755 . . . ?
O15 K2 O42 Fe6 -32.9(3) . . . . ?
O37 K2 O42 Fe6 -95.4(3) . . . . ?
O3 K2 O42 Fe6 -165.5(4) . . . . ?
O23 K2 O42 Fe6 6.9(6) 2_755 . . . ?
O57 K2 O42 Fe6 -92.5(3) . . . . ?
O36 K2 O42 Fe6 90.1(3) 2_755 . . . ?
Fe1 K2 O42 Fe6 -129.0(4) . . . . ?
Fe4 K2 O42 Fe6 49.2(3) 2_755 . . . ?
K4' K4 O52 K2 16.3(12) . . . . ?
O2 K4 O52 K2 89.8(5) 7_666 . . . ?
O3 K4 O52 K2 -48.5(3) . . . . ?
K4' K4 O52 K2 -5(4) 7_666 . . . ?
O59 K4 O52 K2 -112.8(5) 6_576 . . . ?
O1 K4 O52 K2 120.2(6) 7_666 . . . ?
C8 K4 O52 K2 100.6(5) 7_666 . . . ?
C10 K4 O52 K2 -72.6(4) . . . . ?
K4 K4 O52 K2 8.7(18) 7_666 . . . ?
K3 K4 O52 K2 -135.2(3) 6_576 . . . ?
O2 K4 O52 K4' 73.5(12) 7_666 . . . ?
O3 K4 O52 K4' -64.8(11) . . . . ?
K4' K4 O52 K4' -21(3) 7_666 . . . ?
O59 K4 O52 K4' -129.1(14) 6_576 . . . ?
O1 K4 O52 K4' 103.9(14) 7_666 . . . ?
C8 K4 O52 K4' 84.3(12) 7_666 . . . ?
C10 K4 O52 K4' -88.9(12) . . . . ?
K4 K4 O52 K4' -7.6(11) 7_666 . . . ?
K2 K4 O52 K4' -16.3(12) . . . . ?
K3 K4 O52 K4' -151.5(12) 6_576 . . . ?
O11 K2 O52 K4 131.8(4) 2_755 . . . ?
O35 K2 O52 K4 -163.3(4) 2_755 . . . ?
O15 K2 O52 K4 -38.1(9) . . . . ?
O42 K2 O52 K4 69.7(5) . . . . ?
O37 K2 O52 K4 11.0(5) . . . . ?
O3 K2 O52 K4 48.0(4) . . . . ?
O23 K2 O52 K4 -117.2(4) 2_755 . . . ?
O57 K2 O52 K4 -52.7(4) . . . . ?
O36 K2 O52 K4 -167.9(5) 2_755 . . . ?
Fe1 K2 O52 K4 42.2(4) . . . . ?
Fe4 K2 O52 K4 -149.8(4) 2_755 . . . ?
O11 K2 O52 K4' 136.9(4) 2_755 . . . ?
O35 K2 O52 K4' -158.2(3) 2_755 . . . ?
O15 K2 O52 K4' -32.9(8) . . . . ?
O42 K2 O52 K4' 74.8(4) . . . . ?
O37 K2 O52 K4' 16.1(4) . . . . ?
O3 K2 O52 K4' 53.2(3) . . . . ?
O23 K2 O52 K4' -112.0(3) 2_755 . . . ?
O57 K2 O52 K4' -47.5(3) . . . . ?
O36 K2 O52 K4' -162.7(4) 2_755 . . . ?
Fe1 K2 O52 K4' 47.4(3) . . . . ?
Fe4 K2 O52 K4' -144.7(3) 2_755 . . . ?
O2 K4' O52 K4 -86.2(12) 7_666 . . . ?
O3 K4' O52 K4 103.2(12) . . . . ?
K4' K4' O52 K4 8.5(12) 7_666 . . . ?
K4 K4' O52 K4 25(4) 7_666 . . . ?
O57 K4' O52 K4 -148.6(13) . . . . ?
O1 K4' O52 K4 104.6(13) . . . . ?
O37 K4' O52 K4 149.3(13) . . . . ?
C8 K4' O52 K4 -72.6(11) 7_666 . . . ?
K2 K4' O52 K4 163.4(12) . . . . ?
Fe1 K4' O52 K4 119.6(12) . . . . ?
K4 K4' O52 K2 -163.4(12) . . . . ?
O2 K4' O52 K2 110.3(4) 7_666 . . . ?
O3 K4' O52 K2 -60.2(3) . . . . ?
K4' K4' O52 K2 -155.0(15) 7_666 . . . ?
K4 K4' O52 K2 -139(3) 7_666 . . . ?
O57 K4' O52 K2 48.0(3) . . . . ?
O1 K4' O52 K2 -58.8(5) . . . . ?
O37 K4' O52 K2 -14.1(3) . . . . ?
C8 K4' O52 K2 124.0(4) 7_666 . . . ?
Fe1 K4' O52 K2 -43.9(3) . . . . ?
O11 K2 O57 K4' 62.2(7) 2_755 . . . ?
O52 K2 O57 K4' 49.2(4) . . . . ?
O35 K2 O57 K4' 171.4(3) 2_755 . . . ?
O15 K2 O57 K4' -124.7(3) . . . . ?
O42 K2 O57 K4' -65.6(3) . . . . ?
O37 K2 O57 K4' -63.1(3) . . . . ?
O3 K2 O57 K4' -13.6(3) . . . . ?
O23 K2 O57 K4' 142.3(3) 2_755 . . . ?
O36 K2 O57 K4' 112.2(3) 2_755 . . . ?
Fe1 K2 O57 K4' -47.3(3) . . . . ?
Fe4 K2 O57 K4' 142.1(3) 2_755 . . . ?
K4 K4' O57 K2 -87.6(17) . . . . ?
O2 K4' O57 K2 -141.6(4) 7_666 . . . ?
O3 K4' O57 K2 14.9(3) . . . . ?
K4' K4' O57 K2 147.6(8) 7_666 . . . ?
K4 K4' O57 K2 135.8(5) 7_666 . . . ?
O52 K4' O57 K2 -45.4(3) . . . . ?
O1 K4' O57 K2 70.6(4) . . . . ?
O37 K4' O57 K2 57.0(2) . . . . ?
C8 K4' O57 K2 -152.5(3) 7_666 . . . ?
Fe1 K4' O57 K2 44.0(2) . . . . ?
O14 K3 O59 K4 127.4(6) 4_655 . . 6_575 ?
O18 K3 O59 K4 -166.2(5) 7_665 . . 6_575 ?
O53 K3 O59 K4 -82.5(6) . . . 6_575 ?
O60 K3 O59 K4 41.3(8) . . . 6_575 ?
O7 K3 O59 K4 169.7(5) . . . 6_575 ?
C30 K3 O59 K4 -148.1(6) 7_665 . . 6_575 ?
Li2 K3 O59 K4 175.0(5) . . . 6_575 ?
Li1 K3 O59 K4 165.2(6) 4_655 . . 6_575 ?
O33 Fe1 N1 C7 84.1(6) . . . . ?
O42 Fe1 N1 C7 180.0(6) . . . . ?
O37 Fe1 N1 C7 -41.9(11) . . . . ?
O3 Fe1 N1 C7 -96.9(6) . . . . ?
O1 Fe1 N1 C7 -8.8(6) . . . . ?
K2 Fe1 N1 C7 -122.2(5) . . . . ?
K4' Fe1 N1 C7 -60.6(6) . . . . ?
O33 Fe1 N1 C9 -158.4(6) . . . . ?
O42 Fe1 N1 C9 -62.5(6) . . . . ?
O37 Fe1 N1 C9 75.6(10) . . . . ?
O3 Fe1 N1 C9 20.7(6) . . . . ?
O1 Fe1 N1 C9 108.7(6) . . . . ?
K2 Fe1 N1 C9 -4.7(7) . . . . ?
K4' Fe1 N1 C9 56.9(6) . . . . ?
O33 Fe1 N1 C2 -35.2(6) . . . . ?
O42 Fe1 N1 C2 60.6(7) . . . . ?
O37 Fe1 N1 C2 -161.3(7) . . . . ?
O3 Fe1 N1 C2 143.8(7) . . . . ?
O1 Fe1 N1 C2 -128.1(7) . . . . ?
K2 Fe1 N1 C2 118.4(6) . . . . ?
K4' Fe1 N1 C2 180.0(6) . . . . ?
O49 Li2 N2 C13 132.1(10) . . . . ?
O5 Li2 N2 C13 -107.6(8) . . . . ?
O7 Li2 N2 C13 23.9(8) . . . . ?
O18 Li2 N2 C13 -51(2) 7_665 . . . ?
Li1 Li2 N2 C13 -91.2(10) 4_655 . . . ?
K3 Li2 N2 C13 -14.8(8) . . . . ?
O49 Li2 N2 C11 -110.7(10) . . . . ?
O5 Li2 N2 C11 9.6(8) . . . . ?
O7 Li2 N2 C11 141.1(8) . . . . ?
O18 Li2 N2 C11 66(2) 7_665 . . . ?
Li1 Li2 N2 C11 26.0(11) 4_655 . . . ?
K3 Li2 N2 C11 102.3(8) . . . . ?
O49 Li2 N2 C4 12.5(12) . . . . ?
O5 Li2 N2 C4 132.8(8) . . . . ?
O7 Li2 N2 C4 -95.7(9) . . . . ?
O18 Li2 N2 C4 -170.7(18) 7_665 . . . ?
Li1 Li2 N2 C4 149.2(9) 4_655 . . . ?
K3 Li2 N2 C4 -134.4(7) . . . . ?
O31 Fe2 N3 C15 -157.8(6) . . . . ?
O26 Fe2 N3 C15 -63.3(6) . . . . ?
O36 Fe2 N3 C15 43.1(10) . . . . ?
O11 Fe2 N3 C15 120.8(6) . . . . ?
O9 Fe2 N3 C15 28.2(6) . . . . ?
K1 Fe2 N3 C15 -29.1(7) 7_665 . . . ?
K2 Fe2 N3 C15 103.9(6) 2_755 . . . ?
O31 Fe2 N3 C6 -38.0(7) . . . . ?
O26 Fe2 N3 C6 56.5(6) . . . . ?
O36 Fe2 N3 C6 162.9(7) . . . . ?
O11 Fe2 N3 C6 -119.4(6) . . . . ?
O9 Fe2 N3 C6 148.0(7) . . . . ?
K1 Fe2 N3 C6 90.7(6) 7_665 . . . ?
K2 Fe2 N3 C6 -136.3(6) 2_755 . . . ?
O31 Fe2 N3 C17 86.9(6) . . . . ?
O26 Fe2 N3 C17 -178.6(6) . . . . ?
O36 Fe2 N3 C17 -72.2(9) . . . . ?
O11 Fe2 N3 C17 5.5(6) . . . . ?
O9 Fe2 N3 C17 -87.1(6) . . . . ?
K1 Fe2 N3 C17 -144.5(5) 7_665 . . . ?
K2 Fe2 N3 C17 -11.4(6) 2_755 . . . ?
O32 Fe3 N4 C25 -153.5(6) . . . . ?
O28 Fe3 N4 C25 -59.0(6) . . . . ?
O37 Fe3 N4 C25 49.4(9) . . . . ?
O15 Fe3 N4 C25 122.9(6) . . . . ?
O13 Fe3 N4 C25 31.3(6) . . . . ?
K2 Fe3 N4 C25 105.0(5) . . . . ?
O32 Fe3 N4 C20 -35.6(7) . . . . ?
O28 Fe3 N4 C20 58.9(6) . . . . ?
O37 Fe3 N4 C20 167.2(6) . . . . ?
O15 Fe3 N4 C20 -119.2(6) . . . . ?
O13 Fe3 N4 C20 149.2(6) . . . . ?
K2 Fe3 N4 C20 -137.1(5) . . . . ?
O32 Fe3 N4 C27 91.0(6) . . . . ?
O28 Fe3 N4 C27 -174.5(6) . . . . ?
O37 Fe3 N4 C27 -66.2(9) . . . . ?
O15 Fe3 N4 C27 7.3(6) . . . . ?
O13 Fe3 N4 C27 -84.2(6) . . . . ?
K2 Fe3 N4 C27 -10.6(6) . . . . ?
O34 Fe4 N6 C35 -158.1(6) . . . . ?
O36 Fe4 N6 C35 73.9(10) . . . . ?
O35 Fe4 N6 C35 -61.9(6) . . . . ?
O23 Fe4 N6 C35 21.7(6) . . . . ?
O21 Fe4 N6 C35 111.1(6) . . . . ?
K2 Fe4 N6 C35 -9.4(6) 2_755 . . . ?
O34 Fe4 N6 C33 85.5(6) . . . . ?
O36 Fe4 N6 C33 -42.5(11) . . . . ?
O35 Fe4 N6 C33 -178.3(6) . . . . ?
O23 Fe4 N6 C33 -94.7(6) . . . . ?
O21 Fe4 N6 C33 -5.3(6) . . . . ?
K2 Fe4 N6 C33 -125.8(5) 2_755 . . . ?
O34 Fe4 N6 C24 -35.1(6) . . . . ?
O36 Fe4 N6 C24 -163.1(7) . . . . ?
O35 Fe4 N6 C24 61.2(7) . . . . ?
O23 Fe4 N6 C24 144.7(7) . . . . ?
O21 Fe4 N6 C24 -125.9(7) . . . . ?
K2 Fe4 N6 C24 113.6(6) 2_755 . . . ?
C7 N1 C2 C3 61.9(11) . . . . ?
C9 N1 C2 C3 -60.1(11) . . . . ?
Fe1 N1 C2 C3 180.0(7) . . . . ?
C7 N1 C2 C1 -172.3(8) . . . . ?
C9 N1 C2 C1 65.8(10) . . . . ?
Fe1 N1 C2 C1 -54.1(10) . . . . ?
C6 C1 C2 C3 -54.5(11) . . . . ?
C6 C1 C2 N1 178.9(8) . . . . ?
N1 C2 C3 C4 -179.8(8) . . . . ?
C1 C2 C3 C4 54.1(11) . . . . ?
C13 N2 C4 C5 -66.4(11) . . . . ?
C11 N2 C4 C5 162.1(8) . . . . ?
Li2 N2 C4 C5 43.4(11) . . . . ?
C13 N2 C4 C3 61.5(12) . . . . ?
C11 N2 C4 C3 -70.1(11) . . . . ?
Li2 N2 C4 C3 171.2(8) . . . . ?
C2 C3 C4 C5 -59.2(11) . . . . ?
C2 C3 C4 N2 172.0(8) . . . . ?
N2 C4 C5 C6 -167.1(8) . . . . ?
C3 C4 C5 C6 63.1(11) . . . . ?
C15 N3 C6 C1 -175.8(8) . . . . ?
C17 N3 C6 C1 -54.4(11) . . . . ?
Fe2 N3 C6 C1 67.4(9) . . . . ?
C15 N3 C6 C5 -48.1(12) . . . . ?
C17 N3 C6 C5 73.3(10) . . . . ?
Fe2 N3 C6 C5 -164.9(7) . . . . ?
C2 C1 C6 N3 -170.3(8) . . . . ?
C2 C1 C6 C5 58.6(11) . . . . ?
C4 C5 C6 N3 168.2(8) . . . . ?
C4 C5 C6 C1 -62.8(11) . . . . ?
C9 N1 C7 C8 -99.7(10) . . . . ?
C2 N1 C7 C8 137.6(9) . . . . ?
Fe1 N1 C7 C8 14.7(10) . . . . ?
K4' O2 C8 O1 37.2(13) 7_666 . . . ?
K4 O2 C8 O1 18.0(13) 7_666 . . . ?
K4' O2 C8 C7 -144.1(8) 7_666 . . . ?
K4 O2 C8 C7 -163.3(8) 7_666 . . . ?
K4' O2 C8 K4 19.2(4) 7_666 . . 7_666 ?
K4 O2 C8 K4' -19.2(4) 7_666 . . 7_666 ?
Fe1 O1 C8 O2 -174.1(8) . . . . ?
K4 O1 C8 O2 -16.0(11) 7_666 . . . ?
K4' O1 C8 O2 -70.4(12) . . . . ?
Fe1 O1 C8 C7 7.3(13) . . . . ?
K4 O1 C8 C7 165.3(9) 7_666 . . . ?
K4' O1 C8 C7 110.9(9) . . . . ?
Fe1 O1 C8 K4 -158.1(7) . . . 7_666 ?
K4' O1 C8 K4 -54.4(5) . . . 7_666 ?
Fe1 O1 C8 K4' -146.4(6) . . . 7_666 ?
K4 O1 C8 K4' 11.6(3) 7_666 . . 7_666 ?
K4' O1 C8 K4' -42.8(6) . . . 7_666 ?
N1 C7 C8 O2 165.5(10) . . . . ?
N1 C7 C8 O1 -15.7(14) . . . . ?
N1 C7 C8 K4 100(3) . . . 7_666 ?
N1 C7 C8 K4' 107.8(14) . . . 7_666 ?
C7 N1 C9 C10 90.9(10) . . . . ?
C2 N1 C9 C10 -148.3(8) . . . . ?
Fe1 N1 C9 C10 -23.8(10) . . . . ?
Fe1 O3 C10 O4 -170.2(9) . . . . ?
K4' O3 C10 O4 55.2(15) . . . . ?
K4 O3 C10 O4 52.2(13) . . . . ?
K2 O3 C10 O4 -48.0(15) . . . . ?
Fe1 O3 C10 C9 7.3(13) . . . . ?
K4' O3 C10 C9 -127.3(9) . . . . ?
K4 O3 C10 C9 -130.2(9) . . . . ?
K2 O3 C10 C9 129.6(8) . . . . ?
Fe1 O3 C10 K4 137.5(8) . . . . ?
K4' O3 C10 K4 2.9(5) . . . . ?
K2 O3 C10 K4 -100.2(7) . . . . ?
N1 C9 C10 O4 -168.7(10) . . . . ?
N1 C9 C10 O3 13.6(14) . . . . ?
N1 C9 C10 K4 -59.7(14) . . . . ?
K4' K4 C10 O4 -145.8(14) . . . . ?
O2 K4 C10 O4 -90.3(14) 7_666 . . . ?
O52 K4 C10 O4 -51.7(7) . . . . ?
O3 K4 C10 O4 -138.6(12) . . . . ?
K4' K4 C10 O4 139.0(9) 7_666 . . . ?
O59 K4 C10 O4 82.2(8) 6_576 . . . ?
O1 K4 C10 O4 77(3) 7_666 . . . ?
C8 K4 C10 O4 -101(4) 7_666 . . . ?
K4 K4 C10 O4 156.3(9) 7_666 . . . ?
K2 K4 C10 O4 -99.8(7) . . . . ?
K3 K4 C10 O4 42.5(7) 6_576 . . . ?
K4' K4 C10 O3 -7.2(12) . . . . ?
O2 K4 C10 O3 48.2(14) 7_666 . . . ?
O52 K4 C10 O3 86.9(7) . . . . ?
K4' K4 C10 O3 -82.5(9) 7_666 . . . ?
O59 K4 C10 O3 -139.3(8) 6_576 . . . ?
O1 K4 C10 O3 -145(2) 7_666 . . . ?
C8 K4 C10 O3 38(4) 7_666 . . . ?
K4 K4 C10 O3 -65.2(9) 7_666 . . . ?
K2 K4 C10 O3 38.7(6) . . . . ?
K3 K4 C10 O3 -179.0(8) 6_576 . . . ?
K4' K4 C10 C9 91.1(16) . . . . ?
O2 K4 C10 C9 146.6(12) 7_666 . . . ?
O52 K4 C10 C9 -174.8(12) . . . . ?
O3 K4 C10 C9 98.4(14) . . . . ?
K4' K4 C10 C9 15.9(14) 7_666 . . . ?
O59 K4 C10 C9 -40.9(11) 6_576 . . . ?
O1 K4 C10 C9 -46(3) 7_666 . . . ?
C8 K4 C10 C9 136(4) 7_666 . . . ?
K4 K4 C10 C9 33.2(14) 7_666 . . . ?
K2 K4 C10 C9 137.1(12) . . . . ?
K3 K4 C10 C9 -80.6(11) 6_576 . . . ?
C13 N2 C11 C12 89.4(11) . . . . ?
C4 N2 C11 C12 -139.6(9) . . . . ?
Li2 N2 C11 C12 -14.2(11) . . . . ?
Li2 O5 C12 O6 177.9(10) . . . . ?
Li1 O5 C12 O6 25.2(19) 4_655 . . . ?
Li2 O5 C12 C11 -5.6(17) . . . . ?
Li1 O5 C12 C11 -158.3(11) 4_655 . . . ?
N2 C11 C12 O5 15.0(15) . . . . ?
N2 C11 C12 O6 -168.2(9) . . . . ?
C11 N2 C13 C14 -138.4(11) . . . . ?
C4 N2 C13 C14 91.3(13) . . . . ?
Li2 N2 C13 C14 -30.1(12) . . . . ?
Li2 O7 C14 O8 -177(2) . . . . ?
K3 O7 C14 O8 -67(2) . . . . ?
Li2 O7 C14 C13 3(2) . . . . ?
K3 O7 C14 C13 113.3(13) . . . . ?
N2 C13 C14 O8 -155.3(19) . . . . ?
N2 C13 C14 O7 25(2) . . . . ?
C6 N3 C15 C16 -157.5(9) . . . . ?
C17 N3 C15 C16 79.0(11) . . . . ?
Fe2 N3 C15 C16 -34.9(10) . . . . ?
Fe2 O9 C16 O10 -176.1(8) . . . . ?
Fe2 O9 C16 C15 3.5(13) . . . . ?
N3 C15 C16 O9 24.0(14) . . . . ?
N3 C15 C16 O10 -156.4(10) . . . . ?
C15 N3 C17 C18 -123.2(9) . . . . ?
C6 N3 C17 C18 114.9(9) . . . . ?
Fe2 N3 C17 C18 -10.8(10) . . . . ?
Fe2 O11 C18 O12 174.7(8) . . . . ?
K2 O11 C18 O12 -30.1(14) 2_755 . . . ?
Fe2 O11 C18 C17 -8.4(12) . . . . ?
K2 O11 C18 C17 146.7(7) 2_755 . . . ?
N3 C17 C18 O12 -169.7(8) . . . . ?
N3 C17 C18 O11 13.3(13) . . . . ?
C25 N4 C20 C21 -55.5(11) . . . . ?
C27 N4 C20 C21 65.2(10) . . . . ?
Fe3 N4 C20 C21 -171.0(6) . . . . ?
C25 N4 C20 C19 179.1(8) . . . . ?
C27 N4 C20 C19 -60.3(10) . . . . ?
Fe3 N4 C20 C19 63.5(9) . . . . ?
C24 C19 C20 N4 -175.1(8) . . . . ?
C24 C19 C20 C21 58.1(11) . . . . ?
N4 C20 C21 C22 177.4(8) . . . . ?
C19 C20 C21 C22 -57.9(11) . . . . ?
C29 N5 C22 C23 -158.8(9) . . . . ?
C31 N5 C22 C23 76.6(11) . . . . ?
Li1 N5 C22 C23 -38.4(13) 6_565 . . . ?
C29 N5 C22 C21 74.1(11) . . . . ?
C31 N5 C22 C21 -50.4(12) . . . . ?
Li1 N5 C22 C21 -165.5(9) 6_565 . . . ?
C20 C21 C22 N5 -174.0(8) . . . . ?
C20 C21 C22 C23 58.0(12) . . . . ?
N5 C22 C23 C24 172.4(8) . . . . ?
C21 C22 C23 C24 -58.3(11) . . . . ?
C35 N6 C24 C19 72.6(10) . . . . ?
C33 N6 C24 C19 -166.5(8) . . . . ?
Fe4 N6 C24 C19 -47.5(10) . . . . ?
C35 N6 C24 C23 -51.9(10) . . . . ?
C33 N6 C24 C23 69.0(10) . . . . ?
Fe4 N6 C24 C23 -172.0(6) . . . . ?
C20 C19 C24 N6 175.9(8) . . . . ?
C20 C19 C24 C23 -57.7(10) . . . . ?
C22 C23 C24 N6 -175.2(8) . . . . ?
C22 C23 C24 C19 59.0(11) . . . . ?
C20 N4 C25 C26 -161.4(9) . . . . ?
C27 N4 C25 C26 76.2(11) . . . . ?
Fe3 N4 C25 C26 -37.2(9) . . . . ?
Li1 O14 C26 O13 -98.8(15) . . . . ?
K3 O14 C26 O13 87.4(12) 4_645 . . . ?
Li1 O14 C26 C25 86.1(15) . . . . ?
K3 O14 C26 C25 -87.7(12) 4_645 . . . ?
Fe3 O13 C26 O14 -167.6(9) . . . . ?
Fe3 O13 C26 C25 7.6(13) . . . . ?
N4 C25 C26 O14 -161.3(10) . . . . ?
N4 C25 C26 O13 23.3(14) . . . . ?
C25 N4 C27 C28 -121.2(9) . . . . ?
C20 N4 C27 C28 119.3(9) . . . . ?
Fe3 N4 C27 C28 -10.0(9) . . . . ?
Fe3 O15 C28 O16 -179.8(7) . . . . ?
K2 O15 C28 O16 -31.4(13) . . . . ?
Fe3 O15 C28 C27 -1.6(12) . . . . ?
K2 O15 C28 C27 146.8(7) . . . . ?
N4 C27 C28 O16 -173.1(8) . . . . ?
N4 C27 C28 O15 8.6(13) . . . . ?
C22 N5 C29 C30 108.0(11) . . . . ?
C31 N5 C29 C30 -125.8(10) . . . . ?
Li1 N5 C29 C30 -23.9(12) 6_565 . . . ?
Li1 O18 C30 O17 -158.1(12) 6_565 . . . ?
Li2 O18 C30 O17 92.5(15) 7_665 . . . ?
K3 O18 C30 O17 -36.8(15) 7_665 . . . ?
Li1 O18 C30 C29 25.1(15) 6_565 . . . ?
Li2 O18 C30 C29 -84.3(15) 7_665 . . . ?
K3 O18 C30 C29 146.4(9) 7_665 . . . ?
Li1 O18 C30 K3 -121.3(10) 6_565 . . 7_665 ?
Li2 O18 C30 K3 129.3(13) 7_665 . . 7_665 ?
N5 C29 C30 O17 -173.4(11) . . . . ?
N5 C29 C30 O18 3.6(16) . . . . ?
N5 C29 C30 K3 57.1(19) . . . 7_665 ?
C29 N5 C31 C32 68.0(11) . . . . ?
C22 N5 C31 C32 -166.2(9) . . . . ?
Li1 N5 C31 C32 -36.8(10) 6_565 . . . ?
Li1 O19 C32 O20 -151.7(12) 6_565 . . . ?
Li1 O19 C32 C31 24.1(17) 6_565 . . . ?
N5 C31 C32 O19 15.5(16) . . . . ?
N5 C31 C32 O20 -168.4(10) . . . . ?
C35 N6 C33 C34 -103.9(10) . . . . ?
C24 N6 C33 C34 134.9(9) . . . . ?
Fe4 N6 C33 C34 8.9(10) . . . . ?
Fe4 O21 C34 O22 -179.6(7) . . . . ?
K1 O21 C34 O22 27.9(13) 7_665 . . . ?
Fe4 O21 C34 C33 4.3(12) . . . . ?
K1 O21 C34 C33 -148.2(7) 7_665 . . . ?
N6 C33 C34 O21 -9.6(14) . . . . ?
N6 C33 C34 O22 174.2(8) . . . . ?
C33 N6 C35 C36 90.9(10) . . . . ?
C24 N6 C35 C36 -149.2(8) . . . . ?
Fe4 N6 C35 C36 -22.2(9) . . . . ?
Fe4 O23 C36 O24 -163.9(8) . . . . ?
K2 O23 C36 O24 -50.3(13) 2_755 . . . ?
Fe4 O23 C36 C35 13.5(12) . . . . ?
K2 O23 C36 C35 127.1(8) 2_755 . . . ?
N6 C35 C36 O24 -173.5(9) . . . . ?
N6 C35 C36 O23 8.9(13) . . . . ?
K1 O25 C37 O27 -12.6(9) . . . . ?
K1 O25 C37 O26 167.0(9) . . . . ?
K1 O25 C37 K1 115.5(3) . . . 7_665 ?
Fe5 O27 C37 O25 -169.7(7) . . . . ?
K1 O27 C37 O25 17.1(12) . . . . ?
Fe5 O27 C37 O26 10.7(15) . . . . ?
K1 O27 C37 O26 -162.6(7) . . . . ?
Fe5 O27 C37 K1 71.1(10) . . . 7_665 ?
K1 O27 C37 K1 -102.2(6) . . . 7_665 ?
Fe5 O27 C37 K1 173.3(11) . . . . ?
Fe2 O26 C37 O25 148.3(8) . . . . ?
K1 O26 C37 O25 -77.0(10) 7_665 . . . ?
Fe2 O26 C37 O27 -32.1(14) . . . . ?
K1 O26 C37 O27 102.6(9) 7_665 . . . ?
Fe2 O26 C37 K1 -134.8(10) . . . 7_665 ?
Fe2 O26 C37 K1 -72(2) . . . . ?
K1 O26 C37 K1 63(2) 7_665 . . . ?
O27 K1 C37 O25 -164.7(10) . . . . ?
O26 K1 C37 O25 85.1(6) 7_665 . . . ?
O43 K1 C37 O25 -94.2(6) . . . . ?
O21 K1 C37 O25 -14.5(6) 7_665 . . . ?
O44 K1 C37 O25 -22.2(8) . . . . ?
O29 K1 C37 O25 -176.3(6) . . . . ?
O58 K1 C37 O25 -173.4(7) . . . . ?
O36 K1 C37 O25 30.2(6) 7_665 . . . ?
C37 K1 C37 O25 92.5(6) 7_665 . . . ?
Fe2 K1 C37 O25 62.7(6) 7_665 . . . ?
O26 K1 C37 O27 -110.2(7) 7_665 . . . ?
O43 K1 C37 O27 70.5(7) . . . . ?
O21 K1 C37 O27 150.2(7) 7_665 . . . ?
O44 K1 C37 O27 142.5(7) . . . . ?
O29 K1 C37 O27 -11.6(6) . . . . ?
O58 K1 C37 O27 -8.7(11) . . . . ?
O36 K1 C37 O27 -165.2(6) 7_665 . . . ?
C37 K1 C37 O27 -102.8(8) 7_665 . . . ?
O25 K1 C37 O27 164.7(10) . . . . ?
Fe2 K1 C37 O27 -132.7(6) 7_665 . . . ?
O27 K1 C37 O26 50.8(18) . . . . ?
O26 K1 C37 O26 -59(2) 7_665 . . . ?
O43 K1 C37 O26 121.3(19) . . . . ?
O21 K1 C37 O26 -159(2) 7_665 . . . ?
O44 K1 C37 O26 -166.7(18) . . . . ?
O29 K1 C37 O26 39.2(19) . . . . ?
O58 K1 C37 O26 42(2) . . . . ?
O36 K1 C37 O26 -114.4(19) 7_665 . . . ?
C37 K1 C37 O26 -52.0(18) 7_665 . . . ?
O25 K1 C37 O26 -145(2) . . . . ?
Fe2 K1 C37 O26 -81.9(19) 7_665 . . . ?
O27 K1 C37 K1 102.8(8) . . . 7_665 ?
O26 K1 C37 K1 -7.4(3) 7_665 . . 7_665 ?
O43 K1 C37 K1 173.3(4) . . . 7_665 ?
O21 K1 C37 K1 -107.0(4) 7_665 . . 7_665 ?
O44 K1 C37 K1 -114.7(5) . . . 7_665 ?
O29 K1 C37 K1 91.2(3) . . . 7_665 ?
O58 K1 C37 K1 94.1(7) . . . 7_665 ?
O36 K1 C37 K1 -62.3(4) 7_665 . . 7_665 ?
C37 K1 C37 K1 0.0 7_665 . . 7_665 ?
O25 K1 C37 K1 -92.5(6) . . . 7_665 ?
Fe2 K1 C37 K1 -29.8(4) 7_665 . . 7_665 ?
Fe5 O29 C38 O30 -172.9(9) . . . . ?
K1 O29 C38 O30 43.5(14) . . . . ?
Fe5 O29 C38 O28 4.3(17) . . . . ?
K1 O29 C38 O28 -139.2(9) . . . . ?
Fe3 O28 C38 O29 -23.5(18) . . . . ?
Fe3 O28 C38 O30 153.8(9) . . . . ?

loop_
_platon_squeeze_void_nr
_platon_squeeze_void_average_x
_platon_squeeze_void_average_y
_platon_squeeze_void_average_z
_platon_squeeze_void_volume
_platon_squeeze_void_count_electrons
1 1.000 0.056 0.250 290.9 85.4
2 0.500 0.556 0.250 290.9 85.4
3 0.000 0.321 0.250 33.4 14.8
4 0.500 0.821 0.250 33.4 14.8
5 0.500 0.444 0.750 290.9 87.4
6 1.000 0.944 0.750 290.9 87.4
7 0.500 0.179 0.750 33.4 12.6
8 0.000 0.679 0.750 33.4 12.6
